data_4127354
loop_
_publ_author_name
'Carpenter, John P.'
'McTernan, Charlie T.'
'Ronson, Tanya K.'
'Nitschke, Jonathan R.'

_publ_section_title
;
 Anion Pairs Template a Trigonal Prism with Disilver Vertices.
;
_journal_issue 29
_journal_name_full 'Journal of the American Chemical Society'
_journal_page_first 11409
_journal_page_last 11413
_journal_paper_doi 10.1021/jacs.9b05432
_journal_volume 141
_journal_year 2019
_chemical_formula_moiety
;        
'C270 H180 Ag12 N60, C F3 O3 S, 11(F6 P), 2.25(C2 H3 N) [+solvent]'
;
_chemical_formula_sum 'C275.5 H186.75 Ag12 F69 N62.25 O3 P11 S'
_chemical_formula_weight 7395.28
_space_group_crystal_system triclinic
_space_group_IT_number 2
_space_group_name_Hall '-P 1'
_space_group_name_H-M_alt 'P -1'
_symmetry_space_group_name_Hall '-P 1'
_symmetry_space_group_name_H-M 'P -1'
_atom_sites_solution_hydrogens geom
_audit_creation_method SHELXL-2018/3
_cell_angle_alpha 87.7970(10)
_cell_angle_beta 79.3500(10)
_cell_angle_gamma 70.8740(10)
_cell_formula_units_Z 2
_cell_length_a 23.3103(3)
_cell_length_b 27.5339(3)
_cell_length_c 34.0879(4)
_cell_measurement_reflns_used 38387
_cell_measurement_temperature 100(2)
_cell_measurement_theta_max 23.7720872147
_cell_measurement_theta_min 0.759807440495
_cell_volume 20308.9(4)
_computing_cell_refinement
;
DIALS 2theta refinement, DIALS 1.7.1-g93fc14f4-release
;
_computing_data_collection 'Diamond GDA'
_computing_data_reduction
;
aimless (Evans, P. R. and Murshudov, G. N., 2013)
ccp4 (Winn, M. D. et al., 2011)
DIALS 1.7.1-g93fc14f4-release
pointless (Evans, P., 2006)
XIA2 0.5.432-ga4ad5612-dials-1.7 (Winter, G., 2010)
;
_computing_structure_refinement 'SHELXL-2018/3 (Sheldrick, 2018)'
_computing_structure_solution 'SHELXT 2014/5 (Sheldrick, 2014)'
_diffrn_ambient_temperature 100(2)
_diffrn_detector 'Photon counting pixel array'
_diffrn_measured_fraction_theta_full 0.967
_diffrn_measured_fraction_theta_max 0.967
_diffrn_measurement_device 'Fixed \c 3-circle diffractometer'
_diffrn_measurement_device_type 'Fluid Film Devices'
_diffrn_measurement_method 'shutterless scans'
_diffrn_measurement_specimen_support 'MiTeGen MicroMount'
_diffrn_radiation_monochromator 'Silicon 111'
_diffrn_radiation_source 'Diamond Light Source Beamline I19-1'
_diffrn_radiation_type Synchrotron
_diffrn_radiation_wavelength 0.6889
_diffrn_reflns_av_R_equivalents 0.0607
_diffrn_reflns_av_unetI/netI 0.0840
_diffrn_reflns_Laue_measured_fraction_full 0.967
_diffrn_reflns_Laue_measured_fraction_max 0.967
_diffrn_reflns_limit_h_max 27
_diffrn_reflns_limit_h_min -27
_diffrn_reflns_limit_k_max 32
_diffrn_reflns_limit_k_min -29
_diffrn_reflns_limit_l_max 38
_diffrn_reflns_limit_l_min -40
_diffrn_reflns_number 192935
_diffrn_reflns_point_group_measured_fraction_full 0.967
_diffrn_reflns_point_group_measured_fraction_max 0.967
_diffrn_reflns_theta_full 24.209
_diffrn_reflns_theta_max 24.209
_diffrn_reflns_theta_min 0.759
_diffrn_standards_decay_% 0
_diffrn_standards_interval_count 0
_diffrn_standards_number 0
_exptl_absorpt_coefficient_mu 0.628
_exptl_absorpt_correction_T_max 1.0
_exptl_absorpt_correction_T_min 0.97689755547
_exptl_absorpt_correction_type empirical
_exptl_absorpt_process_details
;
CCP4 7.0.062: AIMLESS, version 0.7.2 : 27/05/18
Scaling & analysis of unmerged intensities, absorption correction using spherical harmonics
;
_exptl_crystal_colour purple
_exptl_crystal_density_diffrn 1.209
_exptl_crystal_description block
_exptl_crystal_F_000 7331
_exptl_crystal_size_max 0.050
_exptl_crystal_size_mid 0.040
_exptl_crystal_size_min 0.030
_refine_diff_density_max 1.274
_refine_diff_density_min -1.303
_refine_diff_density_rms 0.109
_refine_ls_extinction_method none
_refine_ls_goodness_of_fit_ref 1.030
_refine_ls_hydrogen_treatment constr
_refine_ls_matrix_type full
_refine_ls_number_parameters 3934
_refine_ls_number_reflns 69422
_refine_ls_number_restraints 9332
_refine_ls_restrained_S_all 1.070
_refine_ls_R_factor_all 0.1185
_refine_ls_R_factor_gt 0.0845
_refine_ls_shift/su_max 0.014
_refine_ls_shift/su_mean 0.001
_refine_ls_structure_factor_coef Fsqd
_refine_ls_weighting_details 'w=1/[\s^2^(Fo^2^)+(0.1860P)^2^] where P=(Fo^2^+2Fc^2^)/3'
_refine_ls_weighting_scheme calc
_refine_ls_wR_factor_gt 0.2700
_refine_ls_wR_factor_ref 0.2943
_reflns_Friedel_coverage 0.000
_reflns_number_gt 38737
_reflns_number_total 69422
_reflns_threshold_expression 'I > 2\s(I)'
_cod_data_source_file ja9b05432_si_005.cif
_cod_data_source_block jc6124_sq
_cod_original_formula_sum 'C275.50 H186.75 Ag12 F69 N62.25 O3 P11 S'
_cod_database_code 4127354
_shelx_shelxl_version_number 2018/3
_shelx_space_group_comment
;
The symmetry employed for this shelxl refinement is uniquely defined
by the following loop, which should always be used as a source of
symmetry information in preference to the above space-group names.
They are only intended as comments.
;
_shelx_estimated_absorpt_t_min 0.969
_shelx_estimated_absorpt_t_max 0.981

loop_
_space_group_symop_operation_xyz
'x, y, z'
'-x, -y, -z'

loop_
_atom_site_label
_atom_site_type_symbol
_atom_site_fract_x
_atom_site_fract_y
_atom_site_fract_z
_atom_site_U_iso_or_equiv
_atom_site_adp_type
_atom_site_occupancy
_atom_site_site_symmetry_order
_atom_site_calc_flag
_atom_site_refinement_flags_posn
_atom_site_refinement_flags_adp
_atom_site_refinement_flags_occupancy
_atom_site_disorder_assembly
_atom_site_disorder_group
Ag1 Ag 0.96363(3) 0.07564(3) 0.77853(2) 0.0977(2) Uani 1 1 d . . . . .
Ag2 Ag 0.87745(3) 0.08213(3) 0.72814(2) 0.08881(18) Uani 1 1 d . . . . .
Ag3 Ag 0.68049(3) 0.40737(3) 0.47829(2) 0.1025(2) Uani 1 1 d . . . . .
Ag4 Ag 0.57835(3) 0.41073(2) 0.53910(2) 0.08928(19) Uani 1 1 d . . . . .
Ag5 Ag 0.50151(4) 0.57977(2) 0.89044(2) 0.0993(2) Uani 1 1 d . . . . .
Ag6 Ag 0.51318(3) 0.47448(2) 0.90088(2) 0.08228(18) Uani 1 1 d . . . . .
Ag7 Ag 0.02523(3) 0.42889(3) 0.87405(3) 0.1135(2) Uani 1 1 d . . . . .
Ag8 Ag 0.11718(3) 0.42011(3) 0.80513(2) 0.1023(2) Uani 1 1 d . . . . .
Ag9 Ag 0.50021(3) -0.08521(2) 0.90776(2) 0.08704(19) Uani 1 1 d . . . . .
Ag10 Ag 0.48213(3) 0.02340(2) 0.91116(2) 0.07397(16) Uani 1 1 d . . . . .
Ag11 Ag 0.32673(3) 0.09249(2) 0.52770(2) 0.08719(18) Uani 1 1 d . . . . .
Ag12 Ag 0.42637(3) 0.08607(2) 0.56738(2) 0.08298(17) Uani 1 1 d . . . . .
N1 N 1.1128(3) 0.0401(3) 0.76956(17) 0.114(2) Uani 1 1 d D U . . .
N2 N 1.0332(2) 0.0775(3) 0.82070(19) 0.115(2) Uani 1 1 d D U . . .
N3 N 0.9096(2) 0.1159(3) 0.8461(2) 0.0988(19) Uani 1 1 d D U . . .
N4 N 0.5138(2) 0.07413(19) 0.85488(16) 0.0713(13) Uani 1 1 d D U . . .
N5 N 0.4361(2) 0.0172(2) 0.86074(16) 0.0773(14) Uani 1 1 d D U . . .
N6 N 0.3932(3) -0.0382(2) 0.89749(19) 0.0892(17) Uani 1 1 d D U . . .
N7 N 0.5222(2) 0.40018(17) 0.94159(16) 0.0739(14) Uani 1 1 d D U . . .
N8 N 0.4554(2) 0.50128(16) 0.96207(16) 0.0712(13) Uani 1 1 d D U . . .
N9 N 0.4348(3) 0.58766(19) 0.94796(17) 0.0844(16) Uani 1 1 d D U . . .
N10 N 0.6507(2) 0.20114(18) 0.87768(17) 0.0800(15) Uani 1 1 d D U . . .
C1 C 1.1735(3) 0.0194(5) 0.7565(3) 0.144(4) Uani 1 1 d D U . . .
H1 H 1.187001 0.006839 0.729705 0.173 Uiso 1 1 calc R U . . .
C2 C 1.2192(4) 0.0150(5) 0.7801(3) 0.151(4) Uani 1 1 d D U . . .
H2 H 1.261834 0.001422 0.768794 0.181 Uiso 1 1 calc R U . . .
C3 C 1.2005(3) 0.0307(4) 0.8196(3) 0.124(3) Uani 1 1 d D U . . .
H3 H 1.229925 0.026180 0.836533 0.148 Uiso 1 1 calc R U . . .
C4 C 1.1367(3) 0.0537(4) 0.8347(2) 0.127(3) Uani 1 1 d D U . . .
C5 C 1.0952(3) 0.0559(4) 0.8087(2) 0.116(3) Uani 1 1 d D U . . .
C6 C 1.1136(3) 0.0713(4) 0.8741(2) 0.119(3) Uani 1 1 d D U . . .
H6 H 1.140577 0.067314 0.892596 0.142 Uiso 1 1 calc R U . . .
C7 C 1.0508(3) 0.0947(4) 0.8856(3) 0.126(3) Uani 1 1 d D U . . .
H7 H 1.033757 0.108657 0.911899 0.151 Uiso 1 1 calc R U . . .
C8 C 1.0123(3) 0.0974(4) 0.8576(2) 0.113(3) Uani 1 1 d D U . . .
C9 C 0.9463(3) 0.1182(4) 0.8691(2) 0.109(3) Uani 1 1 d D U . . .
H9 H 0.929329 0.134259 0.894731 0.131 Uiso 1 1 calc R U . . .
C10 C 0.8447(3) 0.1389(3) 0.8560(2) 0.095(2) Uani 1 1 d D U . . .
C11 C 0.8149(3) 0.1791(3) 0.8840(2) 0.096(2) Uani 1 1 d D U . . .
H11 H 0.838344 0.192578 0.897803 0.115 Uiso 1 1 calc R U . . .
C12 C 0.7515(3) 0.1990(3) 0.8915(2) 0.092(2) Uani 1 1 d D U . . .
H12 H 0.731554 0.225727 0.911127 0.110 Uiso 1 1 calc R U . . .
C13 C 0.7157(2) 0.1808(2) 0.8709(2) 0.0847(19) Uani 1 1 d D U . . .
C14 C 0.7457(3) 0.1405(3) 0.8435(2) 0.088(2) Uani 1 1 d D U . . .
H14 H 0.722167 0.126823 0.829835 0.106 Uiso 1 1 calc R U . . .
C15 C 0.8088(3) 0.1201(3) 0.8358(2) 0.089(2) Uani 1 1 d D U . . .
H15 H 0.828490 0.092925 0.816631 0.107 Uiso 1 1 calc R U . . .
C16 C 0.6159(3) 0.1685(2) 0.8710(2) 0.0744(16) Uani 1 1 d D U . . .
C17 C 0.5695(3) 0.1857(2) 0.8476(2) 0.0776(17) Uani 1 1 d D U . . .
H17 H 0.561361 0.218872 0.836357 0.093 Uiso 1 1 calc R U . . .
C18 C 0.5359(3) 0.1553(2) 0.8408(2) 0.0746(17) Uani 1 1 d D U . . .
H18 H 0.504085 0.167436 0.825511 0.090 Uiso 1 1 calc R U . . .
C19 C 0.5490(3) 0.1065(2) 0.85666(19) 0.0727(16) Uani 1 1 d D U . . .
C20 C 0.5956(3) 0.0891(2) 0.8798(2) 0.0748(16) Uani 1 1 d D U . . .
H20 H 0.603915 0.055833 0.890853 0.090 Uiso 1 1 calc R U . . .
C21 C 0.6294(3) 0.1198(2) 0.88648(18) 0.0714(16) Uani 1 1 d D U . . .
H21 H 0.661615 0.107505 0.901531 0.086 Uiso 1 1 calc R U . . .
C22 C 0.4825(3) 0.0761(2) 0.82627(19) 0.0783(17) Uani 1 1 d D U . . .
H22 H 0.485525 0.098293 0.804523 0.094 Uiso 1 1 calc R U . . .
C23 C 0.4434(3) 0.0445(2) 0.82775(18) 0.0749(16) Uani 1 1 d D U . . .
C24 C 0.4161(3) 0.0420(3) 0.7948(2) 0.091(2) Uani 1 1 d D U . . .
H24 H 0.420181 0.063186 0.772492 0.109 Uiso 1 1 calc R U . . .
C25 C 0.3840(4) 0.0093(3) 0.7953(2) 0.103(2) Uani 1 1 d D U . . .
H25 H 0.368151 0.005479 0.772223 0.123 Uiso 1 1 calc R U . . .
C26 C 0.3734(4) -0.0194(3) 0.8295(2) 0.096(2) Uani 1 1 d D U . . .
C27 C 0.4004(3) -0.0141(3) 0.8624(2) 0.0854(18) Uani 1 1 d D U . . .
C28 C 0.3387(4) -0.0539(4) 0.8339(3) 0.118(3) Uani 1 1 d D U . . .
H28 H 0.322342 -0.061155 0.812145 0.142 Uiso 1 1 calc R U . . .
C29 C 0.3293(4) -0.0762(3) 0.8696(3) 0.105(2) Uani 1 1 d D U . . .
H29 H 0.304187 -0.097619 0.873782 0.126 Uiso 1 1 calc R U . . .
C30 C 0.3572(4) -0.0671(3) 0.9001(2) 0.095(2) Uani 1 1 d D U . . .
H30 H 0.349780 -0.083046 0.924827 0.114 Uiso 1 1 calc R U . . .
C31 C 0.6178(3) 0.2517(2) 0.8937(2) 0.0766(17) Uani 1 1 d D U . . .
C32 C 0.5616(3) 0.2610(2) 0.9200(2) 0.0769(18) Uani 1 1 d D U . . .
H32 H 0.544929 0.233929 0.926567 0.092 Uiso 1 1 calc R U . . .
C33 C 0.5306(3) 0.3094(2) 0.9362(2) 0.0770(18) Uani 1 1 d D U . . .
H33 H 0.492026 0.315656 0.953676 0.092 Uiso 1 1 calc R U . . .
C34 C 0.5544(3) 0.3492(2) 0.9276(2) 0.0758(17) Uani 1 1 d D U . . .
C35 C 0.6088(3) 0.3402(2) 0.8994(2) 0.0814(19) Uani 1 1 d D U . . .
H35 H 0.624583 0.367615 0.891885 0.098 Uiso 1 1 calc R U . . .
C36 C 0.6396(3) 0.2922(2) 0.8825(2) 0.086(2) Uani 1 1 d D U . . .
H36 H 0.676063 0.286701 0.862959 0.103 Uiso 1 1 calc R U . . .
C37 C 0.4837(3) 0.4111(2) 0.97494(19) 0.0752(17) Uani 1 1 d D U . . .
H37 H 0.478126 0.384095 0.991829 0.090 Uiso 1 1 calc R U . . .
C38 C 0.4483(3) 0.4647(2) 0.98712(17) 0.0695(15) Uani 1 1 d D U . . .
C39 C 0.4099(3) 0.4741(2) 1.0243(2) 0.0826(19) Uani 1 1 d D U . . .
H39 H 0.406013 0.446404 1.040962 0.099 Uiso 1 1 calc R U . . .
C40 C 0.3776(3) 0.5241(2) 1.0366(2) 0.0819(19) Uani 1 1 d D U . . .
H40 H 0.352176 0.531561 1.062289 0.098 Uiso 1 1 calc R U . . .
C41 C 0.3826(3) 0.5644(2) 1.01065(19) 0.0772(17) Uani 1 1 d D U . . .
C42 C 0.4230(3) 0.5514(2) 0.97330(18) 0.0749(17) Uani 1 1 d D U . . .
C43 C 0.3491(3) 0.6164(2) 1.0198(2) 0.091(2) Uani 1 1 d D U . . .
H43 H 0.319926 0.626452 1.043878 0.110 Uiso 1 1 calc R U . . .
C44 C 0.3593(4) 0.6519(3) 0.9935(2) 0.104(2) Uani 1 1 d D U . . .
H44 H 0.336969 0.687318 0.999066 0.124 Uiso 1 1 calc R U . . .
C45 C 0.4023(4) 0.6370(2) 0.9582(2) 0.100(2) Uani 1 1 d D U . . .
H45 H 0.409040 0.662952 0.940559 0.120 Uiso 1 1 calc R U . . .
N11 N 0.9541(3) 0.1548(3) 0.7519(2) 0.110(2) Uani 1 1 d D U . . .
N12 N 0.8518(3) 0.1658(2) 0.7499(2) 0.0990(19) Uani 1 1 d D U . . .
N13 N 0.7645(3) 0.1210(2) 0.74368(19) 0.0862(16) Uani 1 1 d D U . . .
N14 N 0.5316(3) 0.0395(2) 0.57337(15) 0.0853(16) Uani 1 1 d D U . . .
N15 N 0.4824(2) 0.0647(2) 0.50432(16) 0.0800(14) Uani 1 1 d D U . . .
N16 N 0.3982(3) 0.0910(2) 0.47309(17) 0.0843(15) Uani 1 1 d D U . . .
N17 N 0.5253(3) -0.1137(2) 0.83896(16) 0.0808(15) Uani 1 1 d D U . . .
N18 N 0.4728(3) -0.1602(2) 0.90230(15) 0.0841(16) Uani 1 1 d D U . . .
N19 N 0.4373(3) -0.1610(2) 0.96944(16) 0.0882(17) Uani 1 1 d D U . . .
N20 N 0.6079(3) 0.0104(2) 0.72218(17) 0.0949(17) Uani 1 1 d D U . . .
C51 C 0.9970(4) 0.1757(4) 0.7554(3) 0.126(3) Uani 1 1 d D U . . .
H51 H 1.038377 0.153469 0.753600 0.151 Uiso 1 1 calc R U . . .
C52 C 0.9850(5) 0.2288(4) 0.7618(4) 0.149(4) Uani 1 1 d D U . . .
H52 H 1.017953 0.241267 0.763540 0.179 Uiso 1 1 calc R U . . .
C53 C 0.9253(5) 0.2627(4) 0.7654(4) 0.151(4) Uani 1 1 d D U . . .
H53 H 0.916254 0.298537 0.769458 0.182 Uiso 1 1 calc R U . . .
C54 C 0.8781(4) 0.2413(3) 0.7626(4) 0.129(3) Uani 1 1 d D U . . .
C55 C 0.8948(3) 0.1880(3) 0.7541(3) 0.107(2) Uani 1 1 d D U . . .
C56 C 0.8160(4) 0.2709(3) 0.7665(4) 0.141(4) Uani 1 1 d D U . . .
H56 H 0.803249 0.306726 0.772351 0.170 Uiso 1 1 calc R U . . .
C57 C 0.7730(4) 0.2481(3) 0.7617(4) 0.130(3) Uani 1 1 d D U . . .
H57 H 0.730789 0.268224 0.763580 0.156 Uiso 1 1 calc R U . . .
C58 C 0.7926(3) 0.1947(3) 0.7541(3) 0.101(2) Uani 1 1 d D U . . .
C59 C 0.7480(4) 0.1702(3) 0.7499(3) 0.110(3) Uani 1 1 d D U . . .
H59 H 0.705803 0.190449 0.751749 0.132 Uiso 1 1 calc R U . . .
C60 C 0.7227(3) 0.0948(2) 0.7385(2) 0.0815(18) Uani 1 1 d D U . . .
C61 C 0.6651(3) 0.1194(3) 0.7281(2) 0.090(2) Uani 1 1 d D U . . .
H61 H 0.652238 0.155252 0.723471 0.108 Uiso 1 1 calc R U . . .
C62 C 0.6274(3) 0.0917(2) 0.7247(2) 0.0847(19) Uani 1 1 d D U . . .
H62 H 0.587141 0.108956 0.719514 0.102 Uiso 1 1 calc R U . . .
C63 C 0.6468(3) 0.0382(2) 0.7287(2) 0.0882(19) Uani 1 1 d D U . . .
C64 C 0.7045(3) 0.0139(3) 0.7385(3) 0.094(2) Uani 1 1 d D U . . .
H64 H 0.718311 -0.022274 0.741660 0.112 Uiso 1 1 calc R U . . .
C65 C 0.7417(3) 0.0422(2) 0.7436(2) 0.0875(19) Uani 1 1 d D U . . .
H65 H 0.780818 0.025343 0.750829 0.105 Uiso 1 1 calc R U . . .
C66 C 0.5887(3) 0.0159(3) 0.68402(18) 0.093(2) Uani 1 1 d D U . . .
C67 C 0.5262(3) 0.0314(3) 0.6812(2) 0.097(2) Uani 1 1 d D U . . .
H67 H 0.495471 0.038739 0.704789 0.116 Uiso 1 1 calc R U . . .
C68 C 0.5093(3) 0.0359(3) 0.64461(18) 0.0851(19) Uani 1 1 d D U . . .
H68 H 0.467244 0.042644 0.642802 0.102 Uiso 1 1 calc R U . . .
C69 C 0.5535(3) 0.0308(3) 0.60974(18) 0.0854(18) Uani 1 1 d D U . . .
C70 C 0.6160(3) 0.0184(3) 0.6126(2) 0.0874(19) Uani 1 1 d D U . . .
H70 H 0.646279 0.015651 0.589228 0.105 Uiso 1 1 calc R U . . .
C71 C 0.6333(3) 0.0103(3) 0.64950(19) 0.094(2) Uani 1 1 d D U . . .
H71 H 0.675723 0.000914 0.651406 0.113 Uiso 1 1 calc R U . . .
C72 C 0.5682(3) 0.0341(3) 0.53917(18) 0.0847(18) Uani 1 1 d D U . . .
H72 H 0.611663 0.021980 0.537978 0.102 Uiso 1 1 calc R U . . .
C73 C 0.5435(3) 0.0466(3) 0.50255(17) 0.0829(18) Uani 1 1 d D U . . .
C74 C 0.5860(3) 0.0390(3) 0.46635(19) 0.093(2) Uani 1 1 d D U . . .
H74 H 0.629107 0.025335 0.466219 0.111 Uiso 1 1 calc R U . . .
C75 C 0.5649(3) 0.0512(3) 0.4321(2) 0.095(2) Uani 1 1 d D U . . .
H75 H 0.593244 0.046726 0.407534 0.115 Uiso 1 1 calc R U . . .
C76 C 0.5011(3) 0.0705(3) 0.43210(18) 0.0882(19) Uani 1 1 d D U . . .
C77 C 0.4605(3) 0.0753(3) 0.46946(17) 0.0800(17) Uani 1 1 d D U . . .
C78 C 0.4736(3) 0.0839(3) 0.3975(2) 0.101(2) Uani 1 1 d D U . . .
H78 H 0.498775 0.081051 0.371814 0.122 Uiso 1 1 calc R U . . .
C79 C 0.4111(4) 0.1007(3) 0.4017(2) 0.102(2) Uani 1 1 d D U . . .
H79 H 0.391828 0.111339 0.379112 0.123 Uiso 1 1 calc R U . . .
C80 C 0.3758(3) 0.1020(3) 0.4396(2) 0.097(2) Uani 1 1 d D U . . .
H80 H 0.332297 0.111640 0.441691 0.116 Uiso 1 1 calc R U . . .
C81 C 0.5919(3) -0.0247(3) 0.75034(19) 0.0857(18) Uani 1 1 d D U . . .
C82 C 0.5638(4) -0.0589(3) 0.7399(2) 0.100(2) Uani 1 1 d D U . . .
H82 H 0.559310 -0.061437 0.713014 0.120 Uiso 1 1 calc R U . . .
C83 C 0.5427(4) -0.0890(3) 0.76824(19) 0.091(2) Uani 1 1 d D U . . .
H83 H 0.523297 -0.111724 0.760797 0.110 Uiso 1 1 calc R U . . .
C84 C 0.5496(3) -0.0864(2) 0.80786(18) 0.0827(18) Uani 1 1 d D U . . .
C85 C 0.5797(3) -0.0536(2) 0.8177(2) 0.0819(18) Uani 1 1 d D U . . .
H85 H 0.586723 -0.052507 0.844222 0.098 Uiso 1 1 calc R U . . .
C86 C 0.5994(3) -0.0228(3) 0.78919(19) 0.0839(18) Uani 1 1 d D U . . .
H86 H 0.618488 0.000267 0.796567 0.101 Uiso 1 1 calc R U . . .
C87 C 0.5060(4) -0.1513(3) 0.8322(2) 0.088(2) Uani 1 1 d D U . . .
H87 H 0.512177 -0.163629 0.805642 0.106 Uiso 1 1 calc R U . . .
C88 C 0.4750(4) -0.1749(3) 0.86496(18) 0.0857(19) Uani 1 1 d D U . . .
C89 C 0.4449(4) -0.2077(3) 0.8554(2) 0.099(2) Uani 1 1 d D U . . .
H89 H 0.449884 -0.218550 0.828458 0.119 Uiso 1 1 calc R U . . .
C90 C 0.4077(4) -0.2243(3) 0.88541(19) 0.093(2) Uani 1 1 d D U . . .
H90 H 0.385121 -0.245313 0.879407 0.112 Uiso 1 1 calc R U . . .
C91 C 0.4038(4) -0.2094(3) 0.92530(18) 0.0873(19) Uani 1 1 d D U . . .
C92 C 0.4388(3) -0.1781(3) 0.93232(17) 0.0798(17) Uani 1 1 d D U . . .
C93 C 0.3677(4) -0.2240(3) 0.9581(2) 0.093(2) Uani 1 1 d D U . . .
H93 H 0.344933 -0.245954 0.954462 0.112 Uiso 1 1 calc R U . . .
C94 C 0.3656(4) -0.2063(3) 0.9950(2) 0.100(2) Uani 1 1 d D U . . .
H94 H 0.341285 -0.215486 1.017694 0.119 Uiso 1 1 calc R U . . .
C95 C 0.3999(4) -0.1741(3) 0.9990(2) 0.094(2) Uani 1 1 d D U . . .
H95 H 0.396103 -0.160623 1.024968 0.113 Uiso 1 1 calc R U . . .
N21 N 0.9795(4) -0.0088(3) 0.7728(2) 0.120(2) Uani 1 1 d D U . . .
N22 N 0.9294(4) -0.0026(3) 0.7191(2) 0.121(2) Uani 1 1 d D U . . .
N23 N 0.8551(3) 0.0548(3) 0.6687(2) 0.104(2) Uani 1 1 d D U . . .
N24 N 0.7490(3) 0.3161(3) 0.4711(2) 0.115(2) Uani 1 1 d D U . . .
N25 N 0.7734(4) 0.4009(3) 0.4359(3) 0.141(3) Uani 1 1 d D U . . .
N26 N 0.7448(4) 0.4886(3) 0.4332(3) 0.142(3) Uani 1 1 d D U . . .
N27 N 0.4476(2) 0.1513(2) 0.60544(17) 0.0836(16) Uani 1 1 d D U . . .
N28 N 0.3442(2) 0.1216(2) 0.61545(17) 0.0852(16) Uani 1 1 d D U . . .
N29 N 0.2896(3) 0.0759(3) 0.59188(19) 0.0979(19) Uani 1 1 d D U . . .
N30 N 0.6816(2) 0.1770(2) 0.58019(17) 0.0901(16) Uani 1 1 d D U . . .
C101 C 1.0145(6) -0.0376(4) 0.7974(4) 0.162(5) Uani 1 1 d D U . . .
H101 H 1.021579 -0.021066 0.819050 0.194 Uiso 1 1 calc R U . . .
C102 C 1.0416(8) -0.0916(4) 0.7928(5) 0.204(6) Uani 1 1 d D U . . .
H102 H 1.062638 -0.110944 0.812587 0.245 Uiso 1 1 calc R U . . .
C103 C 1.0372(9) -0.1157(5) 0.7595(5) 0.225(7) Uani 1 1 d D U . . .
H103 H 1.060392 -0.150845 0.753584 0.270 Uiso 1 1 calc R U . . .
C104 C 0.9971(6) -0.0865(4) 0.7342(4) 0.190(5) Uani 1 1 d D U . . .
C105 C 0.9688(5) -0.0333(3) 0.7422(3) 0.141(4) Uani 1 1 d D U . . .
C106 C 0.9812(7) -0.1088(4) 0.7036(4) 0.233(7) Uani 1 1 d D U . . .
H106 H 0.998567 -0.144766 0.698340 0.279 Uiso 1 1 calc R U . . .
C107 C 0.9405(7) -0.0789(3) 0.6810(4) 0.214(6) Uani 1 1 d D U . . .
H107 H 0.928845 -0.093545 0.660261 0.257 Uiso 1 1 calc R U . . .
C108 C 0.9166(6) -0.0257(3) 0.6896(3) 0.154(4) Uani 1 1 d D U . . .
C109 C 0.8780(5) 0.0054(3) 0.6631(3) 0.139(4) Uani 1 1 d D U . . .
H109 H 0.869512 -0.010355 0.641618 0.166 Uiso 1 1 calc R U . . .
C110 C 0.8103(3) 0.0843(3) 0.6464(2) 0.094(2) Uani 1 1 d D U . . .
C111 C 0.8026(4) 0.1367(3) 0.6425(3) 0.107(2) Uani 1 1 d D U . . .
H111 H 0.827100 0.151264 0.654552 0.129 Uiso 1 1 calc R U . . .
C112 C 0.7601(4) 0.1670(3) 0.6216(3) 0.104(2) Uani 1 1 d D U . . .
H112 H 0.754864 0.202700 0.619640 0.124 Uiso 1 1 calc R U . . .
C113 C 0.7244(3) 0.1466(2) 0.6032(2) 0.0873(19) Uani 1 1 d D U . . .
C114 C 0.7287(3) 0.0953(2) 0.6089(2) 0.0881(19) Uani 1 1 d D U . . .
H114 H 0.702759 0.081334 0.597808 0.106 Uiso 1 1 calc R U . . .
C115 C 0.7711(3) 0.0647(3) 0.6308(2) 0.092(2) Uani 1 1 d D U . . .
H115 H 0.773453 0.029875 0.635231 0.110 Uiso 1 1 calc R U . . .
C116 C 0.6997(3) 0.2084(3) 0.5493(2) 0.091(2) Uani 1 1 d D U . . .
C117 C 0.6550(3) 0.2495(3) 0.5351(2) 0.096(2) Uani 1 1 d D U . . .
H117 H 0.612366 0.254416 0.544266 0.115 Uiso 1 1 calc R U . . .
C118 C 0.6721(3) 0.2825(3) 0.5083(2) 0.101(2) Uani 1 1 d D U . . .
H118 H 0.641096 0.309892 0.498900 0.121 Uiso 1 1 calc R U . . .
C119 C 0.7338(3) 0.2770(3) 0.4943(2) 0.103(2) Uani 1 1 d D U . . .
C120 C 0.7784(3) 0.2348(3) 0.5074(3) 0.108(3) Uani 1 1 d D U . . .
H120 H 0.820900 0.229194 0.497453 0.130 Uiso 1 1 calc R U . . .
C121 C 0.7615(3) 0.2013(3) 0.5344(2) 0.100(2) Uani 1 1 d D U . . .
H121 H 0.792433 0.173069 0.542883 0.120 Uiso 1 1 calc R U . . .
C122 C 0.8013(4) 0.3098(4) 0.4474(3) 0.142(4) Uani 1 1 d D U . . .
H122 H 0.831010 0.276382 0.442881 0.170 Uiso 1 1 calc R U . . .
C123 C 0.8149(5) 0.3541(3) 0.4277(4) 0.166(5) Uani 1 1 d D U . . .
C124 C 0.8734(5) 0.3463(4) 0.4039(4) 0.207(6) Uani 1 1 d D U . . .
H124 H 0.902771 0.312790 0.399650 0.248 Uiso 1 1 calc R U . . .
C125 C 0.8872(5) 0.3874(4) 0.3873(4) 0.210(6) Uani 1 1 d D U . . .
H125 H 0.924807 0.382287 0.369026 0.252 Uiso 1 1 calc R U . . .
C126 C 0.8462(4) 0.4380(4) 0.3968(3) 0.186(5) Uani 1 1 d D U . . .
C127 C 0.7877(4) 0.4432(3) 0.4207(3) 0.146(4) Uani 1 1 d D U . . .
C128 C 0.8595(5) 0.4839(4) 0.3860(5) 0.187(5) Uani 1 1 d D U . . .
H128 H 0.897642 0.482890 0.369643 0.225 Uiso 1 1 calc R U . . .
C129 C 0.8163(6) 0.5293(5) 0.3995(4) 0.191(5) Uani 1 1 d D U . . .
H129 H 0.825257 0.560500 0.394733 0.229 Uiso 1 1 calc R U . . .
C130 C 0.7592(5) 0.5299(4) 0.4202(4) 0.165(4) Uani 1 1 d D U . . .
H130 H 0.727870 0.562395 0.425555 0.198 Uiso 1 1 calc R U . . .
C131 C 0.6211(3) 0.1722(3) 0.58679(18) 0.0878(19) Uani 1 1 d D U . . .
C132 C 0.5950(3) 0.1632(3) 0.55498(19) 0.0816(18) Uani 1 1 d D U . . .
H132 H 0.617341 0.160615 0.528405 0.098 Uiso 1 1 calc R U . . .
C133 C 0.5377(3) 0.1583(3) 0.56213(18) 0.0810(18) Uani 1 1 d D U . . .
H133 H 0.519623 0.153841 0.540317 0.097 Uiso 1 1 calc R U . . .
C134 C 0.5052(3) 0.1597(3) 0.60106(18) 0.0820(18) Uani 1 1 d D U . . .
C135 C 0.5307(3) 0.1695(3) 0.6324(2) 0.0838(19) Uani 1 1 d D U . . .
H135 H 0.508678 0.171472 0.658987 0.101 Uiso 1 1 calc R U . . .
C136 C 0.5870(3) 0.1765(3) 0.62521(19) 0.088(2) Uani 1 1 d D U . . .
H136 H 0.603188 0.184385 0.646871 0.106 Uiso 1 1 calc R U . . .
C137 C 0.4032(3) 0.1678(3) 0.6364(2) 0.091(2) Uani 1 1 d D U . . .
H137 H 0.408053 0.189179 0.655924 0.109 Uiso 1 1 calc R U . . .
C138 C 0.3474(3) 0.1548(3) 0.6418(2) 0.091(2) Uani 1 1 d D U . . .
C139 C 0.2993(3) 0.1787(4) 0.6729(2) 0.110(3) Uani 1 1 d D U . . .
H139 H 0.301998 0.204987 0.689063 0.132 Uiso 1 1 calc R U . . .
C140 C 0.2481(4) 0.1635(4) 0.6796(3) 0.137(4) Uani 1 1 d D U . . .
H140 H 0.216235 0.176952 0.701962 0.164 Uiso 1 1 calc R U . . .
C141 C 0.2427(3) 0.1272(4) 0.6529(2) 0.114(3) Uani 1 1 d D U . . .
C142 C 0.2921(3) 0.1074(3) 0.6208(2) 0.103(2) Uani 1 1 d D U . . .
C143 C 0.1930(4) 0.1088(4) 0.6580(3) 0.129(3) Uani 1 1 d D U . . .
H143 H 0.159957 0.119882 0.680075 0.155 Uiso 1 1 calc R U . . .
C144 C 0.1929(4) 0.0744(4) 0.6305(3) 0.130(3) Uani 1 1 d D U . . .
H144 H 0.160320 0.060255 0.633759 0.157 Uiso 1 1 calc R U . . .
C145 C 0.2408(4) 0.0598(4) 0.5973(3) 0.118(3) Uani 1 1 d D U . . .
H145 H 0.238273 0.037342 0.577700 0.141 Uiso 1 1 calc R U . . .
N41 N 0.7076(4) 0.4300(3) 0.5338(2) 0.126(3) Uani 1 1 d D U . . .
N42 N 0.6582(3) 0.3796(3) 0.57195(19) 0.103(2) Uani 1 1 d D U . . .
N43 N 0.5578(3) 0.3466(2) 0.58778(19) 0.0904(17) Uani 1 1 d D U . . .
N44 N 0.2571(3) 0.1839(2) 0.5324(2) 0.105(2) Uani 1 1 d D U . . .
N45 N 0.2344(3) 0.1004(2) 0.5045(2) 0.104(2) Uani 1 1 d D U . . .
N46 N 0.2652(3) 0.0136(2) 0.4948(2) 0.101(2) Uani 1 1 d D U . . .
N47 N 0.1490(3) 0.4470(2) 0.7398(2) 0.107(2) Uani 1 1 d D U . . .
N48 N 0.0659(4) 0.5071(3) 0.8013(2) 0.122(3) Uani 1 1 d D U . . .
N49 N 0.0041(5) 0.5132(3) 0.8633(3) 0.145(3) Uani 1 1 d D U . . .
N50 N 0.3244(2) 0.3204(2) 0.61825(17) 0.0897(16) Uani 1 1 d D U . . .
C151 C 0.7490(6) 0.4545(5) 0.5295(4) 0.170(5) Uani 1 1 d D U . . .
H151 H 0.750148 0.477194 0.507890 0.204 Uiso 1 1 calc R U . . .
C152 C 0.7915(6) 0.4482(6) 0.5557(4) 0.195(5) Uani 1 1 d D U . . .
H152 H 0.818470 0.468088 0.552655 0.234 Uiso 1 1 calc R U . . .
C153 C 0.7932(6) 0.4127(6) 0.5859(4) 0.204(6) Uani 1 1 d D U . . .
H153 H 0.824494 0.404880 0.601774 0.244 Uiso 1 1 calc R U . . .
C154 C 0.7472(5) 0.3882(4) 0.5927(3) 0.162(4) Uani 1 1 d D U . . .
C155 C 0.7042(4) 0.4005(4) 0.5666(3) 0.132(3) Uani 1 1 d D U . . .
C156 C 0.7439(5) 0.3517(5) 0.6221(3) 0.152(4) Uani 1 1 d D U . . .
H156 H 0.774407 0.341140 0.638554 0.183 Uiso 1 1 calc R U . . .
C157 C 0.6970(4) 0.3311(4) 0.6273(3) 0.125(3) Uani 1 1 d D U . . .
H157 H 0.693491 0.307239 0.647704 0.150 Uiso 1 1 calc R U . . .
C158 C 0.6543(4) 0.3467(4) 0.6013(2) 0.110(3) Uani 1 1 d D U . . .
C159 C 0.5997(3) 0.3317(3) 0.6099(2) 0.100(2) Uani 1 1 d D U . . .
H159 H 0.594346 0.310485 0.632005 0.120 Uiso 1 1 calc R U . . .
C160 C 0.5020(3) 0.3349(3) 0.59610(19) 0.0890(19) Uani 1 1 d D U . . .
C161 C 0.4698(3) 0.3379(3) 0.56489(19) 0.0826(18) Uani 1 1 d D U . . .
H161 H 0.487943 0.343934 0.538626 0.099 Uiso 1 1 calc R U . . .
C162 C 0.4125(3) 0.3323(3) 0.57151(19) 0.0863(19) Uani 1 1 d D U . . .
H162 H 0.390991 0.335146 0.549991 0.104 Uiso 1 1 calc R U . . .
C163 C 0.3858(3) 0.3224(3) 0.60978(19) 0.0848(18) Uani 1 1 d D U . . .
C164 C 0.4169(3) 0.3204(3) 0.6412(2) 0.0875(19) Uani 1 1 d D U . . .
H164 H 0.398231 0.315081 0.667552 0.105 Uiso 1 1 calc R U . . .
C165 C 0.4748(3) 0.3260(3) 0.63448(19) 0.0847(19) Uani 1 1 d D U . . .
H165 H 0.496092 0.323835 0.656064 0.102 Uiso 1 1 calc R U . . .
C166 C 0.3064(3) 0.2901(3) 0.5928(2) 0.091(2) Uani 1 1 d D U . . .
C167 C 0.2443(3) 0.2983(3) 0.5914(3) 0.105(3) Uani 1 1 d D U . . .
H167 H 0.213693 0.328066 0.604345 0.126 Uiso 1 1 calc R U . . .
C168 C 0.2265(3) 0.2647(3) 0.5719(3) 0.111(3) Uani 1 1 d D U . . .
H168 H 0.183936 0.269863 0.572773 0.134 Uiso 1 1 calc R U . . .
C169 C 0.2712(3) 0.2229(3) 0.5508(3) 0.104(2) Uani 1 1 d D U . . .
C170 C 0.3341(3) 0.2159(3) 0.5503(3) 0.095(2) Uani 1 1 d D U . . .
H170 H 0.364961 0.187591 0.535663 0.114 Uiso 1 1 calc R U . . .
C171 C 0.3512(3) 0.2491(2) 0.5706(2) 0.0842(19) Uani 1 1 d D U . . .
H171 H 0.393717 0.244278 0.569514 0.101 Uiso 1 1 calc R U . . .
C172 C 0.2054(4) 0.1901(3) 0.5213(4) 0.137(4) Uani 1 1 d D U . . .
H172 H 0.175220 0.223392 0.523179 0.164 Uiso 1 1 calc R U . . .
C173 C 0.1921(4) 0.1468(3) 0.5059(4) 0.137(4) Uani 1 1 d D U . . .
C174 C 0.1325(5) 0.1548(4) 0.4981(5) 0.184(5) Uani 1 1 d D U . . .
H174 H 0.102742 0.188200 0.501212 0.220 Uiso 1 1 calc R U . . .
C175 C 0.1178(5) 0.1149(4) 0.4863(5) 0.184(5) Uani 1 1 d D U . . .
H175 H 0.078711 0.120520 0.479011 0.220 Uiso 1 1 calc R U . . .
C176 C 0.1610(4) 0.0648(3) 0.4848(4) 0.141(4) Uani 1 1 d D U . . .
C177 C 0.2199(3) 0.0590(3) 0.4943(3) 0.110(3) Uani 1 1 d D U . . .
C178 C 0.1510(5) 0.0186(3) 0.4758(4) 0.151(4) Uani 1 1 d D U . . .
H178 H 0.113237 0.019377 0.468574 0.181 Uiso 1 1 calc R U . . .
C179 C 0.1964(4) -0.0267(4) 0.4778(3) 0.134(3) Uani 1 1 d D U . . .
H179 H 0.189677 -0.058010 0.473125 0.161 Uiso 1 1 calc R U . . .
C180 C 0.2521(4) -0.0279(3) 0.4864(3) 0.105(3) Uani 1 1 d D U . . .
H180 H 0.283172 -0.060414 0.486338 0.126 Uiso 1 1 calc R U . . .
C181 C 0.2814(3) 0.3517(3) 0.6496(2) 0.096(2) Uani 1 1 d D U . . .
C182 C 0.2395(3) 0.3330(3) 0.6756(2) 0.101(2) Uani 1 1 d D U . . .
H182 H 0.240277 0.298638 0.672789 0.121 Uiso 1 1 calc R U . . .
C183 C 0.1980(4) 0.3646(3) 0.7048(2) 0.100(2) Uani 1 1 d D U . . .
H183 H 0.170590 0.351587 0.722755 0.120 Uiso 1 1 calc R U . . .
C184 C 0.1945(3) 0.4158(3) 0.7092(2) 0.100(2) Uani 1 1 d D U . . .
C185 C 0.2391(4) 0.4332(3) 0.6852(2) 0.100(2) Uani 1 1 d D U . . .
H185 H 0.240128 0.466877 0.689037 0.120 Uiso 1 1 calc R U . . .
C186 C 0.2813(4) 0.4009(3) 0.6560(3) 0.104(2) Uani 1 1 d D U . . .
H186 H 0.311447 0.412795 0.639634 0.125 Uiso 1 1 calc R U . . .
C187 C 0.1297(4) 0.4967(3) 0.7367(3) 0.119(3) Uani 1 1 d D U . . .
H187 H 0.146987 0.511969 0.714185 0.142 Uiso 1 1 calc R U . . .
C188 C 0.0820(5) 0.5294(3) 0.7673(3) 0.139(4) Uani 1 1 d D U . . .
C189 C 0.0610(6) 0.5815(3) 0.7619(3) 0.175(5) Uani 1 1 d D U . . .
H189 H 0.074511 0.595476 0.737392 0.209 Uiso 1 1 calc R U . . .
C190 C 0.0204(7) 0.6135(4) 0.7920(4) 0.203(6) Uani 1 1 d D U . . .
H190 H 0.007609 0.649811 0.789417 0.243 Uiso 1 1 calc R U . . .
C191 C -0.0017(7) 0.5911(3) 0.8268(4) 0.185(6) Uani 1 1 d D U . . .
C192 C 0.0223(5) 0.5369(3) 0.8302(3) 0.148(4) Uani 1 1 d D U . . .
C193 C -0.0421(8) 0.6209(4) 0.8595(4) 0.215(7) Uani 1 1 d D U . . .
H193 H -0.057554 0.657281 0.858394 0.258 Uiso 1 1 calc R U . . .
C194 C -0.0581(8) 0.5962(4) 0.8924(4) 0.227(7) Uani 1 1 d D U . . .
H194 H -0.087506 0.615097 0.914232 0.272 Uiso 1 1 calc R U . . .
C195 C -0.0318(7) 0.5427(4) 0.8946(3) 0.201(7) Uani 1 1 d D U . . .
H195 H -0.039753 0.526768 0.919332 0.242 Uiso 1 1 calc R U . . .
N51 N 0.6128(3) 0.4062(2) 0.43911(17) 0.0905(17) Uani 1 1 d D U . . .
N52 N 0.5251(3) 0.4325(2) 0.48796(15) 0.0781(14) Uani 1 1 d D U . . .
N53 N 0.4727(3) 0.4579(2) 0.56627(14) 0.0826(16) Uani 1 1 d D U . . .
N54 N 0.4906(3) 0.5976(2) 0.82278(18) 0.0918(17) Uani 1 1 d D U . . .
N55 N 0.5296(3) 0.6544(2) 0.87061(16) 0.098(2) Uani 1 1 d D U . . .
N56 N 0.5383(5) 0.6759(3) 0.93261(17) 0.137(3) Uani 1 1 d D U . . .
N57 N 0.2300(3) 0.3795(2) 0.79918(19) 0.0877(17) Uani 1 1 d D U . . .
N58 N 0.1373(2) 0.3376(2) 0.8238(2) 0.0957(19) Uani 1 1 d D U . . .
N59 N 0.0335(3) 0.3498(2) 0.8428(2) 0.106(2) Uani 1 1 d D U . . .
N60 N 0.3984(3) 0.4816(2) 0.73268(14) 0.0911(17) Uani 1 1 d D U . . .
C201 C 0.6383(4) 0.3938(3) 0.4006(2) 0.101(2) Uani 1 1 d D U . . .
H201 H 0.681936 0.384240 0.393280 0.121 Uiso 1 1 calc R U . . .
C202 C 0.6041(4) 0.3940(3) 0.3705(2) 0.109(2) Uani 1 1 d D U . . .
H202 H 0.624776 0.382947 0.344095 0.131 Uiso 1 1 calc R U . . .
C203 C 0.5409(4) 0.4102(3) 0.3795(2) 0.103(2) Uani 1 1 d D U . . .
H203 H 0.517062 0.411732 0.359477 0.124 Uiso 1 1 calc R U . . .
C204 C 0.5122(3) 0.4248(3) 0.41972(19) 0.0892(19) Uani 1 1 d D U . . .
C205 C 0.5498(3) 0.4211(3) 0.44858(17) 0.0852(18) Uani 1 1 d D U . . .
C206 C 0.4482(3) 0.4427(3) 0.4318(2) 0.098(2) Uani 1 1 d D U . . .
H206 H 0.421958 0.445824 0.412886 0.117 Uiso 1 1 calc R U . . .
C207 C 0.4235(4) 0.4559(3) 0.4711(2) 0.098(2) Uani 1 1 d D U . . .
H207 H 0.379958 0.468646 0.479773 0.117 Uiso 1 1 calc R U . . .
C208 C 0.4636(3) 0.4501(3) 0.49855(17) 0.0830(18) Uani 1 1 d D U . . .
C209 C 0.4374(3) 0.4620(3) 0.54039(17) 0.088(2) Uani 1 1 d D U . . .
H209 H 0.393833 0.473008 0.548870 0.105 Uiso 1 1 calc R U . . .
C210 C 0.4506(3) 0.4657(3) 0.60797(17) 0.0881(19) Uani 1 1 d D U . . .
C211 C 0.4952(3) 0.4573(3) 0.63192(18) 0.090(2) Uani 1 1 d D U . . .
H211 H 0.537618 0.446817 0.619924 0.108 Uiso 1 1 calc R U . . .
C212 C 0.4786(3) 0.4640(3) 0.67230(18) 0.090(2) Uani 1 1 d D U . . .
H212 H 0.509502 0.458824 0.688188 0.108 Uiso 1 1 calc R U . . .
C213 C 0.4166(3) 0.4784(3) 0.69045(16) 0.089(2) Uani 1 1 d D U . . .
C214 C 0.3721(3) 0.4851(3) 0.66703(18) 0.0885(19) Uani 1 1 d D U . . .
H214 H 0.329920 0.493202 0.679300 0.106 Uiso 1 1 calc R U . . .
C215 C 0.3886(3) 0.4800(3) 0.62586(19) 0.089(2) Uani 1 1 d D U . . .
H215 H 0.357659 0.486227 0.609883 0.106 Uiso 1 1 calc R U . . .
C216 C 0.4191(4) 0.5126(3) 0.75552(18) 0.091(2) Uani 1 1 d D U . . .
C217 C 0.4462(4) 0.5485(3) 0.7370(2) 0.102(3) Uani 1 1 d D U . . .
H217 H 0.447074 0.554289 0.709278 0.122 Uiso 1 1 calc R U . . .
C218 C 0.4712(5) 0.5751(3) 0.75811(19) 0.108(3) Uani 1 1 d D U . . .
H218 H 0.491302 0.597562 0.744577 0.130 Uiso 1 1 calc R U . . .
C219 C 0.4674(4) 0.5698(3) 0.79902(18) 0.095(2) Uani 1 1 d D U . . .
C220 C 0.4376(4) 0.5360(3) 0.8181(2) 0.094(2) Uani 1 1 d D U . . .
H220 H 0.432040 0.533294 0.846324 0.112 Uiso 1 1 calc R U . . .
C221 C 0.4165(4) 0.5068(3) 0.79611(18) 0.094(2) Uani 1 1 d D U . . .
H221 H 0.399673 0.482017 0.809188 0.113 Uiso 1 1 calc R U . . .
C222 C 0.5158(4) 0.6304(3) 0.8068(2) 0.096(2) Uani 1 1 d D U . . .
H222 H 0.519533 0.635697 0.778919 0.115 Uiso 1 1 calc R U . . .
C223 C 0.5389(4) 0.6595(3) 0.83128(18) 0.096(2) Uani 1 1 d D U . . .
C224 C 0.5731(4) 0.6905(3) 0.8116(2) 0.109(3) Uani 1 1 d D U . . .
H224 H 0.576161 0.695835 0.783676 0.131 Uiso 1 1 calc R U . . .
C225 C 0.6008(4) 0.7119(3) 0.8335(2) 0.109(3) Uani 1 1 d D U . . .
H225 H 0.628137 0.728989 0.820317 0.131 Uiso 1 1 calc R U . . .
C226 C 0.5908(4) 0.7099(3) 0.87510(19) 0.103(2) Uani 1 1 d D U . . .
C227 C 0.5543(4) 0.6799(3) 0.89291(18) 0.105(3) Uani 1 1 d D U . . .
C228 C 0.6141(5) 0.7349(3) 0.9008(2) 0.119(3) Uani 1 1 d D U . . .
H228 H 0.640264 0.754257 0.890349 0.143 Uiso 1 1 calc R U . . .
C229 C 0.5980(5) 0.7303(4) 0.9407(2) 0.128(3) Uani 1 1 d D U . . .
H229 H 0.613685 0.745768 0.958845 0.153 Uiso 1 1 calc R U . . .
C230 C 0.5585(5) 0.7029(4) 0.9547(2) 0.132(3) Uani 1 1 d D U . . .
H230 H 0.544694 0.703500 0.982791 0.159 Uiso 1 1 calc R U . . .
C231 C 0.3577(3) 0.4548(2) 0.7513(2) 0.0811(18) Uani 1 1 d D U . . .
C232 C 0.3014(3) 0.4806(3) 0.7753(2) 0.094(2) Uani 1 1 d D U . . .
H232 H 0.290955 0.516285 0.781138 0.112 Uiso 1 1 calc R U . . .
C233 C 0.2609(3) 0.4552(2) 0.7906(2) 0.090(2) Uani 1 1 d D U . . .
H233 H 0.222032 0.473703 0.806230 0.108 Uiso 1 1 calc R U . . .
C234 C 0.2760(3) 0.4022(2) 0.7835(2) 0.0831(18) Uani 1 1 d D U . . .
C235 C 0.3334(3) 0.3759(3) 0.7606(2) 0.092(2) Uani 1 1 d D U . . .
H235 H 0.345296 0.339805 0.756092 0.110 Uiso 1 1 calc R U . . .
C236 C 0.3727(3) 0.4023(2) 0.7448(2) 0.093(2) Uani 1 1 d D U . . .
H236 H 0.411396 0.384105 0.728846 0.112 Uiso 1 1 calc R U . . .
C237 C 0.2446(3) 0.3298(2) 0.8060(2) 0.094(2) Uani 1 1 d D U . . .
H237 H 0.286697 0.308649 0.801908 0.113 Uiso 1 1 calc R U . . .
C238 C 0.1966(3) 0.3077(2) 0.8196(3) 0.091(2) Uani 1 1 d D U . . .
C239 C 0.2132(3) 0.2572(3) 0.8323(3) 0.107(3) Uani 1 1 d D U . . .
H239 H 0.255342 0.238363 0.832435 0.128 Uiso 1 1 calc R U . . .
C240 C 0.1687(3) 0.2344(3) 0.8445(3) 0.119(3) Uani 1 1 d D U . . .
H240 H 0.180112 0.198846 0.850421 0.143 Uiso 1 1 calc R U . . .
C241 C 0.1057(3) 0.2645(3) 0.8480(3) 0.116(3) Uani 1 1 d D U . . .
C242 C 0.0921(3) 0.3171(3) 0.8381(3) 0.105(2) Uani 1 1 d D U . . .
C243 C 0.0565(4) 0.2454(3) 0.8596(4) 0.143(4) Uani 1 1 d D U . . .
H243 H 0.063612 0.210202 0.865680 0.171 Uiso 1 1 calc R U . . .
C244 C -0.0021(4) 0.2789(3) 0.8617(4) 0.139(4) Uani 1 1 d D U . . .
H244 H -0.036194 0.266581 0.868248 0.167 Uiso 1 1 calc R U . . .
C245 C -0.0124(4) 0.3306(3) 0.8545(3) 0.118(3) Uani 1 1 d D U . . .
H245 H -0.053706 0.353346 0.857999 0.142 Uiso 1 1 calc R U . . .
N61 N 0.6138(3) 0.5302(2) 0.86586(19) 0.0948(18) Uani 1 1 d D U . . .
N62 N 0.5791(3) 0.4697(2) 0.8424(2) 0.106(2) Uani 1 1 d D U . . .
N63 N 0.4959(3) 0.4170(2) 0.85438(16) 0.0795(15) Uani 1 1 d D U . . .
N64 N 0.4710(2) 0.10017(18) 0.94916(16) 0.0746(14) Uani 1 1 d D U . . .
N65 N 0.5457(2) -0.00131(17) 0.95614(15) 0.0715(13) Uani 1 1 d D U . . .
N66 N 0.5760(3) -0.08814(19) 0.94014(17) 0.0794(15) Uani 1 1 d D U . . .
N67 N 0.0801(2) 0.3780(3) 0.9257(2) 0.116(2) Uani 1 1 d D U . . .
N68 N -0.0454(3) 0.4187(3) 0.9290(2) 0.115(2) Uani 1 1 d D U . . .
N69 N -0.1241(3) 0.4705(4) 0.8997(3) 0.142(3) Uani 1 1 d D U . . .
N70 N 0.3399(2) 0.29931(18) 0.90527(18) 0.0849(16) Uani 1 1 d D U . . .
C251 C 0.6548(4) 0.5551(3) 0.8621(3) 0.113(3) Uani 1 1 d D U . . .
H251 H 0.650344 0.579572 0.882346 0.135 Uiso 1 1 calc R U . . .
C252 C 0.7046(5) 0.5468(4) 0.8296(3) 0.150(4) Uani 1 1 d D U . . .
H252 H 0.732021 0.566236 0.827507 0.180 Uiso 1 1 calc R U . . .
C253 C 0.7126(6) 0.5102(5) 0.8010(4) 0.181(5) Uani 1 1 d D U . . .
H253 H 0.746563 0.503157 0.779348 0.218 Uiso 1 1 calc R U . . .
C254 C 0.6702(5) 0.4830(5) 0.8038(3) 0.166(4) Uani 1 1 d D U . . .
C255 C 0.6227(4) 0.4933(3) 0.8378(2) 0.108(3) Uani 1 1 d D U . . .
C256 C 0.6710(6) 0.4484(5) 0.7747(4) 0.186(5) Uani 1 1 d D U . . .
H256 H 0.701398 0.442070 0.751060 0.223 Uiso 1 1 calc R U . . .
C257 C 0.6280(6) 0.4236(5) 0.7801(3) 0.181(5) Uani 1 1 d D U . . .
H257 H 0.629711 0.398591 0.761133 0.217 Uiso 1 1 calc R U . . .
C258 C 0.5810(4) 0.4359(3) 0.8146(2) 0.120(3) Uani 1 1 d D U . . .
C259 C 0.5395(4) 0.4076(3) 0.8221(2) 0.119(3) Uani 1 1 d D U . . .
H259 H 0.543019 0.381353 0.803598 0.143 Uiso 1 1 calc R U . . .
C260 C 0.4556(3) 0.3871(2) 0.86386(19) 0.0810(18) Uani 1 1 d D U . . .
C261 C 0.4046(3) 0.4060(3) 0.8945(2) 0.089(2) Uani 1 1 d D U . . .
H261 H 0.396712 0.438660 0.906479 0.106 Uiso 1 1 calc R U . . .
C262 C 0.3662(3) 0.3786(2) 0.9075(2) 0.0841(19) Uani 1 1 d D U . . .
H262 H 0.331648 0.392371 0.928227 0.101 Uiso 1 1 calc R U . . .
C263 C 0.3772(3) 0.3304(2) 0.8906(2) 0.0801(18) Uani 1 1 d D U . . .
C264 C 0.4278(3) 0.3110(2) 0.8603(2) 0.0839(19) Uani 1 1 d D U . . .
H264 H 0.435888 0.278034 0.848740 0.101 Uiso 1 1 calc R U . . .
C265 C 0.4665(3) 0.3390(2) 0.8467(2) 0.0841(19) Uani 1 1 d D U . . .
H265 H 0.500678 0.325495 0.825644 0.101 Uiso 1 1 calc R U . . .
C266 C 0.3718(3) 0.2485(2) 0.9172(2) 0.0842(18) Uani 1 1 d D U . . .
C267 C 0.4095(3) 0.2430(2) 0.9460(2) 0.0822(18) Uani 1 1 d D U . . .
H267 H 0.412114 0.272649 0.957936 0.099 Uiso 1 1 calc R U . . .
C268 C 0.4423(3) 0.1952(2) 0.95704(19) 0.0785(18) Uani 1 1 d D U . . .
H268 H 0.469114 0.191877 0.975589 0.094 Uiso 1 1 calc R U . . .
C269 C 0.4369(3) 0.1514(2) 0.94135(19) 0.0745(16) Uani 1 1 d D U . . .
C270 C 0.3972(3) 0.1572(2) 0.9137(2) 0.0792(18) Uani 1 1 d D U . . .
H270 H 0.391618 0.127616 0.903645 0.095 Uiso 1 1 calc R U . . .
C271 C 0.3664(3) 0.2049(2) 0.9012(2) 0.0811(18) Uani 1 1 d D U . . .
H271 H 0.341336 0.208269 0.881578 0.097 Uiso 1 1 calc R U . . .
C272 C 0.5110(3) 0.0897(2) 0.9719(2) 0.0730(16) Uani 1 1 d D U . . .
H272 H 0.515278 0.116995 0.986025 0.088 Uiso 1 1 calc R U . . .
C273 C 0.5504(3) 0.0375(2) 0.97690(19) 0.0742(16) Uani 1 1 d D U . . .
C274 C 0.5931(3) 0.0300(2) 1.0026(2) 0.0811(18) Uani 1 1 d D U . . .
H274 H 0.594862 0.058280 1.016952 0.097 Uiso 1 1 calc R U . . .
C275 C 0.6315(3) -0.0177(2) 1.0066(2) 0.0805(18) Uani 1 1 d D U . . .
H275 H 0.661173 -0.023003 1.023395 0.097 Uiso 1 1 calc R U . . .
C276 C 0.6284(3) -0.0601(2) 0.9860(2) 0.0795(17) Uani 1 1 d D U . . .
C277 C 0.5836(3) -0.0502(2) 0.96067(18) 0.0740(16) Uani 1 1 d D U . . .
C278 C 0.6676(3) -0.1116(2) 0.9869(2) 0.092(2) Uani 1 1 d D U . . .
H278 H 0.699061 -0.119861 1.002600 0.110 Uiso 1 1 calc R U . . .
C279 C 0.6609(4) -0.1493(3) 0.9656(3) 0.100(2) Uani 1 1 d D U . . .
H279 H 0.686845 -0.183975 0.966263 0.120 Uiso 1 1 calc R U . . .
C280 C 0.6145(3) -0.1354(2) 0.9428(2) 0.0850(19) Uani 1 1 d D U . . .
H280 H 0.609954 -0.161906 0.927835 0.102 Uiso 1 1 calc R U . . .
C281 C 0.2745(3) 0.3189(2) 0.9116(2) 0.0841(18) Uani 1 1 d D U . . .
C282 C 0.2440(3) 0.3647(2) 0.8941(2) 0.090(2) Uani 1 1 d D U . . .
H282 H 0.267317 0.383545 0.878589 0.108 Uiso 1 1 calc R U . . .
C283 C 0.1814(3) 0.3824(3) 0.8991(2) 0.093(2) Uani 1 1 d D U . . .
H283 H 0.161822 0.413388 0.886737 0.111 Uiso 1 1 calc R U . . .
C284 C 0.1451(3) 0.3564(3) 0.9219(3) 0.101(2) Uani 1 1 d D U . . .
C285 C 0.1750(3) 0.3110(3) 0.9395(3) 0.104(2) Uani 1 1 d D U . . .
H285 H 0.151503 0.292093 0.954678 0.125 Uiso 1 1 calc R U . . .
C286 C 0.2388(3) 0.2931(3) 0.9351(2) 0.098(2) Uani 1 1 d D U . . .
H286 H 0.258320 0.262781 0.948207 0.118 Uiso 1 1 calc R U . . .
C287 C 0.0426(3) 0.3684(4) 0.9564(3) 0.141(4) Uani 1 1 d D U . . .
H287 H 0.059140 0.347887 0.977331 0.169 Uiso 1 1 calc R U . . .
C288 C -0.0244(3) 0.3890(4) 0.9588(3) 0.120(3) Uani 1 1 d D U . . .
C289 C -0.0640(4) 0.3792(5) 0.9912(3) 0.158(5) Uani 1 1 d D U . . .
H289 H -0.048209 0.354934 1.010321 0.190 Uiso 1 1 calc R U . . .
C290 C -0.1267(3) 0.4048(4) 0.9956(3) 0.125(3) Uani 1 1 d D U . . .
H290 H -0.153864 0.400827 1.019078 0.149 Uiso 1 1 calc R U . . .
C291 C -0.1502(3) 0.4369(4) 0.9648(3) 0.132(3) Uani 1 1 d D U . . .
C292 C -0.1074(3) 0.4425(3) 0.9314(2) 0.108(2) Uani 1 1 d D U . . .
C293 C -0.2134(3) 0.4625(4) 0.9651(3) 0.129(3) Uani 1 1 d D U . . .
H293 H -0.244012 0.458540 0.986441 0.155 Uiso 1 1 calc R U . . .
C294 C -0.2293(4) 0.4932(5) 0.9339(3) 0.140(4) Uani 1 1 d D U . . .
H294 H -0.271173 0.513487 0.934433 0.168 Uiso 1 1 calc R U . . .
C295 C -0.1844(4) 0.4949(5) 0.9009(3) 0.157(4) Uani 1 1 d D U . . .
H295 H -0.197091 0.514146 0.878544 0.189 Uiso 1 1 calc R U . . .
P1 P 0.39593(11) 0.19727(9) 0.75747(7) 0.0933(6) Uani 1 1 d . U . . .
F1 F 0.3983(3) 0.15046(19) 0.73026(16) 0.1222(17) Uani 1 1 d . U . . .
F2 F 0.3256(3) 0.2249(2) 0.75502(17) 0.1198(16) Uani 1 1 d . U . . .
F3 F 0.3950(3) 0.2428(2) 0.78463(18) 0.1365(19) Uani 1 1 d . U . . .
F4 F 0.4672(3) 0.1692(2) 0.75771(16) 0.1285(18) Uani 1 1 d . U . . .
F5 F 0.4119(3) 0.22789(19) 0.71832(16) 0.1213(16) Uani 1 1 d . U . . .
F6 F 0.3770(3) 0.1691(2) 0.79655(15) 0.1235(17) Uani 1 1 d . U . . .
P3 P 0.63792(15) 0.02348(13) 0.31265(8) 0.1211(9) Uani 1 1 d . U . . .
F13 F 0.6209(4) -0.0060(3) 0.35265(17) 0.155(2) Uani 1 1 d . U . . .
F14 F 0.6511(3) 0.0539(3) 0.27324(16) 0.141(2) Uani 1 1 d . U . . .
F15 F 0.5688(3) 0.0375(3) 0.3069(2) 0.145(2) Uani 1 1 d . U . . .
F16 F 0.7066(4) 0.0086(4) 0.3197(2) 0.183(3) Uani 1 1 d . U . . .
F17 F 0.6571(4) -0.0275(3) 0.28749(17) 0.163(3) Uani 1 1 d . U . . .
F18 F 0.6173(3) 0.0769(3) 0.33772(17) 0.147(2) Uani 1 1 d . U . . .
P4 P 1.25085(13) 0.10832(11) 0.91245(9) 0.1102(8) Uani 1 1 d . U . . .
F19 F 1.2224(4) 0.0966(4) 0.9573(3) 0.210(4) Uani 1 1 d . U . . .
F20 F 1.2760(4) 0.1249(4) 0.8722(2) 0.196(3) Uani 1 1 d . U . . .
F21 F 1.2488(4) 0.0572(3) 0.8977(3) 0.189(3) Uani 1 1 d . U . . .
F22 F 1.2482(4) 0.1608(3) 0.9324(3) 0.171(3) Uani 1 1 d . U . . .
F23 F 1.1806(4) 0.1372(3) 0.9059(4) 0.210(4) Uani 1 1 d . U . . .
F24 F 1.3167(3) 0.0825(2) 0.92159(18) 0.1194(16) Uani 1 1 d . U . . .
P5 P 0.78763(16) 0.35754(18) 0.86855(11) 0.1625(15) Uani 1 1 d . U . . .
F25 F 0.7643(3) 0.3202(3) 0.9050(2) 0.166(2) Uani 1 1 d . U . . .
F26 F 0.8140(4) 0.3857(4) 0.8328(3) 0.209(3) Uani 1 1 d . U . . .
F27 F 0.7330(3) 0.4045(3) 0.8863(2) 0.164(2) Uani 1 1 d . U . . .
F28 F 0.8423(4) 0.3010(4) 0.8523(3) 0.204(3) Uani 1 1 d . U . . .
F29 F 0.7448(3) 0.3452(4) 0.8417(2) 0.181(3) Uani 1 1 d . U . . .
F30 F 0.8332(3) 0.3657(4) 0.8958(2) 0.183(3) Uani 1 1 d . U . . .
P6 P 0.2086(4) 0.1051(3) 0.3765(3) 0.184(2) Uani 0.604(5) 1 d D U P A 1
F31 F 0.1417(6) 0.0998(6) 0.3904(4) 0.196(3) Uani 0.604(5) 1 d D U P A 1
F32 F 0.2821(7) 0.1125(6) 0.3582(5) 0.202(3) Uani 0.604(5) 1 d D U P A 1
F33 F 0.1761(8) 0.1565(5) 0.3528(5) 0.212(3) Uani 0.604(5) 1 d D U P A 1
F34 F 0.2421(6) 0.0564(5) 0.3988(4) 0.186(3) Uani 0.604(5) 1 d D U P A 1
F35 F 0.2029(7) 0.1402(6) 0.4150(4) 0.210(4) Uani 0.604(5) 1 d D U P A 1
F36 F 0.2176(7) 0.0705(6) 0.3366(4) 0.195(3) Uani 0.604(5) 1 d D U P A 1
P13 P 0.2213(6) 0.1152(5) 0.3494(4) 0.200(2) Uani 0.396(5) 1 d D U P A 2
F77 F 0.2216(10) 0.1718(6) 0.3408(6) 0.205(4) Uiso 0.396(5) 1 d D U P A 2
F75 F 0.2895(7) 0.0936(7) 0.3245(6) 0.200(4) Uiso 0.396(5) 1 d D U P A 2
F73 F 0.1958(9) 0.1149(8) 0.3088(5) 0.202(4) Uiso 0.396(5) 1 d D U P A 2
F76 F 0.1504(7) 0.1362(8) 0.3716(6) 0.195(3) Uiso 0.396(5) 1 d D U P A 2
F78 F 0.2206(9) 0.0583(6) 0.3570(6) 0.193(3) Uiso 0.396(5) 1 d D U P A 2
F74 F 0.2467(10) 0.1170(8) 0.3885(5) 0.200(3) Uiso 0.396(5) 1 d D U P A 2
P7 P 0.2074(4) 0.6096(4) 0.6906(3) 0.157(2) Uani 0.471(6) 1 d D U P B 1
F37 F 0.1417(5) 0.6149(6) 0.6883(5) 0.170(4) Uiso 0.471(6) 1 d D U P B 1
F38 F 0.2780(6) 0.6005(6) 0.6966(5) 0.169(3) Uiso 0.471(6) 1 d D U P B 1
F39 F 0.2341(6) 0.5591(5) 0.6638(4) 0.164(4) Uiso 0.471(6) 1 d D U P B 1
F40 F 0.1820(8) 0.6571(5) 0.7218(4) 0.176(3) Uiso 0.471(6) 1 d D U P B 1
F41 F 0.2163(7) 0.6415(5) 0.6545(4) 0.166(4) Uiso 0.471(6) 1 d D U P B 1
F42 F 0.2045(7) 0.5705(5) 0.7286(4) 0.161(3) Uiso 0.471(6) 1 d D U P B 1
P12 P 0.2212(4) 0.6151(3) 0.7098(3) 0.171(2) Uani 0.529(6) 1 d D U P B 2
F70 F 0.2229(6) 0.5617(4) 0.6969(5) 0.160(3) Uiso 0.529(6) 1 d D U P B 2
F68 F 0.1515(5) 0.6393(5) 0.7055(4) 0.146(3) Uiso 0.529(6) 1 d D U P B 2
F71 F 0.1971(6) 0.6019(6) 0.7561(4) 0.185(4) Uiso 0.529(6) 1 d D U P B 2
F67 F 0.2914(5) 0.5937(5) 0.7202(4) 0.159(4) Uiso 0.529(6) 1 d D U P B 2
F72 F 0.2463(6) 0.6320(5) 0.6692(3) 0.161(3) Uiso 0.529(6) 1 d D U P B 2
F69 F 0.2188(6) 0.6692(4) 0.7319(4) 0.168(4) Uiso 0.529(6) 1 d D U P B 2
P8 P 0.5579(5) 0.6628(4) 0.6714(2) 0.150(3) Uani 0.4 1 d D U P C 1
F43 F 0.5629(12) 0.6506(10) 0.6257(5) 0.282(14) Uiso 0.4 1 d D U P C 1
F44 F 0.5491(10) 0.6824(8) 0.7138(5) 0.210(9) Uiso 0.4 1 d D U P C 1
F45 F 0.5663(10) 0.6040(6) 0.6789(7) 0.213(9) Uiso 0.4 1 d D U P C 1
F46 F 0.5448(10) 0.7197(7) 0.6584(7) 0.221(9) Uiso 0.4 1 d D U P C 1
F47 F 0.6273(8) 0.6572(11) 0.6666(8) 0.264(13) Uiso 0.4 1 d D U P C 1
F48 F 0.4846(7) 0.6784(9) 0.6820(7) 0.213(9) Uiso 0.4 1 d D U P C 1
P9 P -0.1750(5) 0.7408(4) 0.9366(3) 0.169(5) Uani 0.3 1 d D U P D 1
F49 F -0.1141(8) 0.7238(9) 0.9553(6) 0.215(12) Uiso 0.3 1 d D U P D 1
F51 F -0.1708(12) 0.7972(6) 0.9297(7) 0.242(14) Uiso 0.3 1 d D U P D 1
F53 F -0.2144(8) 0.7585(7) 0.9774(4) 0.142(7) Uiso 0.3 1 d D U P D 1
F54 F -0.1332(8) 0.7241(7) 0.8949(4) 0.147(7) Uiso 0.3 1 d D U P D 1
F52 F -0.1793(12) 0.6854(7) 0.9425(8) 0.275(17) Uiso 0.3 1 d D U P D 1
F50 F -0.2334(8) 0.7566(9) 0.9153(6) 0.207(11) Uiso 0.3 1 d D U P D 1
P10 P 0.8531(5) 0.4055(4) 0.6984(4) 0.1517(18) Uani 0.4 1 d D U P E 1
F58 F 0.7856(6) 0.4332(7) 0.6913(5) 0.180(3) Uiso 0.4 1 d D U P E 1
F59 F 0.8320(8) 0.3964(7) 0.7432(4) 0.173(3) Uiso 0.4 1 d D U P E 1
F57 F 0.9213(6) 0.3800(7) 0.7054(5) 0.179(3) Uiso 0.4 1 d D U P E 1
F56 F 0.8536(9) 0.4612(5) 0.7131(5) 0.189(4) Uiso 0.4 1 d D U P E 1
F55 F 0.8531(8) 0.3524(5) 0.6848(5) 0.183(3) Uiso 0.4 1 d D U P E 1
F60 F 0.8791(8) 0.4195(7) 0.6547(4) 0.175(3) Uiso 0.4 1 d D U P E 1
P14 P 0.8490(6) 0.4119(5) 0.6948(4) 0.189(2) Uani 0.3333 1 d D U P F 2
F79 F 0.7944(8) 0.3890(7) 0.7006(5) 0.161(3) Uiso 0.3333 1 d D U P F 2
F82 F 0.8136(8) 0.4530(6) 0.7283(5) 0.168(3) Uiso 0.3333 1 d D U P F 2
F80 F 0.9073(8) 0.4307(7) 0.6907(6) 0.163(3) Uiso 0.3333 1 d D U P F 2
F81 F 0.8829(8) 0.3722(7) 0.6585(5) 0.164(3) Uiso 0.3333 1 d D U P F 2
F83 F 0.8795(9) 0.3705(6) 0.7248(5) 0.166(3) Uiso 0.3333 1 d D U P F 2
F84 F 0.8237(9) 0.4532(6) 0.6630(5) 0.174(4) Uiso 0.3333 1 d D U P F 2
P11 P -0.0541(3) 0.0894(4) 0.5105(3) 0.162(4) Uani 0.4 1 d D U P . .
F62 F -0.1003(8) 0.0960(8) 0.5491(5) 0.195(8) Uiso 0.4 1 d D U P . .
F61 F -0.0081(8) 0.0845(9) 0.4682(5) 0.220(9) Uiso 0.4 1 d D U P . .
F63 F -0.0007(8) 0.0898(9) 0.5327(6) 0.241(11) Uiso 0.4 1 d D U P . .
F65 F -0.0703(11) 0.1506(6) 0.5073(7) 0.307(16) Uiso 0.4 1 d D U P . .
F64 F -0.1058(8) 0.0935(8) 0.4850(5) 0.217(9) Uiso 0.4 1 d D U P . .
F66 F -0.0370(11) 0.0308(6) 0.5129(8) 0.318(17) Uiso 0.4 1 d D U P . .
S1A S 0.5970(4) 0.2947(3) 0.7288(2) 0.1166(16) Uani 0.65 1 d D U P G 1
F1A F 0.5225(5) 0.2494(4) 0.7055(3) 0.141(3) Uani 0.65 1 d D U P G 1
F2A F 0.5530(5) 0.2216(4) 0.7587(3) 0.152(3) Uani 0.65 1 d D U P G 1
F3A F 0.4827(5) 0.2962(4) 0.7588(3) 0.147(3) Uani 0.65 1 d D U P G 1
O1A O 0.5653(7) 0.3434(5) 0.7140(4) 0.139(4) Uani 0.65 1 d D U P G 1
O2A O 0.6092(8) 0.2957(6) 0.7683(4) 0.132(4) Uani 0.65 1 d D U P G 1
O3A O 0.6429(6) 0.2599(6) 0.7004(4) 0.111(3) Uani 0.65 1 d D U P G 1
C1A C 0.5320(6) 0.2641(5) 0.7387(4) 0.123(3) Uani 0.65 1 d D U P G 1
P2 P 0.5939(6) 0.2935(5) 0.7289(4) 0.114(3) Uani 0.35 1 d D U P H 2
F12 F 0.5976(8) 0.2463(6) 0.7570(4) 0.120(3) Uani 0.35 1 d D U P H 2
F7 F 0.5700(9) 0.2704(7) 0.6963(4) 0.128(3) Uani 0.35 1 d D U P H 2
F10 F 0.5255(8) 0.3228(7) 0.7498(5) 0.133(4) Uani 0.35 1 d D U P H 2
F11 F 0.5902(11) 0.3405(7) 0.7004(6) 0.132(5) Uani 0.35 1 d D U P H 2
F9 F 0.6636(8) 0.2633(10) 0.7110(7) 0.128(5) Uani 0.35 1 d D U P H 2
F8 F 0.6204(12) 0.3144(9) 0.7615(7) 0.131(5) Uani 0.35 1 d D U P H 2
S1B S 0.2967(4) 0.5375(4) 0.9285(3) 0.126(2) Uani 0.35 1 d D U P I 1
F1B F 0.2363(11) 0.5630(8) 0.8707(7) 0.179(5) Uiso 0.35 1 d D U P I 1
F2B F 0.1960(10) 0.5173(10) 0.9207(7) 0.197(7) Uiso 0.35 1 d D U P I 1
F3B F 0.2793(10) 0.4813(8) 0.8784(6) 0.172(6) Uiso 0.35 1 d D U P I 1
O1B O 0.2567(11) 0.5876(7) 0.9474(7) 0.125(5) Uiso 0.35 1 d D U P I 1
O2B O 0.3110(8) 0.4972(6) 0.9521(5) 0.111(4) Uiso 0.35 1 d D U P I 1
O3B O 0.3415(9) 0.5490(9) 0.8979(6) 0.131(4) Uiso 0.35 1 d D U P I 1
C1B C 0.2397(11) 0.5238(9) 0.8949(7) 0.171(5) Uiso 0.35 1 d D U P I 1
P15 P 0.2820(5) 0.5541(5) 0.9124(4) 0.181(4) Uani 0.3 1 d D U P J 2
F85 F 0.2904(9) 0.5178(7) 0.8749(5) 0.147(5) Uiso 0.3 1 d D U P J 2
F87 F 0.2848(11) 0.5989(7) 0.8829(6) 0.199(7) Uiso 0.3 1 d D U P J 2
F90 F 0.3544(6) 0.5350(7) 0.9084(6) 0.130(5) Uiso 0.3 1 d D U P J 2
F88 F 0.2767(11) 0.5083(8) 0.9402(6) 0.209(12) Uiso 0.3 1 d D U P J 2
F89 F 0.2093(7) 0.5719(10) 0.9150(8) 0.288(17) Uiso 0.3 1 d D U P J 2
F86 F 0.2745(10) 0.5884(8) 0.9497(6) 0.147(10) Uiso 0.3 1 d D U P J 2
N1S N 1.1422(5) 0.1553(4) 0.7736(3) 0.150(4) Uani 1 1 d . U . . .
C1S C 1.1966(6) 0.1408(5) 0.7768(3) 0.129(4) Uani 1 1 d . U . . .
C2S C 1.2587(5) 0.1265(4) 0.7795(3) 0.123(3) Uani 1 1 d . U . . .
H2S1 H 1.280927 0.093038 0.766016 0.185 Uiso 1 1 calc R U . . .
H2S2 H 1.262896 0.124143 0.807647 0.185 Uiso 1 1 calc R U . . .
H2S3 H 1.276152 0.152331 0.766694 0.185 Uiso 1 1 calc R U . . .
N5S N 0.6764(9) -0.1852(8) 0.8406(6) 0.133(6) Uiso 0.5 1 d . U P . .
C9S C 0.6969(12) -0.1742(10) 0.8110(9) 0.137(7) Uiso 0.5 1 d . U P . .
C10S C 0.7184(12) -0.1610(11) 0.7777(8) 0.150(8) Uiso 0.5 1 d . U P . .
H10A H 0.757771 -0.155900 0.778693 0.225 Uiso 0.5 1 calc R U P . .
H10B H 0.689234 -0.128811 0.770331 0.225 Uiso 0.5 1 calc R U P . .
H10C H 0.725054 -0.187910 0.757702 0.225 Uiso 0.5 1 calc R U P . .
N6S N 0.7686(6) 0.2355(5) 0.9859(4) 0.127(4) Uiso 0.75 1 d . U P . .
C11S C 0.7927(9) 0.2609(8) 0.9859(6) 0.152(6) Uiso 0.75 1 d . U P . .
C12S C 0.8281(13) 0.2992(11) 0.9870(9) 0.241(12) Uiso 0.75 1 d . U P . .
H12A H 0.858962 0.295002 0.962505 0.361 Uiso 0.75 1 calc R U P . .
H12B H 0.848726 0.292423 1.010171 0.361 Uiso 0.75 1 calc R U P . .
H12C H 0.799026 0.334353 0.989055 0.361 Uiso 0.75 1 calc R U P . .

loop_
_atom_site_aniso_label
_atom_site_aniso_U_11
_atom_site_aniso_U_22
_atom_site_aniso_U_33
_atom_site_aniso_U_23
_atom_site_aniso_U_13
_atom_site_aniso_U_12
Ag1 0.0755(4) 0.1270(5) 0.0896(4) -0.0094(4) -0.0069(3) -0.0347(4)
Ag2 0.0766(4) 0.1027(4) 0.0897(4) -0.0042(3) -0.0088(3) -0.0354(3)
Ag3 0.1164(5) 0.1029(5) 0.1042(5) 0.0210(4) -0.0170(4) -0.0609(4)
Ag4 0.1111(5) 0.0842(4) 0.0840(4) 0.0090(3) -0.0185(3) -0.0477(3)
Ag5 0.1568(6) 0.0820(4) 0.0742(4) -0.0075(3) 0.0030(4) -0.0713(4)
Ag6 0.0990(4) 0.0684(3) 0.0805(4) -0.0054(3) 0.0078(3) -0.0410(3)
Ag7 0.0909(5) 0.1009(5) 0.1365(6) -0.0231(4) 0.0055(4) -0.0263(4)
Ag8 0.0942(4) 0.0816(4) 0.1187(5) -0.0149(4) -0.0009(4) -0.0203(3)
Ag9 0.1187(5) 0.0715(3) 0.0918(4) 0.0035(3) -0.0306(3) -0.0530(3)
Ag10 0.0890(4) 0.0670(3) 0.0761(3) -0.0068(2) -0.0120(3) -0.0400(3)
Ag11 0.0820(4) 0.0925(4) 0.0902(4) -0.0136(3) -0.0009(3) -0.0390(3)
Ag12 0.0764(3) 0.0872(4) 0.0847(4) -0.0134(3) 0.0035(3) -0.0339(3)
N1 0.082(4) 0.176(7) 0.077(4) -0.008(4) -0.007(3) -0.035(4)
N2 0.067(3) 0.170(7) 0.097(4) -0.006(5) -0.002(3) -0.030(4)
N3 0.073(3) 0.118(5) 0.101(5) -0.007(4) 0.006(3) -0.035(3)
N4 0.076(3) 0.061(3) 0.077(3) -0.005(3) 0.001(3) -0.030(3)
N5 0.074(3) 0.066(3) 0.096(4) -0.002(3) -0.012(3) -0.031(3)
N6 0.087(4) 0.066(4) 0.120(5) 0.002(3) -0.021(4) -0.033(3)
N7 0.086(4) 0.063(3) 0.080(3) -0.006(3) -0.001(3) -0.039(3)
N8 0.074(3) 0.062(3) 0.083(4) -0.012(2) -0.001(3) -0.034(3)
N9 0.095(4) 0.069(3) 0.092(4) -0.003(3) -0.005(3) -0.037(3)
N10 0.077(3) 0.071(3) 0.090(4) -0.012(3) 0.010(3) -0.034(3)
C1 0.085(5) 0.226(12) 0.106(6) -0.016(7) -0.017(4) -0.031(7)
C2 0.086(6) 0.230(13) 0.125(7) -0.014(8) -0.020(5) -0.035(7)
C3 0.084(5) 0.161(9) 0.122(6) -0.014(6) -0.019(5) -0.033(5)
C4 0.092(5) 0.182(10) 0.102(5) -0.012(6) -0.015(4) -0.038(6)
C5 0.078(4) 0.176(9) 0.090(5) -0.016(6) -0.005(4) -0.038(5)
C6 0.098(5) 0.150(8) 0.110(6) -0.026(6) -0.023(5) -0.038(5)
C7 0.100(5) 0.156(9) 0.124(7) -0.040(7) -0.014(5) -0.042(6)
C8 0.087(5) 0.152(8) 0.093(5) -0.018(5) -0.009(4) -0.032(5)
C9 0.083(4) 0.140(8) 0.098(6) -0.025(5) 0.000(4) -0.035(5)
C10 0.077(4) 0.100(5) 0.102(5) -0.020(4) 0.011(4) -0.034(4)
C11 0.086(4) 0.082(5) 0.117(6) -0.027(4) 0.007(4) -0.035(4)
C12 0.085(4) 0.092(5) 0.102(5) -0.027(4) 0.008(4) -0.045(4)
C13 0.083(4) 0.079(4) 0.092(5) -0.012(4) 0.010(3) -0.040(3)
C14 0.078(4) 0.087(5) 0.103(5) -0.027(4) 0.006(4) -0.040(4)
C15 0.083(4) 0.094(5) 0.088(5) -0.023(4) 0.012(4) -0.038(4)
C16 0.071(4) 0.071(4) 0.080(4) -0.006(3) 0.004(3) -0.030(3)
C17 0.075(4) 0.064(4) 0.088(5) -0.007(3) 0.005(3) -0.026(3)
C18 0.076(4) 0.066(4) 0.079(4) -0.005(3) 0.003(3) -0.028(3)
C19 0.081(4) 0.066(4) 0.075(4) -0.008(3) 0.004(3) -0.039(3)
C20 0.077(4) 0.065(4) 0.081(4) 0.000(3) 0.001(3) -0.030(3)
C21 0.075(4) 0.074(4) 0.063(4) -0.010(3) 0.006(3) -0.029(3)
C22 0.091(5) 0.064(4) 0.081(4) -0.005(3) -0.006(3) -0.031(3)
C23 0.073(4) 0.063(4) 0.083(4) -0.012(3) -0.005(3) -0.019(3)
C24 0.087(5) 0.097(5) 0.091(5) -0.001(4) -0.015(4) -0.033(4)
C25 0.091(5) 0.126(7) 0.106(5) -0.003(5) -0.040(5) -0.045(5)
C26 0.087(5) 0.091(5) 0.124(6) -0.002(4) -0.031(4) -0.041(4)
C27 0.083(5) 0.068(4) 0.114(5) -0.011(4) -0.019(4) -0.033(3)
C28 0.117(7) 0.125(7) 0.143(7) 0.000(6) -0.046(6) -0.068(6)
C29 0.090(5) 0.090(5) 0.151(7) 0.006(5) -0.033(5) -0.046(4)
C30 0.088(5) 0.077(5) 0.129(6) 0.011(4) -0.022(4) -0.038(4)
C31 0.078(4) 0.064(3) 0.090(5) -0.009(3) 0.000(3) -0.031(3)
C32 0.083(4) 0.066(4) 0.081(4) -0.007(3) 0.010(3) -0.036(3)
C33 0.076(4) 0.069(4) 0.083(4) -0.009(3) 0.006(3) -0.029(3)
C34 0.078(4) 0.067(3) 0.084(4) -0.009(3) 0.002(3) -0.033(3)
C35 0.081(4) 0.066(4) 0.095(5) -0.008(3) 0.008(3) -0.033(3)
C36 0.082(5) 0.079(4) 0.095(5) -0.010(4) 0.016(4) -0.039(4)
C37 0.084(4) 0.067(4) 0.080(4) -0.009(3) -0.003(3) -0.038(3)
C38 0.078(4) 0.067(3) 0.071(4) -0.009(3) -0.004(3) -0.037(3)
C39 0.075(4) 0.076(4) 0.096(5) -0.005(4) 0.009(3) -0.037(3)
C40 0.082(4) 0.077(4) 0.086(5) -0.019(3) 0.014(4) -0.039(3)
C41 0.071(4) 0.070(3) 0.095(4) -0.011(3) -0.003(3) -0.034(3)
C42 0.078(4) 0.062(3) 0.092(4) -0.004(3) -0.010(3) -0.035(3)
C43 0.086(5) 0.078(4) 0.106(6) -0.021(4) 0.003(4) -0.031(4)
C44 0.114(6) 0.074(5) 0.120(6) -0.015(4) -0.002(5) -0.034(4)
C45 0.105(6) 0.066(4) 0.121(6) 0.000(4) 0.003(4) -0.031(4)
N11 0.099(4) 0.149(6) 0.109(5) 0.030(5) -0.031(4) -0.075(4)
N12 0.093(4) 0.108(5) 0.107(5) 0.012(4) -0.022(4) -0.046(3)
N13 0.081(4) 0.092(4) 0.090(4) -0.010(3) -0.008(3) -0.036(3)
N14 0.080(4) 0.078(4) 0.100(4) -0.015(3) 0.010(3) -0.040(3)
N15 0.086(3) 0.063(3) 0.088(4) -0.011(3) 0.009(3) -0.033(3)
N16 0.095(4) 0.078(4) 0.087(4) -0.011(3) -0.005(3) -0.043(3)
N17 0.088(4) 0.075(4) 0.088(4) -0.004(3) -0.017(3) -0.037(3)
N18 0.103(4) 0.065(3) 0.092(4) 0.004(3) -0.018(3) -0.039(3)
N19 0.125(5) 0.073(4) 0.087(4) 0.003(3) -0.025(3) -0.056(4)
N20 0.090(4) 0.099(4) 0.104(4) 0.014(4) -0.018(3) -0.042(3)
C51 0.118(7) 0.175(8) 0.113(7) 0.023(7) -0.027(6) -0.086(6)
C52 0.148(7) 0.190(9) 0.147(9) -0.008(9) -0.030(8) -0.103(7)
C53 0.167(8) 0.158(9) 0.163(10) -0.011(8) -0.042(9) -0.090(7)
C54 0.138(6) 0.132(6) 0.138(8) -0.012(6) -0.029(7) -0.069(5)
C55 0.122(5) 0.123(6) 0.101(6) 0.019(5) -0.028(5) -0.069(4)
C56 0.151(7) 0.120(7) 0.162(10) -0.039(7) -0.028(8) -0.052(6)
C57 0.122(7) 0.109(6) 0.153(9) -0.043(6) 0.002(6) -0.039(5)
C58 0.104(5) 0.098(5) 0.106(6) -0.021(5) -0.012(5) -0.040(4)
C59 0.097(5) 0.107(5) 0.126(7) -0.021(5) 0.001(5) -0.043(5)
C60 0.074(4) 0.088(4) 0.086(5) -0.004(4) -0.006(3) -0.035(3)
C61 0.086(4) 0.097(5) 0.092(5) 0.002(4) -0.012(4) -0.038(4)
C62 0.073(4) 0.087(4) 0.091(5) 0.001(4) -0.012(4) -0.024(3)
C63 0.083(4) 0.088(4) 0.097(5) 0.001(4) -0.006(4) -0.037(4)
C64 0.084(4) 0.081(5) 0.113(6) 0.007(4) -0.011(4) -0.028(4)
C65 0.077(4) 0.093(4) 0.090(5) 0.004(4) -0.005(4) -0.029(4)
C66 0.086(4) 0.085(5) 0.112(5) 0.013(4) -0.008(4) -0.039(4)
C67 0.082(4) 0.108(6) 0.106(5) 0.017(5) -0.007(4) -0.048(4)
C68 0.072(4) 0.086(5) 0.099(4) -0.002(4) 0.000(3) -0.036(4)
C69 0.080(4) 0.069(4) 0.105(4) 0.002(4) -0.002(3) -0.030(4)
C70 0.074(4) 0.085(5) 0.104(5) -0.015(4) 0.007(4) -0.038(4)
C71 0.078(4) 0.096(5) 0.107(5) -0.004(5) -0.007(4) -0.033(4)
C72 0.080(4) 0.071(4) 0.101(4) -0.010(4) 0.008(3) -0.034(4)
C73 0.085(4) 0.071(4) 0.094(4) -0.008(4) 0.015(3) -0.043(4)
C74 0.102(5) 0.077(5) 0.094(4) -0.022(4) 0.015(4) -0.037(4)
C75 0.099(5) 0.088(5) 0.096(5) -0.020(4) 0.016(4) -0.041(4)
C76 0.106(4) 0.082(5) 0.086(4) -0.023(4) 0.006(3) -0.053(4)
C77 0.091(4) 0.065(4) 0.088(4) -0.019(3) 0.005(3) -0.040(3)
C78 0.116(5) 0.105(6) 0.089(5) -0.007(4) 0.003(4) -0.056(5)
C79 0.121(5) 0.105(6) 0.095(5) 0.000(5) -0.013(4) -0.057(5)
C80 0.098(5) 0.084(5) 0.106(5) -0.004(4) -0.005(4) -0.032(4)
C81 0.078(4) 0.080(4) 0.101(4) -0.004(4) -0.005(4) -0.033(4)
C82 0.123(6) 0.089(5) 0.099(5) 0.013(4) -0.026(5) -0.049(5)
C83 0.111(6) 0.081(5) 0.097(4) 0.001(4) -0.018(4) -0.052(4)
C84 0.092(5) 0.066(4) 0.092(4) -0.002(3) -0.009(4) -0.032(3)
C85 0.085(5) 0.071(4) 0.096(5) -0.006(3) -0.016(4) -0.032(3)
C86 0.080(4) 0.071(4) 0.100(4) -0.003(4) -0.009(4) -0.027(3)
C87 0.117(6) 0.072(4) 0.087(5) -0.007(4) -0.021(4) -0.043(4)
C88 0.115(6) 0.066(4) 0.090(4) -0.003(3) -0.023(4) -0.045(4)
C89 0.133(7) 0.082(5) 0.104(5) 0.002(4) -0.028(5) -0.061(5)
C90 0.132(6) 0.081(5) 0.097(4) 0.012(4) -0.041(4) -0.065(5)
C91 0.115(6) 0.066(4) 0.098(4) 0.007(4) -0.031(4) -0.047(4)
C92 0.101(5) 0.064(4) 0.087(4) 0.012(3) -0.029(4) -0.039(4)
C93 0.118(6) 0.079(5) 0.102(5) 0.004(4) -0.026(4) -0.055(4)
C94 0.127(6) 0.105(6) 0.090(5) 0.023(4) -0.024(5) -0.068(5)
C95 0.130(6) 0.082(5) 0.085(5) 0.005(4) -0.021(4) -0.054(5)
N21 0.114(6) 0.121(6) 0.134(6) 0.012(5) -0.043(5) -0.039(5)
N22 0.117(6) 0.117(6) 0.139(6) 0.001(5) -0.039(5) -0.042(5)
N23 0.086(4) 0.123(5) 0.096(5) -0.017(4) -0.012(3) -0.026(4)
N24 0.112(5) 0.105(5) 0.121(6) 0.009(4) 0.006(4) -0.040(4)
N25 0.129(6) 0.147(6) 0.163(8) 0.037(6) -0.014(6) -0.077(5)
N26 0.157(7) 0.142(6) 0.169(8) 0.056(6) -0.066(6) -0.091(5)
N27 0.090(4) 0.078(4) 0.085(4) -0.016(3) -0.005(3) -0.034(3)
N28 0.074(3) 0.103(4) 0.083(4) -0.001(3) 0.000(3) -0.042(3)
N29 0.085(4) 0.117(5) 0.102(5) -0.002(4) -0.005(3) -0.054(4)
N30 0.084(4) 0.092(4) 0.099(4) -0.005(3) -0.011(3) -0.038(3)
C101 0.191(11) 0.128(7) 0.188(11) 0.034(7) -0.095(9) -0.052(8)
C102 0.240(12) 0.149(8) 0.219(11) 0.019(8) -0.117(10) -0.019(9)
C103 0.265(13) 0.164(10) 0.242(12) 0.008(8) -0.126(10) -0.021(9)
C104 0.207(11) 0.146(7) 0.207(10) -0.016(7) -0.102(9) -0.008(7)
C105 0.144(8) 0.125(7) 0.158(9) -0.007(6) -0.068(7) -0.027(6)
C106 0.264(13) 0.171(10) 0.250(13) -0.047(9) -0.121(10) -0.007(9)
C107 0.243(13) 0.145(8) 0.243(12) -0.047(8) -0.114(10) -0.004(8)
C108 0.166(10) 0.139(7) 0.143(8) -0.046(6) -0.059(7) -0.009(7)
C109 0.122(8) 0.143(7) 0.137(8) -0.048(6) -0.035(6) -0.012(6)
C110 0.090(5) 0.118(5) 0.076(5) -0.012(4) 0.000(3) -0.043(4)
C111 0.107(6) 0.116(5) 0.115(7) -0.009(5) -0.024(5) -0.055(5)
C112 0.105(6) 0.099(6) 0.123(7) -0.007(5) -0.020(5) -0.052(5)
C113 0.080(4) 0.094(4) 0.088(5) -0.007(4) -0.004(3) -0.033(4)
C114 0.090(5) 0.092(4) 0.080(5) -0.014(4) -0.001(4) -0.033(4)
C115 0.105(5) 0.090(5) 0.078(5) -0.007(4) -0.005(4) -0.035(4)
C116 0.103(5) 0.085(5) 0.092(5) -0.010(3) -0.002(4) -0.048(4)
C117 0.095(5) 0.087(5) 0.115(6) -0.003(4) -0.006(4) -0.049(4)
C118 0.102(5) 0.097(6) 0.112(6) 0.002(4) -0.015(5) -0.044(4)
C119 0.107(5) 0.099(5) 0.098(6) -0.007(4) 0.010(4) -0.043(4)
C120 0.090(5) 0.112(6) 0.120(7) 0.007(5) -0.001(5) -0.041(4)
C121 0.096(5) 0.087(5) 0.108(6) -0.001(4) 0.004(4) -0.030(4)
C122 0.121(7) 0.138(8) 0.150(9) 0.039(7) 0.007(6) -0.043(6)
C123 0.151(9) 0.161(8) 0.159(10) 0.045(8) 0.037(8) -0.054(7)
C124 0.151(9) 0.202(10) 0.241(12) 0.074(10) 0.029(8) -0.064(8)
C125 0.180(10) 0.210(9) 0.208(12) 0.071(10) 0.034(9) -0.065(8)
C126 0.157(8) 0.199(8) 0.205(11) 0.070(9) -0.009(7) -0.082(7)
C127 0.121(7) 0.168(7) 0.167(9) 0.059(7) -0.027(6) -0.078(6)
C128 0.158(9) 0.204(9) 0.231(12) 0.080(9) -0.039(8) -0.106(7)
C129 0.184(10) 0.202(9) 0.215(12) 0.070(10) -0.031(9) -0.112(8)
C130 0.173(8) 0.175(8) 0.191(10) 0.078(8) -0.063(7) -0.111(7)
C131 0.094(4) 0.088(5) 0.088(4) -0.005(4) -0.006(3) -0.044(4)
C132 0.089(4) 0.076(4) 0.079(4) -0.013(4) -0.002(3) -0.032(4)
C133 0.098(5) 0.070(4) 0.079(4) -0.018(3) -0.004(3) -0.037(4)
C134 0.080(4) 0.076(4) 0.091(4) -0.008(4) -0.002(3) -0.032(4)
C135 0.082(4) 0.082(5) 0.083(4) -0.010(4) -0.004(3) -0.025(4)
C136 0.091(5) 0.094(5) 0.084(4) -0.009(4) -0.008(4) -0.040(4)
C137 0.086(4) 0.090(5) 0.089(5) -0.024(4) 0.002(4) -0.026(4)
C138 0.085(4) 0.106(6) 0.079(5) -0.012(4) -0.002(3) -0.030(4)
C139 0.087(5) 0.147(8) 0.084(5) -0.022(5) 0.001(4) -0.030(5)
C140 0.095(6) 0.206(11) 0.096(6) -0.045(6) 0.018(5) -0.045(6)
C141 0.079(5) 0.158(8) 0.103(6) -0.007(5) 0.001(4) -0.045(5)
C142 0.085(5) 0.127(7) 0.101(5) -0.008(4) -0.007(4) -0.044(5)
C143 0.098(6) 0.196(10) 0.098(6) 0.002(6) 0.002(5) -0.066(6)
C144 0.113(7) 0.181(10) 0.114(7) 0.016(6) -0.002(5) -0.082(7)
C145 0.097(6) 0.172(9) 0.105(6) 0.009(6) -0.007(4) -0.080(6)
N41 0.148(7) 0.133(6) 0.140(6) 0.037(5) -0.047(5) -0.095(5)
N42 0.109(5) 0.130(6) 0.090(4) 0.019(4) -0.024(4) -0.065(4)
N43 0.098(4) 0.082(4) 0.095(4) 0.000(3) -0.009(3) -0.039(3)
N44 0.103(5) 0.097(5) 0.118(5) -0.023(4) -0.020(4) -0.034(4)
N45 0.096(4) 0.115(5) 0.113(5) -0.028(4) -0.024(4) -0.043(4)
N46 0.084(4) 0.109(4) 0.114(5) -0.027(4) -0.001(4) -0.043(3)
N47 0.100(5) 0.087(4) 0.121(5) -0.004(4) -0.007(4) -0.021(4)
N48 0.113(6) 0.098(5) 0.135(6) -0.011(4) 0.009(4) -0.022(4)
N49 0.153(7) 0.087(5) 0.164(7) -0.040(5) 0.037(6) -0.026(5)
N50 0.103(4) 0.079(4) 0.092(4) -0.008(3) -0.009(3) -0.041(3)
C151 0.177(9) 0.214(11) 0.180(10) 0.051(8) -0.061(7) -0.138(8)
C152 0.195(10) 0.271(13) 0.187(11) 0.060(9) -0.069(8) -0.152(10)
C153 0.198(10) 0.273(13) 0.216(11) 0.076(9) -0.088(9) -0.158(9)
C154 0.168(9) 0.221(10) 0.153(8) 0.060(7) -0.065(7) -0.122(8)
C155 0.136(7) 0.187(10) 0.107(6) 0.026(6) -0.033(5) -0.096(7)
C156 0.148(9) 0.220(12) 0.124(8) 0.040(7) -0.049(7) -0.098(8)
C157 0.126(7) 0.154(9) 0.114(7) 0.024(6) -0.035(5) -0.067(6)
C158 0.113(6) 0.136(7) 0.093(6) 0.022(5) -0.025(4) -0.054(5)
C159 0.117(6) 0.101(6) 0.091(5) 0.026(4) -0.019(4) -0.052(5)
C160 0.103(5) 0.075(4) 0.092(4) 0.012(4) -0.012(4) -0.039(4)
C161 0.110(5) 0.062(4) 0.080(4) 0.001(3) -0.009(4) -0.037(4)
C162 0.103(5) 0.074(4) 0.087(4) 0.001(4) -0.022(4) -0.033(4)
C163 0.097(4) 0.069(4) 0.092(4) 0.001(4) -0.013(3) -0.036(4)
C164 0.103(5) 0.077(5) 0.086(5) 0.001(4) -0.011(4) -0.037(4)
C165 0.100(5) 0.066(4) 0.083(4) 0.008(4) -0.011(4) -0.022(4)
C166 0.108(5) 0.070(4) 0.102(5) 0.000(4) -0.022(4) -0.037(4)
C167 0.101(5) 0.087(5) 0.118(7) -0.020(5) -0.024(5) -0.016(4)
C168 0.108(6) 0.107(6) 0.120(7) -0.033(5) -0.015(5) -0.036(5)
C169 0.106(5) 0.081(5) 0.124(7) -0.019(4) -0.020(5) -0.029(4)
C170 0.098(5) 0.074(5) 0.110(6) -0.014(4) -0.011(4) -0.027(4)
C171 0.084(4) 0.075(4) 0.097(5) 0.002(3) -0.016(4) -0.032(3)
C172 0.102(6) 0.129(7) 0.177(9) -0.050(7) -0.040(6) -0.019(5)
C173 0.118(6) 0.127(6) 0.178(9) -0.031(6) -0.062(6) -0.034(5)
C174 0.135(7) 0.160(8) 0.273(13) -0.058(9) -0.085(8) -0.038(7)
C175 0.143(8) 0.177(8) 0.234(12) -0.094(9) -0.072(8) -0.027(6)
C176 0.106(6) 0.141(6) 0.186(10) -0.055(7) -0.036(6) -0.044(5)
C177 0.102(5) 0.127(5) 0.110(6) -0.028(5) -0.016(5) -0.050(4)
C178 0.123(7) 0.161(7) 0.192(10) -0.063(8) -0.035(7) -0.065(5)
C179 0.109(6) 0.148(7) 0.152(8) -0.066(7) 0.009(6) -0.061(5)
C180 0.106(5) 0.108(6) 0.111(6) -0.026(5) 0.006(5) -0.059(5)
C181 0.102(5) 0.084(5) 0.103(5) -0.005(4) -0.010(4) -0.035(4)
C182 0.095(5) 0.082(5) 0.120(6) -0.002(4) 0.002(4) -0.035(4)
C183 0.106(6) 0.091(5) 0.102(6) -0.002(4) -0.005(4) -0.037(4)
C184 0.099(5) 0.095(5) 0.099(5) -0.008(4) -0.011(4) -0.026(4)
C185 0.115(6) 0.077(5) 0.110(6) -0.011(4) -0.010(4) -0.037(4)
C186 0.105(6) 0.078(5) 0.127(7) 0.003(4) -0.003(5) -0.036(4)
C187 0.119(7) 0.079(4) 0.137(7) 0.003(5) 0.005(5) -0.021(5)
C188 0.124(7) 0.088(5) 0.171(8) 0.007(5) 0.024(6) -0.019(5)
C189 0.178(10) 0.099(6) 0.201(10) -0.008(6) 0.033(8) -0.019(7)
C190 0.196(11) 0.121(8) 0.227(11) -0.005(7) 0.052(9) -0.014(8)
C191 0.158(10) 0.095(6) 0.232(11) -0.009(7) 0.060(9) 0.001(7)
C192 0.116(7) 0.101(6) 0.183(9) -0.014(6) 0.028(7) -0.003(6)
C193 0.204(13) 0.118(9) 0.245(14) -0.014(8) 0.076(11) -0.010(9)
C194 0.232(13) 0.139(8) 0.234(12) -0.031(8) 0.083(10) -0.023(9)
C195 0.212(13) 0.105(7) 0.226(12) -0.055(8) 0.077(11) -0.028(8)
N51 0.119(4) 0.073(4) 0.086(4) 0.006(3) -0.014(3) -0.044(4)
N52 0.108(4) 0.059(3) 0.080(3) 0.013(3) -0.019(3) -0.046(3)
N53 0.112(5) 0.069(3) 0.076(3) 0.000(3) -0.010(3) -0.046(3)
N54 0.112(5) 0.080(4) 0.092(4) 0.004(3) -0.012(4) -0.048(3)
N55 0.143(6) 0.076(4) 0.082(4) -0.015(3) 0.006(4) -0.058(4)
N56 0.248(10) 0.133(6) 0.073(4) -0.007(4) -0.008(5) -0.129(7)
N57 0.095(4) 0.080(4) 0.087(4) -0.014(3) 0.003(3) -0.037(3)
N58 0.091(4) 0.075(4) 0.121(5) -0.015(4) 0.000(4) -0.035(3)
N59 0.094(4) 0.102(5) 0.119(5) -0.025(4) 0.006(4) -0.038(3)
N60 0.115(5) 0.089(4) 0.079(3) -0.001(3) -0.015(3) -0.047(4)
C201 0.138(7) 0.077(5) 0.086(5) 0.002(4) -0.006(4) -0.041(5)
C202 0.155(6) 0.087(5) 0.090(5) -0.014(4) -0.004(5) -0.053(6)
C203 0.141(6) 0.099(6) 0.083(4) 0.005(4) -0.011(4) -0.062(5)
C204 0.119(5) 0.074(4) 0.085(4) 0.010(4) -0.024(4) -0.043(4)
C205 0.117(5) 0.067(4) 0.081(4) 0.008(3) -0.013(3) -0.047(4)
C206 0.127(5) 0.105(6) 0.082(4) 0.003(4) -0.028(4) -0.063(5)
C207 0.119(6) 0.092(5) 0.098(5) 0.005(4) -0.019(4) -0.056(5)
C208 0.116(5) 0.068(4) 0.076(4) 0.009(3) -0.013(3) -0.049(4)
C209 0.111(6) 0.078(5) 0.088(4) 0.003(4) -0.017(4) -0.051(4)
C210 0.117(5) 0.079(5) 0.083(4) -0.003(4) -0.012(3) -0.054(4)
C211 0.098(5) 0.097(5) 0.078(4) -0.013(4) -0.007(3) -0.040(4)
C212 0.110(5) 0.094(5) 0.071(4) 0.003(4) -0.015(4) -0.040(4)
C213 0.110(5) 0.094(5) 0.071(4) 0.006(4) -0.007(3) -0.048(4)
C214 0.113(5) 0.075(4) 0.086(4) 0.004(4) -0.013(4) -0.044(4)
C215 0.111(5) 0.076(5) 0.083(4) 0.002(4) -0.011(4) -0.039(4)
C216 0.118(6) 0.083(5) 0.082(4) 0.002(4) -0.010(4) -0.050(4)
C217 0.155(8) 0.085(5) 0.074(5) -0.006(4) -0.008(5) -0.058(5)
C218 0.154(8) 0.102(6) 0.078(4) 0.007(4) -0.008(5) -0.062(5)
C219 0.130(6) 0.086(5) 0.080(4) -0.004(4) -0.013(4) -0.054(4)
C220 0.120(6) 0.097(5) 0.075(4) 0.002(4) -0.008(4) -0.055(5)
C221 0.117(6) 0.097(5) 0.082(4) -0.001(4) -0.006(4) -0.059(5)
C222 0.122(6) 0.083(5) 0.096(5) 0.007(4) -0.013(5) -0.056(4)
C223 0.131(6) 0.081(5) 0.081(4) 0.000(4) -0.005(4) -0.051(4)
C224 0.159(8) 0.086(5) 0.098(5) 0.004(4) -0.004(5) -0.074(5)
C225 0.148(8) 0.097(6) 0.097(5) 0.002(5) 0.002(5) -0.073(5)
C226 0.133(7) 0.089(5) 0.095(4) -0.019(4) 0.016(4) -0.065(5)
C227 0.155(7) 0.095(5) 0.083(4) -0.015(4) 0.007(5) -0.077(5)
C228 0.177(9) 0.110(6) 0.098(5) -0.016(5) -0.002(5) -0.093(6)
C229 0.199(9) 0.132(7) 0.095(5) -0.006(5) -0.018(6) -0.116(7)
C230 0.211(9) 0.132(7) 0.094(5) 0.002(5) -0.017(6) -0.115(7)
C231 0.095(5) 0.072(4) 0.074(4) 0.008(3) -0.012(3) -0.027(3)
C232 0.109(5) 0.072(4) 0.100(6) -0.004(4) -0.012(4) -0.033(4)
C233 0.105(5) 0.077(4) 0.080(5) -0.003(4) -0.003(4) -0.028(4)
C234 0.093(4) 0.074(4) 0.079(4) -0.003(3) -0.006(3) -0.027(3)
C235 0.097(5) 0.076(4) 0.097(5) -0.001(4) -0.001(4) -0.030(4)
C236 0.104(5) 0.081(4) 0.091(5) -0.005(4) 0.005(4) -0.037(4)
C237 0.091(5) 0.080(4) 0.101(6) -0.005(4) 0.006(4) -0.027(4)
C238 0.088(4) 0.079(4) 0.103(6) -0.010(4) 0.001(4) -0.032(3)
C239 0.101(5) 0.081(5) 0.141(8) 0.002(5) -0.013(5) -0.037(4)
C240 0.108(5) 0.108(6) 0.139(8) 0.009(6) -0.006(6) -0.043(4)
C241 0.109(5) 0.096(5) 0.146(8) -0.015(5) -0.001(6) -0.050(4)
C242 0.097(5) 0.104(5) 0.116(6) -0.018(5) -0.003(5) -0.043(4)
C243 0.118(6) 0.124(7) 0.191(11) -0.029(7) 0.017(7) -0.066(5)
C244 0.119(6) 0.126(6) 0.182(10) -0.037(7) 0.011(7) -0.071(5)
C245 0.110(6) 0.124(6) 0.127(7) -0.041(6) 0.007(5) -0.055(5)
N61 0.098(4) 0.081(4) 0.114(5) 0.023(3) -0.013(4) -0.047(3)
N62 0.110(5) 0.077(4) 0.125(5) 0.002(4) 0.015(4) -0.044(4)
N63 0.102(4) 0.064(3) 0.070(3) -0.004(3) -0.005(3) -0.030(3)
N64 0.081(4) 0.078(3) 0.072(3) -0.012(3) -0.001(3) -0.040(3)
N65 0.087(4) 0.071(3) 0.064(3) -0.002(2) -0.001(3) -0.042(3)
N66 0.089(4) 0.065(3) 0.087(4) -0.011(3) -0.008(3) -0.032(3)
N67 0.081(4) 0.107(5) 0.144(6) -0.026(5) 0.009(4) -0.024(4)
N68 0.093(4) 0.121(6) 0.116(5) -0.027(4) 0.013(4) -0.028(4)
N69 0.111(5) 0.153(8) 0.148(7) -0.004(6) -0.011(5) -0.029(5)
N70 0.085(3) 0.065(3) 0.104(4) -0.016(3) -0.003(3) -0.029(3)
C251 0.109(6) 0.099(6) 0.136(7) 0.016(5) -0.008(5) -0.050(5)
C252 0.127(8) 0.140(9) 0.193(10) 0.008(7) 0.019(7) -0.083(7)
C253 0.177(10) 0.179(10) 0.190(10) -0.019(7) 0.049(8) -0.102(8)
C254 0.163(8) 0.153(8) 0.175(8) -0.020(6) 0.063(7) -0.089(7)
C255 0.113(6) 0.075(5) 0.129(6) 0.016(4) 0.013(5) -0.040(4)
C256 0.204(10) 0.176(10) 0.172(9) -0.027(7) 0.069(8) -0.108(8)
C257 0.198(10) 0.200(11) 0.145(8) -0.026(8) 0.056(7) -0.109(8)
C258 0.149(7) 0.099(6) 0.107(6) -0.025(4) 0.038(5) -0.062(5)
C259 0.177(8) 0.099(6) 0.092(6) -0.027(5) 0.022(5) -0.082(6)
C260 0.104(5) 0.063(4) 0.072(4) -0.005(3) -0.008(3) -0.026(3)
C261 0.104(5) 0.078(4) 0.088(5) -0.017(4) -0.003(4) -0.042(4)
C262 0.087(5) 0.076(4) 0.090(5) -0.017(4) -0.005(4) -0.032(4)
C263 0.087(4) 0.070(4) 0.087(5) -0.009(3) -0.009(3) -0.034(3)
C264 0.093(5) 0.069(4) 0.088(5) -0.015(3) -0.007(3) -0.027(4)
C265 0.099(5) 0.073(4) 0.081(5) -0.013(3) -0.005(4) -0.033(4)
C266 0.091(5) 0.070(4) 0.094(5) -0.017(3) -0.004(4) -0.033(3)
C267 0.098(5) 0.069(4) 0.084(5) -0.011(3) 0.002(3) -0.042(4)
C268 0.104(5) 0.078(4) 0.060(4) -0.004(3) -0.003(3) -0.045(4)
C269 0.086(4) 0.067(3) 0.073(4) -0.013(3) 0.002(3) -0.034(3)
C270 0.070(4) 0.074(4) 0.096(5) -0.015(3) -0.008(3) -0.030(3)
C271 0.085(5) 0.069(4) 0.091(5) -0.016(3) -0.007(4) -0.029(3)
C272 0.080(4) 0.067(3) 0.081(4) -0.009(3) -0.001(3) -0.042(3)
C273 0.092(4) 0.068(3) 0.072(4) 0.000(3) -0.006(3) -0.043(3)
C274 0.099(5) 0.079(4) 0.079(4) 0.000(4) -0.018(4) -0.046(4)
C275 0.085(5) 0.094(4) 0.077(4) 0.001(4) -0.020(4) -0.046(4)
C276 0.084(4) 0.080(4) 0.081(4) 0.010(3) -0.013(3) -0.037(3)
C277 0.089(4) 0.077(4) 0.067(4) -0.001(3) -0.006(3) -0.045(3)
C278 0.100(5) 0.093(4) 0.087(5) 0.000(4) -0.014(4) -0.037(4)
C279 0.104(6) 0.084(5) 0.113(6) 0.003(4) -0.019(4) -0.030(4)
C280 0.094(5) 0.072(4) 0.092(5) -0.014(4) -0.011(4) -0.033(4)
C281 0.084(4) 0.080(4) 0.087(5) -0.017(3) -0.004(4) -0.029(3)
C282 0.086(4) 0.074(4) 0.099(5) -0.025(4) 0.003(4) -0.021(3)
C283 0.084(4) 0.082(5) 0.097(5) -0.011(4) -0.007(4) -0.011(4)
C284 0.082(4) 0.107(6) 0.105(6) -0.017(4) -0.007(4) -0.023(4)
C285 0.089(4) 0.102(6) 0.113(6) 0.001(5) 0.009(4) -0.034(4)
C286 0.086(4) 0.082(5) 0.109(6) -0.011(4) 0.007(4) -0.018(4)
C287 0.095(5) 0.144(9) 0.153(9) 0.010(7) 0.016(5) -0.020(6)
C288 0.094(5) 0.122(7) 0.126(7) -0.019(5) 0.021(4) -0.029(5)
C289 0.112(6) 0.191(12) 0.150(9) 0.028(8) 0.004(6) -0.038(7)
C290 0.094(5) 0.122(8) 0.137(7) -0.012(5) 0.027(5) -0.032(5)
C291 0.098(5) 0.144(9) 0.140(7) -0.019(6) 0.008(5) -0.033(5)
C292 0.101(5) 0.102(6) 0.114(6) -0.032(4) 0.005(4) -0.032(4)
C293 0.096(5) 0.148(9) 0.141(8) -0.034(6) -0.007(5) -0.042(6)
C294 0.103(7) 0.169(10) 0.152(9) -0.025(7) -0.017(5) -0.049(7)
C295 0.096(6) 0.203(12) 0.160(9) 0.011(9) -0.016(6) -0.036(7)
P1 0.1076(16) 0.0791(13) 0.0811(13) -0.0040(10) -0.0099(11) -0.0174(12)
F1 0.155(5) 0.085(3) 0.109(4) -0.010(3) -0.006(3) -0.025(3)
F2 0.127(4) 0.095(3) 0.124(4) -0.015(3) -0.027(3) -0.014(3)
F3 0.159(5) 0.128(4) 0.113(4) -0.014(3) -0.022(3) -0.032(4)
F4 0.124(4) 0.123(4) 0.108(4) 0.002(3) -0.004(3) -0.009(3)
F5 0.170(5) 0.091(3) 0.102(3) 0.009(3) -0.033(3) -0.038(3)
F6 0.133(4) 0.121(4) 0.092(3) 0.007(3) -0.004(3) -0.019(3)
P3 0.133(2) 0.140(2) 0.0821(15) -0.0181(15) 0.0029(14) -0.0433(18)
F13 0.223(7) 0.146(5) 0.088(3) -0.011(3) 0.005(4) -0.065(5)
F14 0.170(5) 0.167(5) 0.094(3) -0.019(3) 0.018(3) -0.085(4)
F15 0.133(4) 0.147(5) 0.155(5) -0.007(4) 0.005(4) -0.061(4)
F16 0.144(5) 0.265(9) 0.127(5) -0.027(5) -0.013(4) -0.052(5)
F17 0.225(7) 0.128(4) 0.092(4) -0.020(3) -0.009(4) -0.005(4)
F18 0.178(6) 0.162(5) 0.101(4) -0.033(4) 0.008(4) -0.070(4)
P4 0.1082(17) 0.1093(18) 0.127(2) 0.0129(15) -0.0380(15) -0.0457(15)
F19 0.164(6) 0.252(9) 0.209(7) 0.045(7) 0.006(5) -0.086(7)
F20 0.202(7) 0.245(9) 0.106(4) 0.051(5) -0.028(4) -0.029(6)
F21 0.191(7) 0.131(5) 0.275(9) -0.039(5) -0.141(7) -0.036(4)
F22 0.163(6) 0.132(5) 0.221(7) -0.030(5) -0.035(5) -0.048(4)
F23 0.154(5) 0.143(6) 0.369(12) 0.059(7) -0.123(7) -0.063(5)
F24 0.122(4) 0.110(4) 0.140(4) 0.019(3) -0.044(3) -0.048(3)
P5 0.128(2) 0.229(4) 0.143(3) -0.083(3) 0.052(2) -0.107(3)
F25 0.127(5) 0.166(6) 0.200(6) -0.050(5) 0.022(4) -0.063(4)
F26 0.172(7) 0.279(9) 0.197(7) -0.010(7) 0.033(5) -0.138(7)
F27 0.164(5) 0.167(5) 0.151(5) -0.041(4) 0.033(4) -0.070(4)
F28 0.157(6) 0.226(7) 0.201(8) -0.087(6) 0.021(5) -0.046(5)
F29 0.153(5) 0.258(9) 0.160(5) -0.058(6) 0.015(4) -0.121(6)
F30 0.149(5) 0.240(8) 0.180(6) -0.084(6) 0.022(4) -0.110(5)
P6 0.189(3) 0.181(3) 0.187(3) -0.011(3) -0.044(3) -0.060(3)
F31 0.189(5) 0.199(6) 0.200(6) -0.013(5) -0.036(5) -0.060(5)
F32 0.203(4) 0.203(5) 0.205(5) -0.004(4) -0.039(4) -0.070(4)
F33 0.209(5) 0.198(5) 0.212(5) 0.009(4) -0.034(4) -0.047(4)
F34 0.185(5) 0.187(5) 0.180(5) 0.001(5) -0.038(5) -0.050(5)
F35 0.219(7) 0.197(6) 0.206(6) -0.035(6) -0.037(6) -0.056(6)
F36 0.205(5) 0.195(5) 0.189(5) -0.009(4) -0.040(4) -0.066(4)
P13 0.200(3) 0.194(3) 0.200(3) -0.001(3) -0.036(3) -0.055(3)
P7 0.154(3) 0.142(3) 0.159(3) 0.024(3) -0.011(3) -0.042(3)
P12 0.157(3) 0.141(3) 0.166(3) 0.038(3) 0.020(3) -0.016(3)
P8 0.236(10) 0.160(7) 0.102(5) 0.009(5) -0.013(5) -0.136(7)
P9 0.216(10) 0.102(6) 0.100(6) 0.003(5) 0.058(7) 0.021(7)
P10 0.152(3) 0.166(3) 0.157(3) 0.000(2) -0.035(2) -0.074(2)
P14 0.162(3) 0.172(3) 0.165(3) 0.054(2) 0.037(2) -0.006(3)
P11 0.089(5) 0.172(8) 0.224(10) -0.055(7) -0.020(5) -0.038(5)
S1A 0.136(3) 0.110(3) 0.093(3) -0.020(2) -0.011(2) -0.028(3)
F1A 0.175(8) 0.144(7) 0.095(5) -0.025(5) -0.016(5) -0.044(6)
F2A 0.158(7) 0.145(7) 0.111(6) 0.025(5) -0.004(5) -0.006(6)
F3A 0.145(6) 0.141(7) 0.120(6) -0.026(5) -0.015(5) 0.000(5)
O1A 0.167(9) 0.089(6) 0.133(8) -0.008(6) -0.005(7) -0.015(6)
O2A 0.138(7) 0.136(9) 0.106(6) 0.004(6) -0.018(5) -0.027(6)
O3A 0.139(7) 0.104(6) 0.080(6) -0.006(5) 0.005(5) -0.038(6)
C1A 0.138(5) 0.122(5) 0.094(5) -0.007(4) -0.010(4) -0.026(4)
P2 0.133(4) 0.106(4) 0.094(4) -0.012(4) -0.010(4) -0.031(4)
F12 0.132(7) 0.129(7) 0.091(6) 0.019(6) -0.016(6) -0.034(6)
F7 0.165(8) 0.126(7) 0.085(6) -0.011(6) -0.017(6) -0.040(6)
F10 0.128(6) 0.132(7) 0.111(7) -0.020(6) -0.014(6) -0.007(6)
F11 0.167(10) 0.082(7) 0.115(9) -0.018(6) 0.011(8) -0.014(7)
F9 0.146(7) 0.118(8) 0.093(9) -0.001(7) 0.010(7) -0.025(8)
F8 0.139(9) 0.119(9) 0.120(8) -0.011(7) -0.035(7) -0.014(7)
S1B 0.127(4) 0.112(4) 0.120(4) -0.009(4) 0.017(3) -0.035(4)
P15 0.141(5) 0.155(5) 0.139(5) 0.036(4) 0.056(4) 0.049(4)
N1S 0.116(6) 0.177(9) 0.167(9) 0.030(7) -0.016(6) -0.068(7)
C1S 0.109(6) 0.166(10) 0.118(7) -0.026(7) 0.000(6) -0.060(7)
C2S 0.115(6) 0.140(8) 0.122(8) -0.027(6) -0.007(6) -0.056(6)

loop_
_atom_type_symbol
_atom_type_description
_atom_type_scat_dispersion_real
_atom_type_scat_dispersion_imag
_atom_type_scat_source
C C 0.0032 0.0016 'International Tables Vol C Tables 4.2.6.8 and 6.1.1.4'
H H 0.0000 0.0000 'International Tables Vol C Tables 4.2.6.8 and 6.1.1.4'
N N 0.0061 0.0032 'International Tables Vol C Tables 4.2.6.8 and 6.1.1.4'
O O 0.0106 0.0058 'International Tables Vol C Tables 4.2.6.8 and 6.1.1.4'
F F 0.0168 0.0099 'International Tables Vol C Tables 4.2.6.8 and 6.1.1.4'
P P 0.0987 0.0902 'International Tables Vol C Tables 4.2.6.8 and 6.1.1.4'
S S 0.1203 0.1179 'International Tables Vol C Tables 4.2.6.8 and 6.1.1.4'
Ag Ag -0.9515 1.0590 'International Tables Vol C Tables 4.2.6.8 and 6.1.1.4'

loop_
_geom_angle_atom_site_label_1
_geom_angle_atom_site_label_2
_geom_angle_atom_site_label_3
_geom_angle
N21 Ag1 N11 152.0(3)
N21 Ag1 N2 102.2(3)
N11 Ag1 N2 96.5(3)
N21 Ag1 N3 115.3(3)
N11 Ag1 N3 91.1(3)
N2 Ag1 N3 67.17(18)
N21 Ag1 Ag2 82.43(17)
N11 Ag1 Ag2 79.27(16)
N2 Ag1 Ag2 175.4(2)
N3 Ag1 Ag2 110.89(13)
N22 Ag2 N12 159.6(2)
N22 Ag2 N23 72.6(2)
N12 Ag2 N23 125.9(2)
N22 Ag2 N13 125.4(2)
N12 Ag2 N13 70.44(18)
N23 Ag2 N13 82.2(2)
N22 Ag2 Ag1 82.48(16)
N12 Ag2 Ag1 77.18(15)
N23 Ag2 Ag1 149.09(15)
N13 Ag2 Ag1 127.95(14)
N51 Ag3 N41 154.3(3)
N51 Ag3 N25 106.7(3)
N41 Ag3 N25 95.8(3)
N51 Ag3 N24 100.5(3)
N41 Ag3 N24 98.9(3)
N25 Ag3 N24 69.8(2)
N51 Ag3 Ag4 81.55(15)
N41 Ag3 Ag4 76.8(2)
N25 Ag3 Ag4 171.3(3)
N24 Ag3 Ag4 106.63(14)
N42 Ag4 N52 160.2(2)
N42 Ag4 N53 128.0(2)
N52 Ag4 N53 71.60(18)
N42 Ag4 N43 70.38(19)
N52 Ag4 N43 119.87(19)
N53 Ag4 N43 82.0(2)
N42 Ag4 Ag3 78.20(16)
N52 Ag4 Ag3 83.07(13)
N53 Ag4 Ag3 145.04(13)
N43 Ag4 Ag3 132.41(15)
N9 Ag5 N54 134.0(2)
N9 Ag5 N55 115.70(19)
N54 Ag5 N55 70.56(17)
N9 Ag5 N61 136.0(2)
N54 Ag5 N61 88.5(2)
N55 Ag5 N61 85.4(2)
N9 Ag5 Ag6 81.63(13)
N54 Ag5 Ag6 106.33(13)
N55 Ag5 Ag6 159.31(18)
N61 Ag5 Ag6 74.04(13)
N62 Ag6 N8 162.06(18)
N62 Ag6 N7 120.4(2)
N8 Ag6 N7 72.17(16)
N62 Ag6 N63 71.11(18)
N8 Ag6 N63 125.88(17)
N7 Ag6 N63 80.34(18)
N62 Ag6 Ag5 79.56(15)
N8 Ag6 Ag5 84.43(11)
N7 Ag6 Ag5 151.80(12)
N63 Ag6 Ag5 127.14(13)
N49 Ag7 N68 108.1(3)
N49 Ag7 N59 142.3(3)
N68 Ag7 N59 93.1(3)
N49 Ag7 N67 127.7(3)
N68 Ag7 N67 69.6(2)
N59 Ag7 N67 88.6(3)
N49 Ag7 Ag8 82.99(19)
N68 Ag7 Ag8 168.7(2)
N59 Ag7 Ag8 76.37(16)
N67 Ag7 Ag8 105.59(14)
N58 Ag8 N48 160.4(2)
N58 Ag8 N47 125.0(2)
N48 Ag8 N47 71.7(2)
N58 Ag8 N57 71.17(18)
N48 Ag8 N57 125.6(2)
N47 Ag8 N57 81.0(2)
N58 Ag8 Ag7 78.00(16)
N48 Ag8 Ag7 82.93(16)
N47 Ag8 Ag7 150.17(16)
N57 Ag8 Ag7 127.64(15)
N66 Ag9 N18 119.7(2)
N66 Ag9 N17 119.4(2)
N18 Ag9 N17 70.63(16)
N66 Ag9 N6 146.98(19)
N18 Ag9 N6 84.7(2)
N17 Ag9 N6 88.3(2)
N66 Ag9 Ag10 81.38(13)
N18 Ag9 Ag10 156.82(16)
N17 Ag9 Ag10 108.98(12)
N6 Ag9 Ag10 72.17(12)
N5 Ag10 N65 158.82(19)
N5 Ag10 N64 128.22(18)
N65 Ag10 N64 72.92(16)
N5 Ag10 N4 70.89(16)
N65 Ag10 N4 116.21(17)
N64 Ag10 N4 81.90(17)
N5 Ag10 Ag9 77.67(13)
N65 Ag10 Ag9 82.51(11)
N64 Ag10 Ag9 150.00(13)
N4 Ag10 Ag9 125.31(12)
N16 Ag11 N29 157.0(2)
N16 Ag11 N45 106.3(2)
N29 Ag11 N45 94.4(2)
N16 Ag11 N44 103.2(2)
N29 Ag11 N44 93.4(3)
N45 Ag11 N44 69.01(19)
N16 Ag11 Ag12 82.30(15)
N29 Ag11 Ag12 77.44(15)
N45 Ag11 Ag12 171.27(19)
N44 Ag11 Ag12 107.95(13)
N28 Ag12 N15 158.3(2)
N28 Ag12 N14 129.3(2)
N15 Ag12 N14 72.33(17)
N28 Ag12 N27 70.96(16)
N15 Ag12 N27 117.16(18)
N14 Ag12 N27 80.71(19)
N28 Ag12 Ag11 78.39(14)
N15 Ag12 Ag11 82.00(13)
N14 Ag12 Ag11 146.27(13)
N27 Ag12 Ag11 131.53(14)
C1 N1 C5 116.0(6)
C8 N2 C5 118.2(6)
C8 N2 Ag1 120.7(4)
C5 N2 Ag1 121.0(5)
C9 N3 C10 123.2(6)
C9 N3 Ag1 113.8(4)
C10 N3 Ag1 122.7(5)
C22 N4 C19 122.8(5)
C22 N4 Ag10 110.9(4)
C19 N4 Ag10 124.7(4)
C23 N5 C27 118.8(5)
C23 N5 Ag10 119.6(3)
C27 N5 Ag10 121.6(4)
C30 N6 C27 115.5(6)
C30 N6 Ag9 114.3(5)
C27 N6 Ag9 104.8(5)
C37 N7 C34 122.6(5)
C37 N7 Ag6 111.6(4)
C34 N7 Ag6 124.2(4)
C38 N8 C42 118.4(5)
C38 N8 Ag6 116.3(3)
C42 N8 Ag6 125.0(4)
C45 N9 C42 117.0(5)
C45 N9 Ag5 112.3(4)
C42 N9 Ag5 130.6(4)
C13 N10 C31 122.2(5)
C13 N10 C16 119.1(4)
C31 N10 C16 118.6(4)
N1 C1 C2 124.4(7)
N1 C1 H1 117.8
C2 C1 H1 117.8
C3 C2 C1 118.7(7)
C3 C2 H2 120.6
C1 C2 H2 120.6
C2 C3 C4 118.8(7)
C2 C3 H3 120.6
C4 C3 H3 120.6
C6 C4 C5 119.5(6)
C6 C4 C3 122.8(7)
C5 C4 C3 117.5(6)
N2 C5 N1 114.3(6)
N2 C5 C4 121.3(6)
N1 C5 C4 124.3(6)
C7 C6 C4 118.6(7)
C7 C6 H6 120.7
C4 C6 H6 120.7
C6 C7 C8 118.6(7)
C6 C7 H7 120.7
C8 C7 H7 120.7
N2 C8 C7 123.5(6)
N2 C8 C9 115.8(6)
C7 C8 C9 120.4(6)
N3 C9 C8 122.5(6)
N3 C9 H9 118.8
C8 C9 H9 118.8
C11 C10 C15 118.6(5)
C11 C10 N3 124.2(6)
C15 C10 N3 117.2(5)
C12 C11 C10 119.9(6)
C12 C11 H11 120.0
C10 C11 H11 120.0
C11 C12 C13 121.4(6)
C11 C12 H12 119.3
C13 C12 H12 119.3
C14 C13 C12 118.2(5)
C14 C13 N10 119.3(5)
C12 C13 N10 122.4(5)
C15 C14 C13 120.9(6)
C15 C14 H14 119.5
C13 C14 H14 119.5
C14 C15 C10 120.9(6)
C14 C15 H15 119.5
C10 C15 H15 119.5
C21 C16 C17 120.0(5)
C21 C16 N10 120.0(5)
C17 C16 N10 119.9(5)
C18 C17 C16 120.9(5)
C18 C17 H17 119.5
C16 C17 H17 119.5
C17 C18 C19 119.1(6)
C17 C18 H18 120.4
C19 C18 H18 120.4
C18 C19 C20 120.1(5)
C18 C19 N4 123.8(5)
C20 C19 N4 115.7(5)
C21 C20 C19 120.6(5)
C21 C20 H20 119.7
C19 C20 H20 119.7
C20 C21 C16 119.1(5)
C20 C21 H21 120.4
C16 C21 H21 120.4
N4 C22 C23 120.1(5)
N4 C22 H22 120.0
C23 C22 H22 120.0
N5 C23 C24 122.4(5)
N5 C23 C22 117.9(5)
C24 C23 C22 119.7(5)
C25 C24 C23 119.1(6)
C25 C24 H24 120.5
C23 C24 H24 120.5
C24 C25 C26 121.0(6)
C24 C25 H25 119.5
C26 C25 H25 119.5
C25 C26 C27 117.3(5)
C25 C26 C28 126.1(6)
C27 C26 C28 116.6(6)
N6 C27 N5 114.7(5)
N6 C27 C26 124.1(5)
N5 C27 C26 121.2(5)
C29 C28 C26 119.1(7)
C29 C28 H28 120.4
C26 C28 H28 120.4
C28 C29 C30 118.8(6)
C28 C29 H29 120.6
C30 C29 H29 120.6
N6 C30 C29 125.6(7)
N6 C30 H30 117.2
C29 C30 H30 117.2
C36 C31 C32 119.4(5)
C36 C31 N10 121.0(5)
C32 C31 N10 119.5(5)
C33 C32 C31 119.7(5)
C33 C32 H32 120.2
C31 C32 H32 120.2
C32 C33 C34 121.3(5)
C32 C33 H33 119.3
C34 C33 H33 119.3
C33 C34 C35 118.4(5)
C33 C34 N7 123.1(5)
C35 C34 N7 117.9(5)
C36 C35 C34 120.6(5)
C36 C35 H35 119.7
C34 C35 H35 119.7
C35 C36 C31 120.3(5)
C35 C36 H36 119.9
C31 C36 H36 119.9
N7 C37 C38 120.7(5)
N7 C37 H37 119.6
C38 C37 H37 119.6
N8 C38 C39 124.0(5)
N8 C38 C37 118.0(5)
C39 C38 C37 118.0(5)
C40 C39 C38 118.7(6)
C40 C39 H39 120.6
C38 C39 H39 120.6
C39 C40 C41 119.4(5)
C39 C40 H40 120.3
C41 C40 H40 120.3
C43 C41 C40 123.5(5)
C43 C41 C42 118.5(5)
C40 C41 C42 118.1(5)
N9 C42 N8 116.4(5)
N9 C42 C41 122.1(5)
N8 C42 C41 121.4(5)
C44 C43 C41 118.5(6)
C44 C43 H43 120.8
C41 C43 H43 120.8
C43 C44 C45 120.5(6)
C43 C44 H44 119.8
C45 C44 H44 119.8
N9 C45 C44 123.1(6)
N9 C45 H45 118.4
C44 C45 H45 118.4
C51 N11 C55 116.6(7)
C51 N11 Ag1 117.6(6)
C55 N11 Ag1 116.1(5)
C58 N12 C55 119.5(6)
C58 N12 Ag2 117.1(4)
C55 N12 Ag2 123.0(5)
C59 N13 C60 123.5(6)
C59 N13 Ag2 111.5(4)
C60 N13 Ag2 123.8(4)
C72 N14 C69 122.4(5)
C72 N14 Ag12 111.2(4)
C69 N14 Ag12 124.5(4)
C73 N15 C77 118.4(5)
C73 N15 Ag12 114.3(4)
C77 N15 Ag12 126.7(4)
C80 N16 C77 116.7(6)
C80 N16 Ag11 114.2(4)
C77 N16 Ag11 128.7(4)
C87 N17 C84 122.6(5)
C87 N17 Ag9 114.0(4)
C84 N17 Ag9 122.5(4)
C88 N18 C92 117.6(5)
C88 N18 Ag9 115.0(4)
C92 N18 Ag9 124.0(4)
C95 N19 C92 116.3(5)
C63 N20 C81 122.5(5)
C63 N20 C66 116.9(5)
C81 N20 C66 120.5(5)
N11 C51 C52 124.3(8)
N11 C51 H51 117.9
C52 C51 H51 117.9
C53 C52 C51 120.1(8)
C53 C52 H52 120.0
C51 C52 H52 120.0
C52 C53 C54 117.0(8)
C52 C53 H53 121.5
C54 C53 H53 121.5
C56 C54 C55 118.0(6)
C56 C54 C53 122.9(7)
C55 C54 C53 119.0(7)
N12 C55 N11 115.5(6)
N12 C55 C54 121.5(6)
N11 C55 C54 122.8(6)
C57 C56 C54 119.9(7)
C57 C56 H56 120.1
C54 C56 H56 120.1
C56 C57 C58 119.2(7)
C56 C57 H57 120.4
C58 C57 H57 120.4
N12 C58 C57 121.8(6)
N12 C58 C59 118.4(6)
C57 C58 C59 119.8(6)
N13 C59 C58 121.1(7)
N13 C59 H59 119.5
C58 C59 H59 119.5
C65 C60 C61 119.5(5)
C65 C60 N13 117.0(5)
C61 C60 N13 123.4(5)
C62 C61 C60 119.6(6)
C62 C61 H61 120.2
C60 C61 H61 120.2
C61 C62 C63 121.5(6)
C61 C62 H62 119.3
C63 C62 H62 119.3
C64 C63 C62 118.5(5)
C64 C63 N20 121.8(6)
C62 C63 N20 119.7(5)
C65 C64 C63 120.2(6)
C65 C64 H64 119.9
C63 C64 H64 119.9
C64 C65 C60 120.6(6)
C64 C65 H65 119.7
C60 C65 H65 119.7
C71 C66 C67 119.8(6)
C71 C66 N20 118.7(5)
C67 C66 N20 121.2(6)
C68 C67 C66 119.9(6)
C68 C67 H67 120.1
C66 C67 H67 120.1
C67 C68 C69 120.6(6)
C67 C68 H68 119.7
C69 C68 H68 119.7
C68 C69 C70 119.3(5)
C68 C69 N14 116.9(5)
C70 C69 N14 123.8(5)
C71 C70 C69 119.9(6)
C71 C70 H70 120.0
C69 C70 H70 120.0
C70 C71 C66 120.1(6)
C70 C71 H71 119.9
C66 C71 H71 119.9
N14 C72 C73 120.5(6)
N14 C72 H72 119.7
C73 C72 H72 119.7
N15 C73 C74 122.8(6)
N15 C73 C72 119.7(5)
C74 C73 C72 117.5(6)
C75 C74 C73 119.1(6)
C75 C74 H74 120.4
C73 C74 H74 120.4
C74 C75 C76 120.6(6)
C74 C75 H75 119.7
C76 C75 H75 119.7
C75 C76 C77 117.6(6)
C75 C76 C78 125.3(6)
C77 C76 C78 117.1(6)
N16 C77 N15 115.6(5)
N16 C77 C76 123.0(5)
N15 C77 C76 121.4(5)
C79 C78 C76 119.3(6)
C79 C78 H78 120.4
C76 C78 H78 120.4
C78 C79 C80 118.7(7)
C78 C79 H79 120.6
C80 C79 H79 120.6
N16 C80 C79 125.1(7)
N16 C80 H80 117.5
C79 C80 H80 117.5
C86 C81 C82 118.7(5)
C86 C81 N20 120.2(5)
C82 C81 N20 121.0(5)
C83 C82 C81 120.6(6)
C83 C82 H82 119.7
C81 C82 H82 119.7
C82 C83 C84 120.6(6)
C82 C83 H83 119.7
C84 C83 H83 119.7
C83 C84 C85 118.4(5)
C83 C84 N17 123.5(5)
C85 C84 N17 118.1(5)
C86 C85 C84 120.3(6)
C86 C85 H85 119.9
C84 C85 H85 119.9
C81 C86 C85 121.3(6)
C81 C86 H86 119.4
C85 C86 H86 119.4
N17 C87 C88 121.2(6)
N17 C87 H87 119.4
C88 C87 H87 119.4
N18 C88 C89 123.8(5)
N18 C88 C87 117.7(5)
C89 C88 C87 118.2(5)
C90 C89 C88 119.2(6)
C90 C89 H89 120.4
C88 C89 H89 120.4
C89 C90 C91 118.7(6)
C89 C90 H90 120.6
C91 C90 H90 120.6
C93 C91 C90 123.6(5)
C93 C91 C92 118.5(5)
C90 C91 C92 117.9(5)
N18 C92 N19 115.0(5)
N18 C92 C91 122.5(5)
N19 C92 C91 122.4(5)
C94 C93 C91 118.9(6)
C94 C93 H93 120.5
C91 C93 H93 120.5
C93 C94 C95 118.8(6)
C93 C94 H94 120.6
C95 C94 H94 120.6
N19 C95 C94 125.0(6)
N19 C95 H95 117.5
C94 C95 H95 117.5
C101 N21 C105 117.6(7)
C101 N21 Ag1 114.2(6)
C105 N21 Ag1 126.6(6)
C108 N22 C105 117.2(6)
C108 N22 Ag2 115.4(5)
C105 N22 Ag2 127.2(5)
C109 N23 C110 119.8(6)
C109 N23 Ag2 112.0(5)
C110 N23 Ag2 126.4(5)
C122 N24 C119 124.4(7)
C122 N24 Ag3 113.3(5)
C119 N24 Ag3 121.9(5)
C123 N25 C127 119.4(7)
C123 N25 Ag3 118.1(5)
C127 N25 Ag3 122.4(6)
C130 N26 C127 115.4(8)
C137 N27 C134 123.4(5)
C137 N27 Ag12 109.6(4)
C134 N27 Ag12 125.2(4)
C138 N28 C142 118.2(5)
C138 N28 Ag12 119.2(4)
C142 N28 Ag12 122.4(4)
C145 N29 C142 116.8(6)
C145 N29 Ag11 116.5(5)
C142 N29 Ag11 116.3(5)
C113 N30 C116 120.8(5)
C113 N30 C131 117.9(5)
C116 N30 C131 121.1(5)
N21 C101 C102 123.4(8)
N21 C101 H101 118.3
C102 C101 H101 118.3
C103 C102 C101 119.3(9)
C103 C102 H102 120.4
C101 C102 H102 120.4
C102 C103 C104 118.1(9)
C102 C103 H103 121.0
C104 C103 H103 121.0
C106 C104 C105 118.7(7)
C106 C104 C103 122.8(8)
C105 C104 C103 118.3(8)
N21 C105 N22 115.8(7)
N21 C105 C104 122.6(7)
N22 C105 C104 121.7(7)
C107 C106 C104 120.1(9)
C107 C106 H106 119.9
C104 C106 H106 119.9
C106 C107 C108 117.8(8)
C106 C107 H107 121.1
C108 C107 H107 121.1
N22 C108 C107 124.3(7)
N22 C108 C109 119.0(7)
C107 C108 C109 116.6(7)
N23 C109 C108 120.2(7)
N23 C109 H109 119.9
C108 C109 H109 119.9
C115 C110 C111 118.7(6)
C115 C110 N23 123.6(6)
C111 C110 N23 117.6(6)
C112 C111 C110 120.3(6)
C112 C111 H111 119.8
C110 C111 H111 119.8
C111 C112 C113 121.1(6)
C111 C112 H112 119.5
C113 C112 H112 119.5
C112 C113 C114 119.3(6)
C112 C113 N30 122.0(6)
C114 C113 N30 118.7(5)
C115 C114 C113 119.4(6)
C115 C114 H114 120.3
C113 C114 H114 120.3
C114 C115 C110 120.9(6)
C114 C115 H115 119.6
C110 C115 H115 119.6
C121 C116 C117 118.3(5)
C121 C116 N30 121.2(6)
C117 C116 N30 120.4(5)
C118 C117 C116 120.6(6)
C118 C117 H117 119.7
C116 C117 H117 119.7
C117 C118 C119 121.5(7)
C117 C118 H118 119.2
C119 C118 H118 119.2
C118 C119 C120 117.6(6)
C118 C119 N24 119.2(6)
C120 C119 N24 122.9(6)
C121 C120 C119 121.1(6)
C121 C120 H120 119.4
C119 C120 H120 119.4
C120 C121 C116 120.7(6)
C120 C121 H121 119.7
C116 C121 H121 119.7
N24 C122 C123 120.0(7)
N24 C122 H122 120.0
C123 C122 H122 120.0
N25 C123 C124 122.4(7)
N25 C123 C122 118.7(7)
C124 C123 C122 118.6(7)
C125 C124 C123 118.8(8)
C125 C124 H124 120.6
C123 C124 H124 120.6
C124 C125 C126 120.9(8)
C124 C125 H125 119.5
C126 C125 H125 119.5
C125 C126 C128 125.7(8)
C125 C126 C127 117.2(7)
C128 C126 C127 117.0(7)
N26 C127 N25 114.7(7)
N26 C127 C126 124.1(7)
N25 C127 C126 120.9(7)
C129 C128 C126 118.2(8)
C129 C128 H128 120.9
C126 C128 H128 120.9
C128 C129 C130 119.6(9)
C128 C129 H129 120.2
C130 C129 H129 120.2
N26 C130 C129 125.1(9)
N26 C130 H130 117.5
C129 C130 H130 117.5
C136 C131 C132 118.6(5)
C136 C131 N30 120.1(5)
C132 C131 N30 121.3(5)
C133 C132 C131 120.1(6)
C133 C132 H132 119.9
C131 C132 H132 119.9
C132 C133 C134 120.9(6)
C132 C133 H133 119.5
C134 C133 H133 119.5
C135 C134 C133 118.7(5)
C135 C134 N27 124.7(5)
C133 C134 N27 116.6(5)
C136 C135 C134 120.5(6)
C136 C135 H135 119.8
C134 C135 H135 119.8
C135 C136 C131 121.0(6)
C135 C136 H136 119.5
C131 C136 H136 119.5
N27 C137 C138 122.2(6)
N27 C137 H137 118.9
C138 C137 H137 118.9
N28 C138 C139 123.8(5)
N28 C138 C137 117.3(5)
C139 C138 C137 118.8(6)
C140 C139 C138 118.4(7)
C140 C139 H139 120.8
C138 C139 H139 120.8
C139 C140 C141 119.8(6)
C139 C140 H140 120.1
C141 C140 H140 120.1
C143 C141 C142 118.7(6)
C143 C141 C140 123.6(6)
C142 C141 C140 117.6(6)
N29 C142 N28 115.8(5)
N29 C142 C141 122.3(5)
N28 C142 C141 121.8(6)
C144 C143 C141 118.2(7)
C144 C143 H143 120.9
C141 C143 H143 120.9
C143 C144 C145 120.3(7)
C143 C144 H144 119.9
C145 C144 H144 119.9
N29 C145 C144 123.2(7)
N29 C145 H145 118.4
C144 C145 H145 118.4
C151 N41 C155 117.1(7)
C151 N41 Ag3 118.8(7)
C155 N41 Ag3 117.8(5)
C158 N42 C155 120.1(6)
C158 N42 Ag4 118.8(4)
C155 N42 Ag4 120.2(5)
C159 N43 C160 122.8(6)
C159 N43 Ag4 111.4(4)
C160 N43 Ag4 124.8(4)
C172 N44 C169 124.4(6)
C172 N44 Ag11 113.6(5)
C169 N44 Ag11 121.5(5)
C173 N45 C177 118.8(6)
C173 N45 Ag11 117.9(4)
C177 N45 Ag11 122.8(5)
C180 N46 C177 115.9(6)
C187 N47 C184 120.1(6)
C187 N47 Ag8 112.5(5)
C184 N47 Ag8 126.0(5)
C188 N48 C192 117.9(6)
C188 N48 Ag8 116.2(4)
C192 N48 Ag8 125.9(5)
C195 N49 C192 118.0(7)
C195 N49 Ag7 113.2(6)
C192 N49 Ag7 128.8(5)
C181 N50 C163 119.1(5)
C181 N50 C166 121.5(5)
C163 N50 C166 119.2(5)
N41 C151 C152 123.0(8)
N41 C151 H151 118.5
C152 C151 H151 118.5
C153 C152 C151 119.3(8)
C153 C152 H152 120.4
C151 C152 H152 120.4
C152 C153 C154 118.7(8)
C152 C153 H153 120.7
C154 C153 H153 120.7
C156 C154 C155 118.9(7)
C156 C154 C153 124.2(8)
C155 C154 C153 116.8(7)
N42 C155 N41 115.7(6)
N42 C155 C154 119.9(6)
N41 C155 C154 124.2(6)
C157 C156 C154 120.4(7)
C157 C156 H156 119.8
C154 C156 H156 119.8
C156 C157 C158 117.5(7)
C156 C157 H157 121.2
C158 C157 H157 121.2
N42 C158 C157 123.0(6)
N42 C158 C159 118.1(6)
C157 C158 C159 118.3(6)
N43 C159 C158 120.7(6)
N43 C159 H159 119.6
C158 C159 H159 119.6
C165 C160 C161 118.9(5)
C165 C160 N43 123.0(6)
C161 C160 N43 117.7(5)
C162 C161 C160 121.1(6)
C162 C161 H161 119.5
C160 C161 H161 119.5
C161 C162 C163 120.2(6)
C161 C162 H162 119.9
C163 C162 H162 119.9
C164 C163 C162 119.1(5)
C164 C163 N50 118.9(5)
C162 C163 N50 121.5(6)
C165 C164 C163 120.6(6)
C165 C164 H164 119.7
C163 C164 H164 119.7
C164 C165 C160 120.1(6)
C164 C165 H165 119.9
C160 C165 H165 119.9
C171 C166 C167 118.4(5)
C171 C166 N50 119.7(5)
C167 C166 N50 121.8(5)
C168 C167 C166 121.8(6)
C168 C167 H167 119.1
C166 C167 H167 119.1
C167 C168 C169 119.4(6)
C167 C168 H168 120.3
C169 C168 H168 120.3
C168 C169 C170 119.0(6)
C168 C169 N44 123.2(6)
C170 C169 N44 117.5(6)
C171 C170 C169 120.9(6)
C171 C170 H170 119.5
C169 C170 H170 119.5
C170 C171 C166 120.1(6)
C170 C171 H171 119.9
C166 C171 H171 119.9
N44 C172 C173 121.0(7)
N44 C172 H172 119.5
C173 C172 H172 119.5
N45 C173 C174 122.6(7)
N45 C173 C172 118.4(6)
C174 C173 C172 118.5(7)
C175 C174 C173 119.9(8)
C175 C174 H174 120.0
C173 C174 H174 120.0
C174 C175 C176 119.3(8)
C174 C175 H175 120.3
C176 C175 H175 120.3
C175 C176 C178 126.3(7)
C175 C176 C177 117.9(6)
C178 C176 C177 115.7(6)
N46 C177 N45 114.2(6)
N46 C177 C176 124.6(6)
N45 C177 C176 121.2(6)
C179 C178 C176 118.6(7)
C179 C178 H178 120.7
C176 C178 H178 120.7
C178 C179 C180 120.9(7)
C178 C179 H179 119.6
C180 C179 H179 119.6
N46 C180 C179 124.2(7)
N46 C180 H180 117.9
C179 C180 H180 117.9
C186 C181 C182 118.8(6)
C186 C181 N50 120.0(6)
C182 C181 N50 121.2(5)
C183 C182 C181 119.4(6)
C183 C182 H182 120.3
C181 C182 H182 120.3
C182 C183 C184 121.9(6)
C182 C183 H183 119.1
C184 C183 H183 119.1
C183 C184 C185 118.5(6)
C183 C184 N47 118.8(6)
C185 C184 N47 122.5(6)
C186 C185 C184 119.1(6)
C186 C185 H185 120.5
C184 C185 H185 120.5
C185 C186 C181 122.0(6)
C185 C186 H186 119.0
C181 C186 H186 119.0
N47 C187 C188 121.1(7)
N47 C187 H187 119.4
C188 C187 H187 119.4
N48 C188 C189 123.4(7)
N48 C188 C187 117.1(6)
C189 C188 C187 119.1(7)
C188 C189 C190 119.9(8)
C188 C189 H189 120.0
C190 C189 H189 120.0
C189 C190 C191 118.2(8)
C189 C190 H190 120.9
C191 C190 H190 120.9
C190 C191 C193 122.2(7)
C190 C191 C192 118.4(7)
C193 C191 C192 119.1(7)
N48 C192 N49 117.1(7)
N48 C192 C191 121.6(7)
N49 C192 C191 121.2(6)
C194 C193 C191 118.0(8)
C194 C193 H193 121.0
C191 C193 H193 121.0
C193 C194 C195 120.4(9)
C193 C194 H194 119.8
C195 C194 H194 119.8
N49 C195 C194 122.5(9)
N49 C195 H195 118.8
C194 C195 H195 118.8
C201 N51 C205 116.7(6)
C201 N51 Ag3 114.4(5)
C205 N51 Ag3 128.6(4)
C208 N52 C205 118.0(5)
C208 N52 Ag4 115.7(4)
C205 N52 Ag4 125.3(4)
C209 N53 C210 123.7(6)
C209 N53 Ag4 111.5(4)
C210 N53 Ag4 122.2(4)
C222 N54 C219 120.4(6)
C222 N54 Ag5 114.2(4)
C219 N54 Ag5 124.7(4)
C223 N55 C227 118.3(5)
C223 N55 Ag5 112.5(4)
C227 N55 Ag5 125.7(4)
C230 N56 C227 115.2(6)
C237 N57 C234 121.5(5)
C237 N57 Ag8 111.1(4)
C234 N57 Ag8 126.5(4)
C238 N58 C242 119.3(5)
C238 N58 Ag8 117.9(4)
C242 N58 Ag8 122.8(4)
C245 N59 C242 118.1(6)
C245 N59 Ag7 117.2(5)
C242 N59 Ag7 110.7(5)
C213 N60 C216 119.8(5)
C213 N60 C231 119.0(5)
C216 N60 C231 121.3(5)
N51 C201 C202 123.8(7)
N51 C201 H201 118.1
C202 C201 H201 118.1
C203 C202 C201 119.8(7)
C203 C202 H202 120.1
C201 C202 H202 120.1
C202 C203 C204 118.0(7)
C202 C203 H203 121.0
C204 C203 H203 121.0
C206 C204 C205 118.8(6)
C206 C204 C203 122.4(6)
C205 C204 C203 118.8(6)
N52 C205 N51 115.5(5)
N52 C205 C204 121.7(6)
N51 C205 C204 122.7(5)
C207 C206 C204 119.4(6)
C207 C206 H206 120.3
C204 C206 H206 120.3
C206 C207 C208 119.0(7)
C206 C207 H207 120.5
C208 C207 H207 120.5
N52 C208 C207 123.0(5)
N52 C208 C209 118.0(5)
C207 C208 C209 118.9(6)
N53 C209 C208 120.6(6)
N53 C209 H209 119.7
C208 C209 H209 119.7
C215 C210 C211 119.2(5)
C215 C210 N53 124.5(6)
C211 C210 N53 116.3(6)
C212 C211 C210 120.8(6)
C212 C211 H211 119.6
C210 C211 H211 119.6
C211 C212 C213 120.3(6)
C211 C212 H212 119.9
C213 C212 H212 119.9
C214 C213 C212 119.3(5)
C214 C213 N60 119.0(6)
C212 C213 N60 121.4(6)
C213 C214 C215 120.5(6)
C213 C214 H214 119.7
C215 C214 H214 119.7
C214 C215 C210 119.8(6)
C214 C215 H215 120.1
C210 C215 H215 120.1
C221 C216 C217 117.5(5)
C221 C216 N60 121.4(5)
C217 C216 N60 121.0(5)
C218 C217 C216 121.4(6)
C218 C217 H217 119.3
C216 C217 H217 119.3
C217 C218 C219 120.7(6)
C217 C218 H218 119.6
C219 C218 H218 119.6
C218 C219 C220 118.2(5)
C218 C219 N54 123.4(6)
C220 C219 N54 118.4(5)
C221 C220 C219 120.4(6)
C221 C220 H220 119.8
C219 C220 H220 119.8
C220 C221 C216 121.5(6)
C220 C221 H221 119.3
C216 C221 H221 119.3
N54 C222 C223 120.5(6)
N54 C222 H222 119.8
C223 C222 H222 119.8
N55 C223 C224 122.7(6)
N55 C223 C222 119.1(5)
C224 C223 C222 118.1(6)
C225 C224 C223 118.0(6)
C225 C224 H224 121.0
C223 C224 H224 121.0
C224 C225 C226 122.0(6)
C224 C225 H225 119.0
C226 C225 H225 119.0
C225 C226 C228 125.9(6)
C225 C226 C227 116.6(5)
C228 C226 C227 117.5(6)
N56 C227 N55 114.2(5)
N56 C227 C226 123.8(5)
N55 C227 C226 121.9(5)
C229 C228 C226 118.1(6)
C229 C228 H228 120.9
C226 C228 H228 120.9
C228 C229 C230 119.2(7)
C228 C229 H229 120.4
C230 C229 H229 120.4
N56 C230 C229 125.8(7)
N56 C230 H230 117.1
C229 C230 H230 117.1
C236 C231 C232 118.2(5)
C236 C231 N60 120.6(5)
C232 C231 N60 121.2(5)
C233 C232 C231 120.7(6)
C233 C232 H232 119.7
C231 C232 H232 119.7
C232 C233 C234 120.8(6)
C232 C233 H233 119.6
C234 C233 H233 119.6
C235 C234 C233 118.6(5)
C235 C234 N57 124.5(5)
C233 C234 N57 116.8(5)
C236 C235 C234 119.6(6)
C236 C235 H235 120.2
C234 C235 H235 120.2
C235 C236 C231 122.0(6)
C235 C236 H236 119.0
C231 C236 H236 119.0
N57 C237 C238 119.8(6)
N57 C237 H237 120.1
C238 C237 H237 120.1
N58 C238 C239 121.6(5)
N58 C238 C237 119.5(5)
C239 C238 C237 118.5(6)
C240 C239 C238 120.1(7)
C240 C239 H239 119.9
C238 C239 H239 119.9
C239 C240 C241 119.1(7)
C239 C240 H240 120.4
C241 C240 H240 120.4
C243 C241 C240 124.3(7)
C243 C241 C242 118.2(6)
C240 C241 C242 117.4(6)
N59 C242 N58 116.2(6)
N59 C242 C241 122.0(6)
N58 C242 C241 121.8(6)
C244 C243 C241 118.0(7)
C244 C243 H243 121.0
C241 C243 H243 121.0
C243 C244 C245 120.8(7)
C243 C244 H244 119.6
C245 C244 H244 119.6
N59 C245 C244 122.5(7)
N59 C245 H245 118.7
C244 C245 H245 118.7
C251 N61 C255 117.7(6)
C251 N61 Ag5 118.6(5)
C255 N61 Ag5 113.3(5)
C258 N62 C255 119.9(6)
C258 N62 Ag6 117.6(4)
C255 N62 Ag6 121.5(5)
C259 N63 C260 122.3(5)
C259 N63 Ag6 110.2(4)
C260 N63 Ag6 125.7(4)
C272 N64 C269 122.2(5)
C272 N64 Ag10 109.8(4)
C269 N64 Ag10 126.3(4)
C273 N65 C277 118.6(5)
C273 N65 Ag10 114.9(4)
C277 N65 Ag10 126.1(4)
C280 N66 C277 117.1(5)
C280 N66 Ag9 113.2(4)
C277 N66 Ag9 129.2(4)
C287 N67 C284 121.5(7)
C287 N67 Ag7 113.1(5)
C284 N67 Ag7 125.1(5)
C288 N68 C292 119.8(6)
C288 N68 Ag7 119.0(4)
C292 N68 Ag7 121.1(5)
C295 N69 C292 117.6(7)
C281 N70 C263 122.1(5)
C281 N70 C266 121.4(5)
C263 N70 C266 116.2(5)
N61 C251 C252 123.2(7)
N61 C251 H251 118.4
C252 C251 H251 118.4
C253 C252 C251 118.7(7)
C253 C252 H252 120.7
C251 C252 H252 120.7
C252 C253 C254 119.8(8)
C252 C253 H253 120.1
C254 C253 H253 120.1
C256 C254 C253 124.3(7)
C256 C254 C255 118.4(7)
C253 C254 C255 117.2(7)
N62 C255 N61 115.5(6)
N62 C255 C254 121.0(6)
N61 C255 C254 123.2(6)
C257 C256 C254 120.2(8)
C257 C256 H256 119.9
C254 C256 H256 119.9
C256 C257 C258 118.8(8)
C256 C257 H257 120.6
C258 C257 H257 120.6
N62 C258 C259 118.9(6)
N62 C258 C257 121.5(6)
C259 C258 C257 119.2(6)
N63 C259 C258 121.1(6)
N63 C259 H259 119.4
C258 C259 H259 119.4
C265 C260 C261 118.5(5)
C265 C260 N63 124.3(5)
C261 C260 N63 117.1(5)
C262 C261 C260 121.4(6)
C262 C261 H261 119.3
C260 C261 H261 119.3
C261 C262 C263 120.3(6)
C261 C262 H262 119.8
C263 C262 H262 119.8
C264 C263 C262 119.0(5)
C264 C263 N70 119.3(5)
C262 C263 N70 121.7(5)
C265 C264 C263 120.8(5)
C265 C264 H264 119.6
C263 C264 H264 119.6
C264 C265 C260 120.0(6)
C264 C265 H265 120.0
C260 C265 H265 120.0
C271 C266 C267 119.3(5)
C271 C266 N70 121.8(5)
C267 C266 N70 118.8(5)
C268 C267 C266 120.4(5)
C268 C267 H267 119.8
C266 C267 H267 119.8
C267 C268 C269 120.6(6)
C267 C268 H268 119.7
C269 C268 H268 119.7
C268 C269 C270 118.8(5)
C268 C269 N64 125.2(5)
C270 C269 N64 115.9(5)
C271 C270 C269 120.7(5)
C271 C270 H270 119.7
C269 C270 H270 119.7
C270 C271 C266 120.1(6)
C270 C271 H271 120.0
C266 C271 H271 120.0
N64 C272 C273 122.4(5)
N64 C272 H272 118.8
C273 C272 H272 118.8
N65 C273 C274 122.9(5)
N65 C273 C272 119.1(5)
C274 C273 C272 118.0(5)
C275 C274 C273 118.9(6)
C275 C274 H274 120.5
C273 C274 H274 120.5
C274 C275 C276 120.9(6)
C274 C275 H275 119.6
C276 C275 H275 119.6
C275 C276 C278 125.8(6)
C275 C276 C277 117.6(5)
C278 C276 C277 116.5(5)
N66 C277 N65 116.5(5)
N66 C277 C276 122.4(5)
N65 C277 C276 121.1(5)
C279 C278 C276 120.9(6)
C279 C278 H278 119.6
C276 C278 H278 119.6
C278 C279 C280 117.5(6)
C278 C279 H279 121.2
C280 C279 H279 121.2
N66 C280 C279 125.4(6)
N66 C280 H280 117.3
C279 C280 H280 117.3
C286 C281 C282 118.0(5)
C286 C281 N70 121.2(5)
C282 C281 N70 120.8(5)
C283 C282 C281 120.7(6)
C283 C282 H282 119.7
C281 C282 H282 119.7
C282 C283 C284 121.8(6)
C282 C283 H283 119.1
C284 C283 H283 119.1
C285 C284 C283 117.8(6)
C285 C284 N67 124.3(6)
C283 C284 N67 117.9(6)
C286 C285 C284 120.7(6)
C286 C285 H285 119.6
C284 C285 H285 119.6
C285 C286 C281 120.9(6)
C285 C286 H286 119.6
C281 C286 H286 119.6
N67 C287 C288 120.7(7)
N67 C287 H287 119.7
C288 C287 H287 119.7
N68 C288 C289 121.8(6)
N68 C288 C287 117.3(6)
C289 C288 C287 120.8(7)
C288 C289 C290 119.8(7)
C288 C289 H289 120.1
C290 C289 H289 120.1
C289 C290 C291 119.3(7)
C289 C290 H290 120.3
C291 C290 H290 120.3
C293 C291 C292 118.1(7)
C293 C291 C290 124.2(7)
C292 C291 C290 117.7(6)
N69 C292 N68 115.6(6)
N69 C292 C291 123.1(6)
N68 C292 C291 121.2(6)
C294 C293 C291 117.9(8)
C294 C293 H293 121.1
C291 C293 H293 121.1
C293 C294 C295 120.4(8)
C293 C294 H294 119.8
C295 C294 H294 119.8
N69 C295 C294 122.6(8)
N69 C295 H295 118.7
C294 C295 H295 118.7
F3 P1 F6 88.9(3)
F3 P1 F2 90.5(3)
F6 P1 F2 90.7(3)
F3 P1 F4 91.3(4)
F6 P1 F4 91.4(3)
F2 P1 F4 177.3(3)
F3 P1 F1 178.7(4)
F6 P1 F1 90.8(3)
F2 P1 F1 90.7(3)
F4 P1 F1 87.5(3)
F3 P1 F5 90.1(3)
F6 P1 F5 177.3(3)
F2 P1 F5 86.8(3)
F4 P1 F5 91.1(3)
F1 P1 F5 90.2(3)
F17 P3 F15 91.3(4)
F17 P3 F16 88.8(5)
F15 P3 F16 178.2(5)
F17 P3 F14 90.5(4)
F15 P3 F14 88.8(4)
F16 P3 F14 93.0(4)
F17 P3 F13 90.3(4)
F15 P3 F13 88.4(4)
F16 P3 F13 89.8(5)
F14 P3 F13 177.1(5)
F17 P3 F18 178.6(4)
F15 P3 F18 87.8(4)
F16 P3 F18 92.1(5)
F14 P3 F18 88.4(4)
F13 P3 F18 90.8(3)
F20 P4 F21 95.9(6)
F20 P4 F24 91.7(4)
F21 P4 F24 91.8(4)
F20 P4 F22 90.3(5)
F21 P4 F22 173.6(6)
F24 P4 F22 89.5(4)
F20 P4 F19 174.0(6)
F21 P4 F19 90.0(6)
F24 P4 F19 89.3(4)
F22 P4 F19 83.8(5)
F20 P4 F23 90.9(5)
F21 P4 F23 90.8(4)
F24 P4 F23 176.1(5)
F22 P4 F23 87.5(5)
F19 P4 F23 87.7(6)
F27 P5 F26 96.4(6)
F27 P5 F29 88.9(5)
F26 P5 F29 89.4(5)
F27 P5 F30 94.5(5)
F26 P5 F30 92.3(5)
F29 P5 F30 176.0(6)
F27 P5 F28 172.3(5)
F26 P5 F28 90.8(5)
F29 P5 F28 88.3(5)
F30 P5 F28 88.1(5)
F27 P5 F25 90.1(4)
F26 P5 F25 173.4(5)
F29 P5 F25 89.3(4)
F30 P5 F25 88.5(5)
F28 P5 F25 82.7(5)
F34 P6 F31 94.4(9)
F34 P6 F35 89.1(8)
F31 P6 F35 93.9(9)
F34 P6 F36 91.2(8)
F31 P6 F36 89.1(8)
F35 P6 F36 176.9(11)
F34 P6 F33 177.8(11)
F31 P6 F33 87.8(8)
F35 P6 F33 90.4(8)
F36 P6 F33 89.2(8)
F34 P6 F32 88.4(8)
F31 P6 F32 176.7(9)
F35 P6 F32 87.9(8)
F36 P6 F32 89.0(8)
F33 P6 F32 89.5(9)
F74 P13 F77 89.0(10)
F74 P13 F78 92.2(10)
F77 P13 F78 178.7(12)
F74 P13 F75 91.0(10)
F77 P13 F75 89.8(10)
F78 P13 F75 90.0(9)
F74 P13 F73 178.3(12)
F77 P13 F73 89.3(9)
F78 P13 F73 89.4(10)
F75 P13 F73 88.6(9)
F74 P13 F76 93.3(10)
F77 P13 F76 91.1(10)
F78 P13 F76 89.0(10)
F75 P13 F76 175.7(12)
F73 P13 F76 87.2(9)
F41 P7 F37 94.7(8)
F41 P7 F39 90.7(8)
F37 P7 F39 92.6(8)
F41 P7 F40 95.1(8)
F37 P7 F40 89.1(8)
F39 P7 F40 173.8(9)
F41 P7 F38 90.6(8)
F37 P7 F38 174.7(10)
F39 P7 F38 87.0(8)
F40 P7 F38 90.7(8)
F41 P7 F42 174.4(10)
F37 P7 F42 89.4(8)
F39 P7 F42 85.3(7)
F40 P7 F42 88.7(8)
F38 P7 F42 85.3(7)
F72 P12 F70 97.9(8)
F72 P12 F68 94.7(7)
F70 P12 F68 91.4(8)
F72 P12 F71 172.8(10)
F70 P12 F71 88.7(7)
F68 P12 F71 87.9(7)
F72 P12 F67 90.3(7)
F70 P12 F67 93.6(7)
F68 P12 F67 172.3(9)
F71 P12 F67 86.4(7)
F72 P12 F69 91.7(7)
F70 P12 F69 169.9(9)
F68 P12 F69 91.0(7)
F71 P12 F69 81.6(7)
F67 P12 F69 83.0(7)
F44 P8 F47 88.3(12)
F44 P8 F46 87.1(11)
F47 P8 F46 88.8(11)
F44 P8 F43 171.8(15)
F47 P8 F43 93.4(12)
F46 P8 F43 84.9(11)
F44 P8 F45 100.7(11)
F47 P8 F45 96.2(12)
F46 P8 F45 170.8(12)
F43 P8 F45 87.1(11)
F44 P8 F48 82.0(11)
F47 P8 F48 168.3(16)
F46 P8 F48 84.2(11)
F43 P8 F48 95.3(11)
F45 P8 F48 92.1(11)
F53 P9 F54 177.7(12)
F53 P9 F52 91.6(10)
F54 P9 F52 90.3(10)
F53 P9 F50 92.7(9)
F54 P9 F50 88.5(9)
F52 P9 F50 90.0(10)
F53 P9 F49 90.7(10)
F54 P9 F49 88.0(9)
F52 P9 F49 89.8(10)
F50 P9 F49 176.6(12)
F53 P9 F51 89.3(9)
F54 P9 F51 88.9(9)
F52 P9 F51 178.9(13)
F50 P9 F51 89.3(9)
F49 P9 F51 90.8(10)
F55 P10 F59 93.4(9)
F55 P10 F58 92.6(9)
F59 P10 F58 93.6(9)
F55 P10 F57 89.6(9)
F59 P10 F57 87.1(9)
F58 P10 F57 177.6(11)
F55 P10 F60 93.3(9)
F59 P10 F60 172.4(10)
F58 P10 F60 89.7(9)
F57 P10 F60 89.3(9)
F55 P10 F56 179.4(11)
F59 P10 F56 86.3(9)
F58 P10 F56 87.9(9)
F57 P10 F56 89.9(8)
F60 P10 F56 87.0(9)
F82 P14 F79 91.3(9)
F82 P14 F83 93.6(10)
F79 P14 F83 87.8(9)
F82 P14 F80 90.2(10)
F79 P14 F80 175.2(12)
F83 P14 F80 87.6(10)
F82 P14 F84 88.8(9)
F79 P14 F84 96.0(10)
F83 P14 F84 175.5(12)
F80 P14 F84 88.6(9)
F82 P14 F81 176.1(12)
F79 P14 F81 88.2(10)
F83 P14 F81 90.2(9)
F80 P14 F81 90.5(9)
F84 P14 F81 87.5(9)
F62 P11 F66 90.4(10)
F62 P11 F63 92.7(9)
F66 P11 F63 92.1(10)
F62 P11 F64 91.3(9)
F66 P11 F64 92.6(10)
F63 P11 F64 173.8(11)
F62 P11 F65 90.9(9)
F66 P11 F65 178.6(13)
F63 P11 F65 87.3(9)
F64 P11 F65 88.0(9)
F62 P11 F61 176.7(11)
F66 P11 F61 91.4(9)
F63 P11 F61 90.0(9)
F64 P11 F61 85.8(9)
F65 P11 F61 87.4(9)
O3A S1A O1A 115.8(10)
O3A S1A O2A 117.6(10)
O1A S1A O2A 115.4(11)
O3A S1A C1A 102.7(8)
O1A S1A C1A 100.8(9)
O2A S1A C1A 100.3(8)
F3A C1A F1A 112.1(12)
F3A C1A F2A 111.7(12)
F1A C1A F2A 106.2(12)
F3A C1A S1A 109.5(11)
F1A C1A S1A 110.9(10)
F2A C1A S1A 106.4(10)
F7 P2 F12 93.5(11)
F7 P2 F10 90.7(11)
F12 P2 F10 91.9(12)
F7 P2 F8 177.4(15)
F12 P2 F8 85.0(13)
F10 P2 F8 91.5(15)
F7 P2 F11 86.0(14)
F12 P2 F11 179.5(16)
F10 P2 F11 88.3(13)
F8 P2 F11 95.5(15)
F7 P2 F9 92.3(14)
F12 P2 F9 85.4(14)
F10 P2 F9 176.1(14)
F8 P2 F9 85.5(14)
F11 P2 F9 94.4(15)
O2B S1B O3B 123.0(14)
O2B S1B O1B 117.9(13)
O3B S1B O1B 105.8(14)
O2B S1B C1B 105.6(11)
O3B S1B C1B 100.6(12)
O1B S1B C1B 100.1(12)
F2B C1B F3B 114(2)
F2B C1B F1B 127(2)
F3B C1B F1B 112(2)
F2B C1B S1B 103.6(17)
F3B C1B S1B 95.5(15)
F1B C1B S1B 97.7(15)
F86 P15 F88 90.5(10)
F86 P15 F90 91.1(10)
F88 P15 F90 91.6(10)
F86 P15 F87 92.4(10)
F88 P15 F87 176.2(13)
F90 P15 F87 90.8(10)
F86 P15 F89 91.3(10)
F88 P15 F89 88.4(10)
F90 P15 F89 177.7(13)
F87 P15 F89 89.1(10)
F86 P15 F85 178.7(12)
F88 P15 F85 88.3(10)
F90 P15 F85 88.3(9)
F87 P15 F85 88.7(9)
F89 P15 F85 89.3(10)
N1S C1S C2S 177.0(14)
C1S C2S H2S1 109.5
C1S C2S H2S2 109.5
H2S1 C2S H2S2 109.5
C1S C2S H2S3 109.5
H2S1 C2S H2S3 109.5
H2S2 C2S H2S3 109.5
N5S C9S C10S 178(3)
C9S C10S H10A 109.5
C9S C10S H10B 109.5
H10A C10S H10B 109.5
C9S C10S H10C 109.5
H10A C10S H10C 109.5
H10B C10S H10C 109.5
N6S C11S C12S 179(3)
C11S C12S H12A 109.5
C11S C12S H12B 109.5
H12A C12S H12B 109.5
C11S C12S H12C 109.5
H12A C12S H12C 109.5
H12B C12S H12C 109.5

loop_
_geom_bond_atom_site_label_1
_geom_bond_atom_site_label_2
_geom_bond_distance
Ag1 N21 2.242(8)
Ag1 N11 2.286(7)
Ag1 N2 2.371(6)
Ag1 N3 2.516(6)
Ag1 Ag2 2.8345(9)
Ag2 N22 2.252(7)
Ag2 N12 2.298(6)
Ag2 N23 2.388(7)
Ag2 N13 2.457(6)
Ag3 N51 2.256(6)
Ag3 N41 2.272(8)
Ag3 N25 2.328(8)
Ag3 N24 2.489(7)
Ag3 Ag4 2.8320(10)
Ag4 N42 2.260(6)
Ag4 N52 2.273(5)
Ag4 N53 2.401(6)
Ag4 N43 2.476(6)
Ag5 N9 2.235(5)
Ag5 N54 2.382(6)
Ag5 N55 2.391(5)
Ag5 N61 2.520(7)
Ag5 Ag6 2.8363(8)
Ag6 N62 2.259(6)
Ag6 N8 2.267(5)
Ag6 N7 2.401(5)
Ag6 N63 2.455(5)
Ag7 N49 2.241(7)
Ag7 N68 2.329(7)
Ag7 N59 2.396(7)
Ag7 N67 2.484(8)
Ag7 Ag8 2.8312(10)
Ag8 N58 2.255(6)
Ag8 N48 2.310(7)
Ag8 N47 2.383(7)
Ag8 N57 2.471(6)
Ag9 N66 2.229(5)
Ag9 N18 2.375(5)
Ag9 N17 2.406(5)
Ag9 N6 2.488(6)
Ag9 Ag10 2.8839(7)
Ag10 N5 2.227(5)
Ag10 N65 2.260(5)
Ag10 N64 2.437(5)
Ag10 N4 2.474(5)
Ag11 N16 2.249(6)
Ag11 N29 2.286(6)
Ag11 N45 2.370(6)
Ag11 N44 2.501(7)
Ag11 Ag12 2.8514(9)
Ag12 N28 2.247(5)
Ag12 N15 2.287(5)
Ag12 N14 2.410(6)
Ag12 N27 2.479(5)
N1 C1 1.334(7)
N1 C5 1.364(7)
N2 C8 1.330(7)
N2 C5 1.360(7)
N3 C9 1.281(7)
N3 C10 1.414(6)
N4 C22 1.311(5)
N4 C19 1.407(6)
N5 C23 1.343(6)
N5 C27 1.375(6)
N6 C30 1.322(7)
N6 C27 1.356(7)
N7 C37 1.289(6)
N7 C34 1.411(6)
N8 C38 1.327(6)
N8 C42 1.367(6)
N9 C45 1.343(7)
N9 C42 1.359(6)
N10 C13 1.410(6)
N10 C31 1.425(6)
N10 C16 1.440(6)
C1 C2 1.421(8)
C1 H1 0.9500
C2 C3 1.378(9)
C2 H2 0.9500
C3 C4 1.415(8)
C3 H3 0.9500
C4 C6 1.393(8)
C4 C5 1.413(8)
C6 C7 1.380(8)
C6 H6 0.9500
C7 C8 1.410(6)
C7 H7 0.9500
C8 C9 1.437(7)
C9 H9 0.9500
C10 C11 1.397(7)
C10 C15 1.400(7)
C11 C12 1.375(7)
C11 H11 0.9500
C12 C13 1.401(7)
C12 H12 0.9500
C13 C14 1.387(7)
C14 C15 1.370(7)
C14 H14 0.9500
C15 H15 0.9500
C16 C21 1.382(6)
C16 C17 1.409(7)
C17 C18 1.371(7)
C17 H17 0.9500
C18 C19 1.387(6)
C18 H18 0.9500
C19 C20 1.405(7)
C20 C21 1.381(6)
C20 H20 0.9500
C21 H21 0.9500
C22 C23 1.445(6)
C22 H22 0.9500
C23 C24 1.404(7)
C24 C25 1.344(7)
C24 H24 0.9500
C25 C26 1.413(7)
C25 H25 0.9500
C26 C27 1.418(7)
C26 C28 1.422(7)
C28 C29 1.356(7)
C28 H28 0.9500
C29 C30 1.392(7)
C29 H29 0.9500
C30 H30 0.9500
C31 C36 1.383(6)
C31 C32 1.395(6)
C32 C33 1.372(6)
C32 H32 0.9500
C33 C34 1.381(6)
C33 H33 0.9500
C34 C35 1.399(6)
C35 C36 1.371(7)
C35 H35 0.9500
C36 H36 0.9500
C37 C38 1.468(6)
C37 H37 0.9500
C38 C39 1.390(7)
C39 C40 1.374(7)
C39 H39 0.9500
C40 C41 1.413(7)
C40 H40 0.9500
C41 C43 1.404(7)
C41 C42 1.417(7)
C43 C44 1.348(8)
C43 H43 0.9500
C44 C45 1.395(8)
C44 H44 0.9500
C45 H45 0.9500
N11 C51 1.333(7)
N11 C55 1.374(7)
N12 C58 1.333(7)
N12 C55 1.363(7)
N13 C59 1.296(7)
N13 C60 1.427(6)
N14 C72 1.293(6)
N14 C69 1.409(6)
N15 C73 1.337(6)
N15 C77 1.362(6)
N16 C80 1.324(7)
N16 C77 1.356(6)
N17 C87 1.299(6)
N17 C84 1.415(6)
N18 C88 1.338(6)
N18 C92 1.355(6)
N19 C95 1.327(7)
N19 C92 1.357(6)
N20 C63 1.413(6)
N20 C81 1.425(6)
N20 C66 1.439(6)
C51 C52 1.413(8)
C51 H51 0.9500
C52 C53 1.384(9)
C52 H52 0.9500
C53 C54 1.427(8)
C53 H53 0.9500
C54 C56 1.394(8)
C54 C55 1.416(8)
C56 C57 1.378(8)
C56 H56 0.9500
C57 C58 1.410(6)
C57 H57 0.9500
C58 C59 1.442(7)
C59 H59 0.9500
C60 C65 1.384(7)
C60 C61 1.396(7)
C61 C62 1.359(7)
C61 H61 0.9500
C62 C63 1.400(7)
C62 H62 0.9500
C63 C64 1.389(7)
C64 C65 1.378(7)
C64 H64 0.9500
C65 H65 0.9500
C66 C71 1.395(7)
C66 C67 1.399(7)
C67 C68 1.366(7)
C67 H67 0.9500
C68 C69 1.399(7)
C68 H68 0.9500
C69 C70 1.406(7)
C70 C71 1.378(7)
C70 H70 0.9500
C71 H71 0.9500
C72 C73 1.454(7)
C72 H72 0.9500
C73 C74 1.407(7)
C74 C75 1.340(7)
C74 H74 0.9500
C75 C76 1.405(7)
C75 H75 0.9500
C76 C77 1.421(7)
C76 C78 1.423(7)
C78 C79 1.358(8)
C78 H78 0.9500
C79 C80 1.395(7)
C79 H79 0.9500
C80 H80 0.9500
C81 C86 1.373(7)
C81 C82 1.399(7)
C82 C83 1.374(7)
C82 H82 0.9500
C83 C84 1.396(7)
C83 H83 0.9500
C84 C85 1.396(7)
C85 C86 1.380(7)
C85 H85 0.9500
C86 H86 0.9500
C87 C88 1.465(7)
C87 H87 0.9500
C88 C89 1.392(7)
C89 C90 1.380(7)
C89 H89 0.9500
C90 C91 1.414(7)
C90 H90 0.9500
C91 C93 1.400(7)
C91 C92 1.418(7)
C93 C94 1.353(7)
C93 H93 0.9500
C94 C95 1.398(7)
C94 H94 0.9500
C95 H95 0.9500
N21 C101 1.332(7)
N21 C105 1.364(7)
N22 C108 1.340(7)
N22 C105 1.372(7)
N23 C109 1.295(7)
N23 C110 1.422(7)
N24 C122 1.295(7)
N24 C119 1.412(7)
N25 C123 1.335(7)
N25 C127 1.372(7)
N26 C130 1.325(7)
N26 C127 1.346(7)
N27 C137 1.310(5)
N27 C134 1.418(6)
N28 C138 1.336(6)
N28 C142 1.370(6)
N29 C145 1.331(7)
N29 C142 1.360(7)
N30 C113 1.415(6)
N30 C116 1.427(6)
N30 C131 1.436(6)
C101 C102 1.413(8)
C101 H101 0.9500
C102 C103 1.372(9)
C102 H102 0.9500
C103 C104 1.423(8)
C103 H103 0.9500
C104 C106 1.394(9)
C104 C105 1.409(8)
C106 C107 1.370(9)
C106 H106 0.9500
C107 C108 1.405(6)
C107 H107 0.9500
C108 C109 1.446(7)
C109 H109 0.9500
C110 C115 1.390(7)
C110 C111 1.399(7)
C111 C112 1.363(7)
C111 H111 0.9500
C112 C113 1.390(7)
C112 H112 0.9500
C113 C114 1.392(7)
C114 C115 1.388(7)
C114 H114 0.9500
C115 H115 0.9500
C116 C121 1.387(7)
C116 C117 1.406(7)
C117 C118 1.363(7)
C117 H117 0.9500
C118 C119 1.388(7)
C118 H118 0.9500
C119 C120 1.404(7)
C120 C121 1.373(7)
C120 H120 0.9500
C121 H121 0.9500
C122 C123 1.469(7)
C122 H122 0.9500
C123 C124 1.406(8)
C124 C125 1.350(8)
C124 H124 0.9500
C125 C126 1.415(8)
C125 H125 0.9500
C126 C128 1.417(8)
C126 C127 1.419(8)
C128 C129 1.355(9)
C128 H128 0.9500
C129 C130 1.383(8)
C129 H129 0.9500
C130 H130 0.9500
C131 C136 1.388(7)
C131 C132 1.403(7)
C132 C133 1.363(7)
C132 H132 0.9500
C133 C134 1.396(7)
C133 H133 0.9500
C134 C135 1.387(7)
C135 C136 1.366(7)
C135 H135 0.9500
C136 H136 0.9500
C137 C138 1.436(6)
C137 H137 0.9500
C138 C139 1.396(7)
C139 C140 1.370(8)
C139 H139 0.9500
C140 C141 1.426(8)
C140 H140 0.9500
C141 C143 1.392(7)
C141 C142 1.411(7)
C143 C144 1.356(8)
C143 H143 0.9500
C144 C145 1.400(8)
C144 H144 0.9500
C145 H145 0.9500
N41 C151 1.331(7)
N41 C155 1.364(7)
N42 C158 1.335(7)
N42 C155 1.355(7)
N43 C159 1.294(7)
N43 C160 1.420(6)
N44 C172 1.286(7)
N44 C169 1.419(6)
N45 C173 1.329(7)
N45 C177 1.364(7)
N46 C180 1.330(7)
N46 C177 1.348(7)
N47 C187 1.301(7)
N47 C184 1.419(7)
N48 C188 1.341(7)
N48 C192 1.351(7)
N49 C195 1.337(8)
N49 C192 1.352(7)
N50 C181 1.415(6)
N50 C163 1.426(6)
N50 C166 1.428(6)
C151 C152 1.419(8)
C151 H151 0.9500
C152 C153 1.390(9)
C152 H152 0.9500
C153 C154 1.424(8)
C153 H153 0.9500
C154 C156 1.404(8)
C154 C155 1.412(8)
C156 C157 1.367(8)
C156 H156 0.9500
C157 C158 1.407(6)
C157 H157 0.9500
C158 C159 1.442(7)
C159 H159 0.9500
C160 C165 1.393(7)
C160 C161 1.395(7)
C161 C162 1.371(7)
C161 H161 0.9500
C162 C163 1.396(7)
C162 H162 0.9500
C163 C164 1.390(7)
C164 C165 1.387(7)
C164 H164 0.9500
C165 H165 0.9500
C166 C171 1.392(7)
C166 C167 1.400(7)
C167 C168 1.370(7)
C167 H167 0.9500
C168 C169 1.389(7)
C168 H168 0.9500
C169 C170 1.411(7)
C170 C171 1.366(7)
C170 H170 0.9500
C171 H171 0.9500
C172 C173 1.465(7)
C172 H172 0.9500
C173 C174 1.408(8)
C174 C175 1.348(8)
C174 H174 0.9500
C175 C176 1.414(8)
C175 H175 0.9500
C176 C178 1.421(8)
C176 C177 1.427(7)
C178 C179 1.354(8)
C178 H178 0.9500
C179 C180 1.372(8)
C179 H179 0.9500
C180 H180 0.9500
C181 C186 1.381(7)
C181 C182 1.404(7)
C182 C183 1.357(7)
C182 H182 0.9500
C183 C184 1.397(7)
C183 H183 0.9500
C184 C185 1.400(7)
C185 C186 1.371(7)
C185 H185 0.9500
C186 H186 0.9500
C187 C188 1.456(7)
C187 H187 0.9500
C188 C189 1.374(8)
C189 C190 1.374(8)
C189 H189 0.9500
C190 C191 1.405(8)
C190 H190 0.9500
C191 C193 1.406(8)
C191 C192 1.421(8)
C193 C194 1.347(9)
C193 H193 0.9500
C194 C195 1.403(8)
C194 H194 0.9500
C195 H195 0.9500
N51 C201 1.343(7)
N51 C205 1.367(7)
N52 C208 1.338(6)
N52 C205 1.364(6)
N53 C209 1.291(6)
N53 C210 1.419(6)
N54 C222 1.283(6)
N54 C219 1.420(6)
N55 C223 1.327(6)
N55 C227 1.369(6)
N56 C230 1.321(7)
N56 C227 1.346(7)
N57 C237 1.320(5)
N57 C234 1.425(6)
N58 C238 1.341(6)
N58 C242 1.359(6)
N59 C245 1.333(7)
N59 C242 1.350(7)
N60 C213 1.421(6)
N60 C216 1.423(6)
N60 C231 1.431(6)
C201 C202 1.410(8)
C201 H201 0.9500
C202 C203 1.368(8)
C202 H202 0.9500
C203 C204 1.419(7)
C203 H203 0.9500
C204 C206 1.395(8)
C204 C205 1.414(7)
C206 C207 1.369(8)
C206 H206 0.9500
C207 C208 1.411(7)
C207 H207 0.9500
C208 C209 1.449(7)
C209 H209 0.9500
C210 C215 1.391(7)
C210 C211 1.394(7)
C211 C212 1.362(7)
C211 H211 0.9500
C212 C213 1.395(7)
C212 H212 0.9500
C213 C214 1.384(7)
C214 C215 1.385(7)
C214 H214 0.9500
C215 H215 0.9500
C216 C221 1.379(7)
C216 C217 1.410(7)
C217 C218 1.368(7)
C217 H217 0.9500
C218 C219 1.387(7)
C218 H218 0.9500
C219 C220 1.408(7)
C220 C221 1.376(7)
C220 H220 0.9500
C221 H221 0.9500
C222 C223 1.457(7)
C222 H222 0.9500
C223 C224 1.421(7)
C224 C225 1.335(8)
C224 H224 0.9500
C225 C226 1.397(7)
C225 H225 0.9500
C226 C228 1.413(7)
C226 C227 1.417(7)
C228 C229 1.356(8)
C228 H228 0.9500
C229 C230 1.381(8)
C229 H229 0.9500
C230 H230 0.9500
C231 C236 1.387(7)
C231 C232 1.391(7)
C232 C233 1.370(7)
C232 H232 0.9500
C233 C234 1.404(7)
C233 H233 0.9500
C234 C235 1.394(7)
C235 C236 1.373(7)
C235 H235 0.9500
C236 H236 0.9500
C237 C238 1.439(6)
C237 H237 0.9500
C238 C239 1.392(7)
C239 C240 1.374(7)
C239 H239 0.9500
C240 C241 1.415(8)
C240 H240 0.9500
C241 C243 1.400(6)
C241 C242 1.420(7)
C243 C244 1.365(8)
C243 H243 0.9500
C244 C245 1.385(8)
C244 H244 0.9500
C245 H245 0.9500
N61 C251 1.332(7)
N61 C255 1.361(7)
N62 C258 1.340(6)
N62 C255 1.359(7)
N63 C259 1.323(5)
N63 C260 1.428(6)
N64 C272 1.276(6)
N64 C269 1.416(6)
N65 C273 1.348(6)
N65 C277 1.368(6)
N66 C280 1.326(6)
N66 C277 1.355(6)
N67 C287 1.312(7)
N67 C284 1.417(6)
N68 C288 1.339(7)
N68 C292 1.366(7)
N69 C295 1.337(7)
N69 C292 1.342(7)
N70 C281 1.416(6)
N70 C263 1.425(6)
N70 C266 1.436(6)
C251 C252 1.416(8)
C251 H251 0.9500
C252 C253 1.375(9)
C252 H252 0.9500
C253 C254 1.410(7)
C253 H253 0.9500
C254 C256 1.395(9)
C254 C255 1.413(8)
C256 C257 1.369(9)
C256 H256 0.9500
C257 C258 1.416(7)
C257 H257 0.9500
C258 C259 1.412(5)
C259 H259 0.9500
C260 C265 1.396(6)
C260 C261 1.397(7)
C261 C262 1.354(7)
C261 H261 0.9500
C262 C263 1.394(6)
C262 H262 0.9500
C263 C264 1.388(7)
C264 C265 1.376(7)
C264 H264 0.9500
C265 H265 0.9500
C266 C271 1.389(6)
C266 C267 1.407(7)
C267 C268 1.366(7)
C267 H267 0.9500
C268 C269 1.390(6)
C268 H268 0.9500
C269 C270 1.409(7)
C270 C271 1.371(7)
C270 H270 0.9500
C271 H271 0.9500
C272 C273 1.453(6)
C272 H272 0.9500
C273 C274 1.406(7)
C274 C275 1.344(7)
C274 H274 0.9500
C275 C276 1.413(7)
C275 H275 0.9500
C276 C278 1.417(7)
C276 C277 1.427(7)
C278 C279 1.354(7)
C278 H278 0.9500
C279 C280 1.393(7)
C279 H279 0.9500
C280 H280 0.9500
C281 C286 1.391(7)
C281 C282 1.402(7)
C282 C283 1.357(7)
C282 H282 0.9500
C283 C284 1.394(7)
C283 H283 0.9500
C284 C285 1.391(7)
C285 C286 1.384(7)
C285 H285 0.9500
C286 H286 0.9500
C287 C288 1.466(7)
C287 H287 0.9500
C288 C289 1.381(8)
C289 C290 1.381(8)
C289 H289 0.9500
C290 C291 1.417(8)
C290 H290 0.9500
C291 C293 1.409(7)
C291 C292 1.409(8)
C293 C294 1.363(8)
C293 H293 0.9500
C294 C295 1.397(8)
C294 H294 0.9500
C295 H295 0.9500
P1 F3 1.579(6)
P1 F6 1.581(6)
P1 F2 1.582(6)
P1 F4 1.587(6)
P1 F1 1.597(6)
P1 F5 1.602(6)
P3 F17 1.565(7)
P3 F15 1.577(7)
P3 F16 1.579(8)
P3 F14 1.591(7)
P3 F13 1.614(7)
P3 F18 1.614(7)
P4 F20 1.504(8)
P4 F21 1.530(7)
P4 F24 1.550(6)
P4 F22 1.599(7)
P4 F19 1.615(9)
P4 F23 1.621(8)
P5 F27 1.535(8)
P5 F26 1.558(10)
P5 F29 1.591(8)
P5 F30 1.606(8)
P5 F28 1.691(9)
P5 F25 1.706(9)
P6 F34 1.562(12)
P6 F31 1.596(13)
P6 F35 1.621(13)
P6 F36 1.630(13)
P6 F33 1.633(11)
P6 F32 1.787(18)
P13 F74 1.565(15)
P13 F77 1.577(15)
P13 F78 1.584(15)
P13 F75 1.588(14)
P13 F73 1.603(14)
P13 F76 1.607(14)
P7 F41 1.505(12)
P7 F37 1.507(12)
P7 F39 1.573(12)
P7 F40 1.600(13)
P7 F38 1.630(13)
P7 F42 1.660(12)
P12 F72 1.518(12)
P12 F70 1.536(12)
P12 F68 1.573(12)
P12 F71 1.643(12)
P12 F67 1.648(12)
P12 F69 1.676(12)
P8 F44 1.517(15)
P8 F47 1.552(16)
P8 F46 1.560(16)
P8 F43 1.581(16)
P8 F45 1.581(16)
P8 F48 1.592(15)
P9 F53 1.519(13)
P9 F54 1.558(14)
P9 F52 1.565(15)
P9 F50 1.587(15)
P9 F49 1.589(15)
P9 F51 1.594(15)
P10 F55 1.550(13)
P10 F59 1.552(14)
P10 F58 1.568(14)
P10 F57 1.571(14)
P10 F60 1.585(14)
P10 F56 1.636(14)
P14 F82 1.548(15)
P14 F79 1.576(15)
P14 F83 1.579(15)
P14 F80 1.587(15)
P14 F84 1.588(14)
P14 F81 1.592(15)
P11 F62 1.515(14)
P11 F66 1.534(14)
P11 F63 1.576(14)
P11 F64 1.583(14)
P11 F65 1.605(14)
P11 F61 1.610(14)
S1A O3A 1.420(11)
S1A O1A 1.427(12)
S1A O2A 1.431(12)
S1A C1A 1.934(15)
F1A C1A 1.295(13)
F2A C1A 1.328(13)
F3A C1A 1.289(13)
P2 F7 1.571(10)
P2 F12 1.573(10)
P2 F10 1.575(10)
P2 F8 1.576(10)
P2 F11 1.579(10)
P2 F9 1.579(10)
S1B O2B 1.334(16)
S1B O3B 1.438(18)
S1B O1B 1.479(17)
S1B C1B 2.04(2)
F1B C1B 1.323(17)
F2B C1B 1.272(17)
F3B C1B 1.299(18)
P15 F86 1.561(15)
P15 F88 1.569(15)
P15 F90 1.574(14)
P15 F87 1.574(14)
P15 F89 1.589(15)
P15 F85 1.598(14)
N1S C1S 1.222(13)
C1S C2S 1.391(14)
C2S H2S1 0.9800
C2S H2S2 0.9800
C2S H2S3 0.9800
N5S C9S 1.11(3)
C9S C10S 1.25(3)
C10S H10A 0.9800
C10S H10B 0.9800
C10S H10C 0.9800
N6S C11S 1.03(2)
C11S C12S 1.54(3)
C12S H12A 0.9800
C12S H12B 0.9800
C12S H12C 0.9800

loop_
_geom_torsion_atom_site_label_1
_geom_torsion_atom_site_label_2
_geom_torsion_atom_site_label_3
_geom_torsion_atom_site_label_4
_geom_torsion
C5 N1 C1 C2 -2.4(17)
N1 C1 C2 C3 3.1(17)
C1 C2 C3 C4 -4.0(14)
C2 C3 C4 C6 -179.2(12)
C2 C3 C4 C5 4.4(13)
C8 N2 C5 N1 -175.2(10)
Ag1 N2 C5 N1 8.3(13)
C8 N2 C5 C4 1.0(16)
Ag1 N2 C5 C4 -175.5(8)
C1 N1 C5 N2 179.0(10)
C1 N1 C5 C4 2.9(16)
C6 C4 C5 N2 3.7(16)
C3 C4 C5 N2 -179.8(11)
C6 C4 C5 N1 179.5(12)
C3 C4 C5 N1 -4.0(15)
C5 C4 C6 C7 -5.7(17)
C3 C4 C6 C7 178.0(11)
C4 C6 C7 C8 3.2(18)
C5 N2 C8 C7 -3.7(17)
Ag1 N2 C8 C7 172.8(9)
C5 N2 C8 C9 -178.0(10)
Ag1 N2 C8 C9 -1.5(14)
C6 C7 C8 N2 1.6(18)
C6 C7 C8 C9 175.7(11)
C10 N3 C9 C8 -176.0(9)
Ag1 N3 C9 C8 -2.7(13)
N2 C8 C9 N3 2.9(17)
C7 C8 C9 N3 -171.6(11)
C9 N3 C10 C11 21.4(14)
Ag1 N3 C10 C11 -151.3(7)
C9 N3 C10 C15 -159.3(9)
Ag1 N3 C10 C15 28.0(11)
C15 C10 C11 C12 0.6(13)
N3 C10 C11 C12 179.9(8)
C10 C11 C12 C13 -1.7(13)
C11 C12 C13 C14 2.5(13)
C11 C12 C13 N10 -179.2(8)
C31 N10 C13 C14 -157.9(7)
C16 N10 C13 C14 26.8(10)
C31 N10 C13 C12 23.8(11)
C16 N10 C13 C12 -151.5(7)
C12 C13 C14 C15 -2.2(12)
N10 C13 C14 C15 179.4(7)
C13 C14 C15 C10 1.1(13)
C11 C10 C15 C14 -0.3(13)
N3 C10 C15 C14 -179.6(8)
C13 N10 C16 C21 47.9(9)
C31 N10 C16 C21 -127.6(7)
C13 N10 C16 C17 -130.0(7)
C31 N10 C16 C17 54.5(9)
C21 C16 C17 C18 2.0(10)
N10 C16 C17 C18 179.9(6)
C16 C17 C18 C19 -1.4(10)
C17 C18 C19 C20 0.9(10)
C17 C18 C19 N4 173.6(6)
C22 N4 C19 C18 28.2(10)
Ag10 N4 C19 C18 -136.1(5)
C22 N4 C19 C20 -158.8(6)
Ag10 N4 C19 C20 36.9(8)
C18 C19 C20 C21 -1.0(10)
N4 C19 C20 C21 -174.3(6)
C19 C20 C21 C16 1.6(10)
C17 C16 C21 C20 -2.1(10)
N10 C16 C21 C20 -180.0(6)
C19 N4 C22 C23 -175.3(6)
Ag10 N4 C22 C23 -9.0(8)
C27 N5 C23 C24 -0.2(10)
Ag10 N5 C23 C24 179.5(5)
C27 N5 C23 C22 -178.3(6)
Ag10 N5 C23 C22 1.4(8)
N4 C22 C23 N5 5.9(10)
N4 C22 C23 C24 -172.2(7)
N5 C23 C24 C25 -3.5(12)
C22 C23 C24 C25 174.6(8)
C23 C24 C25 C26 5.0(13)
C24 C25 C26 C27 -2.9(13)
C24 C25 C26 C28 178.0(9)
C30 N6 C27 N5 177.7(7)
Ag9 N6 C27 N5 -55.5(7)
C30 N6 C27 C26 -1.6(12)
Ag9 N6 C27 C26 125.2(7)
C23 N5 C27 N6 -177.0(6)
Ag10 N5 C27 N6 3.3(9)
C23 N5 C27 C26 2.3(11)
Ag10 N5 C27 C26 -177.4(6)
C25 C26 C27 N6 178.4(8)
C28 C26 C27 N6 -2.4(13)
C25 C26 C27 N5 -0.8(12)
C28 C26 C27 N5 178.3(8)
C25 C26 C28 C29 -175.8(10)
C27 C26 C28 C29 5.1(14)
C26 C28 C29 C30 -4.0(15)
C27 N6 C30 C29 3.1(12)
Ag9 N6 C30 C29 -118.7(8)
C28 C29 C30 N6 -0.3(15)
C13 N10 C31 C36 38.9(11)
C16 N10 C31 C36 -145.8(7)
C13 N10 C31 C32 -143.7(7)
C16 N10 C31 C32 31.6(10)
C36 C31 C32 C33 -4.0(12)
N10 C31 C32 C33 178.5(7)
C31 C32 C33 C34 -1.1(12)
C32 C33 C34 C35 5.0(12)
C32 C33 C34 N7 175.8(7)
C37 N7 C34 C33 30.5(11)
Ag6 N7 C34 C33 -134.1(6)
C37 N7 C34 C35 -158.7(7)
Ag6 N7 C34 C35 36.8(9)
C33 C34 C35 C36 -3.8(12)
N7 C34 C35 C36 -175.1(7)
C34 C35 C36 C31 -1.3(13)
C32 C31 C36 C35 5.2(13)
N10 C31 C36 C35 -177.4(7)
C34 N7 C37 C38 -176.1(6)
Ag6 N7 C37 C38 -9.8(8)
C42 N8 C38 C39 -0.1(10)
Ag6 N8 C38 C39 -173.8(6)
C42 N8 C38 C37 -179.5(6)
Ag6 N8 C38 C37 6.8(8)
N7 C37 C38 N8 2.7(10)
N7 C37 C38 C39 -176.7(7)
N8 C38 C39 C40 -0.9(11)
C37 C38 C39 C40 178.4(7)
C38 C39 C40 C41 2.2(11)
C39 C40 C41 C43 176.8(8)
C39 C40 C41 C42 -2.4(11)
C45 N9 C42 N8 178.6(7)
Ag5 N9 C42 N8 -2.0(10)
C45 N9 C42 C41 -5.6(11)
Ag5 N9 C42 C41 173.8(5)
C38 N8 C42 N9 175.7(6)
Ag6 N8 C42 N9 -11.2(9)
C38 N8 C42 C41 -0.1(10)
Ag6 N8 C42 C41 172.9(5)
C43 C41 C42 N9 6.6(11)
C40 C41 C42 N9 -174.2(7)
C43 C41 C42 N8 -177.8(7)
C40 C41 C42 N8 1.4(10)
C40 C41 C43 C44 177.4(8)
C42 C41 C43 C44 -3.4(12)
C41 C43 C44 C45 -0.2(14)
C42 N9 C45 C44 1.7(13)
Ag5 N9 C45 C44 -177.8(8)
C43 C44 C45 N9 1.2(15)
C55 N11 C51 C52 0.9(15)
Ag1 N11 C51 C52 -143.8(10)
N11 C51 C52 C53 1(2)
C51 C52 C53 C54 0(2)
C52 C53 C54 C56 178.8(13)
C52 C53 C54 C55 -3.7(19)
C58 N12 C55 N11 175.8(8)
Ag2 N12 C55 N11 -11.8(11)
C58 N12 C55 C54 -0.5(14)
Ag2 N12 C55 C54 171.8(8)
C51 N11 C55 N12 179.1(8)
Ag1 N11 C55 N12 -35.6(10)
C51 N11 C55 C54 -4.6(14)
Ag1 N11 C55 C54 140.7(8)
C56 C54 C55 N12 -0.2(17)
C53 C54 C55 N12 -177.8(10)
C56 C54 C55 N11 -176.3(10)
C53 C54 C55 N11 6.1(17)
C55 C54 C56 C57 -0.4(19)
C53 C54 C56 C57 177.1(13)
C54 C56 C57 C58 1.7(19)
C55 N12 C58 C57 1.9(14)
Ag2 N12 C58 C57 -170.9(8)
C55 N12 C58 C59 -179.3(9)
Ag2 N12 C58 C59 7.9(11)
C56 C57 C58 N12 -2.5(17)
C56 C57 C58 C59 178.7(11)
C60 N13 C59 C58 -178.6(8)
Ag2 N13 C59 C58 -10.5(12)
N12 C58 C59 N13 2.6(15)
C57 C58 C59 N13 -178.6(10)
C59 N13 C60 C65 -161.7(8)
Ag2 N13 C60 C65 31.7(9)
C59 N13 C60 C61 19.1(12)
Ag2 N13 C60 C61 -147.5(6)
C65 C60 C61 C62 2.4(12)
N13 C60 C61 C62 -178.4(8)
C60 C61 C62 C63 -4.4(12)
C61 C62 C63 C64 3.6(12)
C61 C62 C63 N20 -175.6(7)
C81 N20 C63 C64 52.7(11)
C66 N20 C63 C64 -122.5(8)
C81 N20 C63 C62 -128.1(8)
C66 N20 C63 C62 56.7(10)
C62 C63 C64 C65 -0.8(12)
N20 C63 C64 C65 178.4(7)
C63 C64 C65 C60 -1.1(13)
C61 C60 C65 C64 0.3(12)
N13 C60 C65 C64 -178.9(7)
C63 N20 C66 C71 48.8(10)
C81 N20 C66 C71 -126.5(8)
C63 N20 C66 C67 -125.0(8)
C81 N20 C66 C67 59.7(10)
C71 C66 C67 C68 6.7(12)
N20 C66 C67 C68 -179.6(7)
C66 C67 C68 C69 -7.1(12)
C67 C68 C69 C70 3.0(12)
C67 C68 C69 N14 -175.9(7)
C72 N14 C69 C68 -177.6(7)
Ag12 N14 C69 C68 19.5(9)
C72 N14 C69 C70 3.6(11)
Ag12 N14 C69 C70 -159.4(6)
C68 C69 C70 C71 1.5(11)
N14 C69 C70 C71 -179.7(7)
C69 C70 C71 C66 -1.9(12)
C67 C66 C71 C70 -2.1(12)
N20 C66 C71 C70 -176.0(7)
C69 N14 C72 C73 -176.1(6)
Ag12 N14 C72 C73 -11.2(8)
C77 N15 C73 C74 1.3(10)
Ag12 N15 C73 C74 -169.8(5)
C77 N15 C73 C72 -179.0(6)
Ag12 N15 C73 C72 10.0(8)
N14 C72 C73 N15 1.4(10)
N14 C72 C73 C74 -178.8(7)
N15 C73 C74 C75 1.3(11)
C72 C73 C74 C75 -178.4(7)
C73 C74 C75 C76 -1.1(12)
C74 C75 C76 C77 -1.5(11)
C74 C75 C76 C78 -178.9(8)
C80 N16 C77 N15 179.3(6)
Ag11 N16 C77 N15 -8.5(9)
C80 N16 C77 C76 0.0(10)
Ag11 N16 C77 C76 172.2(5)
C73 N15 C77 N16 176.7(6)
Ag12 N15 C77 N16 -13.5(8)
C73 N15 C77 C76 -4.0(9)
Ag12 N15 C77 C76 165.8(5)
C75 C76 C77 N16 -176.6(7)
C78 C76 C77 N16 1.0(10)
C75 C76 C77 N15 4.1(10)
C78 C76 C77 N15 -178.2(7)
C75 C76 C78 C79 178.0(8)
C77 C76 C78 C79 0.6(12)
C76 C78 C79 C80 -3.0(13)
C77 N16 C80 C79 -2.7(12)
Ag11 N16 C80 C79 -176.1(7)
C78 C79 C80 N16 4.3(14)
C63 N20 C81 C86 17.8(11)
C66 N20 C81 C86 -167.2(7)
C63 N20 C81 C82 -167.2(8)
C66 N20 C81 C82 7.8(11)
C86 C81 C82 C83 1.7(13)
N20 C81 C82 C83 -173.3(8)
C81 C82 C83 C84 -0.8(14)
C82 C83 C84 C85 -1.6(12)
C82 C83 C84 N17 175.7(8)
C87 N17 C84 C83 14.7(12)
Ag9 N17 C84 C83 -154.4(6)
C87 N17 C84 C85 -168.0(7)
Ag9 N17 C84 C85 22.9(9)
C83 C84 C85 C86 3.2(11)
N17 C84 C85 C86 -174.3(7)
C82 C81 C86 C85 -0.2(12)
N20 C81 C86 C85 174.9(7)
C84 C85 C86 C81 -2.3(12)
C84 N17 C87 C88 -173.2(7)
Ag9 N17 C87 C88 -3.2(10)
C92 N18 C88 C89 -0.6(12)
Ag9 N18 C88 C89 -161.0(7)
C92 N18 C88 C87 173.4(7)
Ag9 N18 C88 C87 13.0(9)
N17 C87 C88 N18 -6.8(12)
N17 C87 C88 C89 167.6(8)
N18 C88 C89 C90 3.7(14)
C87 C88 C89 C90 -170.3(8)
C88 C89 C90 C91 -3.1(13)
C89 C90 C91 C93 -179.9(8)
C89 C90 C91 C92 -0.2(12)
C88 N18 C92 N19 -178.7(7)
Ag9 N18 C92 N19 -20.3(9)
C88 N18 C92 C91 -2.9(11)
Ag9 N18 C92 C91 155.5(6)
C95 N19 C92 N18 174.1(7)
C95 N19 C92 C91 -1.7(11)
C93 C91 C92 N18 -176.9(7)
C90 C91 C92 N18 3.3(12)
C93 C91 C92 N19 -1.5(12)
C90 C91 C92 N19 178.8(7)
C90 C91 C93 C94 -177.9(8)
C92 C91 C93 C94 2.4(12)
C91 C93 C94 C95 -0.2(13)
C92 N19 C95 C94 4.1(13)
C93 C94 C95 N19 -3.3(14)
C105 N21 C101 C102 1(2)
Ag1 N21 C101 C102 -165.3(14)
N21 C101 C102 C103 7(3)
C101 C102 C103 C104 -10(3)
C102 C103 C104 C106 -169.0(18)
C102 C103 C104 C105 6(3)
C101 N21 C105 N22 176.0(12)
Ag1 N21 C105 N22 -19.3(15)
C101 N21 C105 C104 -5.2(18)
Ag1 N21 C105 C104 159.5(10)
C108 N22 C105 N21 -178.2(11)
Ag2 N22 C105 N21 -3.4(16)
C108 N22 C105 C104 3.0(17)
Ag2 N22 C105 C104 177.8(10)
C106 C104 C105 N21 176.9(14)
C103 C104 C105 N21 1(2)
C106 C104 C105 N22 -4.4(17)
C103 C104 C105 N22 -179.9(16)
C105 C104 C106 C107 2.4(17)
C103 C104 C106 C107 177.7(19)
C104 C106 C107 C108 0.7(17)
C105 N22 C108 C107 0.3(18)
Ag2 N22 C108 C107 -175.1(11)
C105 N22 C108 C109 -176.6(12)
Ag2 N22 C108 C109 8.0(15)
C106 C107 C108 N22 -2.2(18)
C106 C107 C108 C109 174.8(15)
C110 N23 C109 C108 -170.8(10)
Ag2 N23 C109 C108 -5.0(14)
N22 C108 C109 N23 -1.7(19)
C107 C108 C109 N23 -178.8(12)
C109 N23 C110 C115 26.3(13)
Ag2 N23 C110 C115 -137.3(7)
C109 N23 C110 C111 -158.3(10)
Ag2 N23 C110 C111 38.1(10)
C115 C110 C111 C112 -4.2(13)
N23 C110 C111 C112 -179.8(8)
C110 C111 C112 C113 -1.1(15)
C111 C112 C113 C114 5.1(13)
C111 C112 C113 N30 -177.7(8)
C116 N30 C113 C112 50.9(11)
C131 N30 C113 C112 -133.9(8)
C116 N30 C113 C114 -131.9(7)
C131 N30 C113 C114 43.3(10)
C112 C113 C114 C115 -3.8(12)
N30 C113 C114 C115 178.9(7)
C113 C114 C115 C110 -1.4(12)
C111 C110 C115 C114 5.4(12)
N23 C110 C115 C114 -179.3(7)
C113 N30 C116 C121 15.4(11)
C131 N30 C116 C121 -159.6(7)
C113 N30 C116 C117 -160.2(7)
C131 N30 C116 C117 24.7(10)
C121 C116 C117 C118 -2.0(12)
N30 C116 C117 C118 173.8(8)
C116 C117 C118 C119 -0.6(13)
C117 C118 C119 C120 2.9(14)
C117 C118 C119 N24 -171.2(9)
C122 N24 C119 C118 -159.5(11)
Ag3 N24 C119 C118 28.1(11)
C122 N24 C119 C120 26.7(16)
Ag3 N24 C119 C120 -145.7(8)
C118 C119 C120 C121 -2.8(14)
N24 C119 C120 C121 171.1(9)
C119 C120 C121 C116 0.3(14)
C117 C116 C121 C120 2.1(13)
N30 C116 C121 C120 -173.7(8)
C119 N24 C122 C123 -173.7(11)
Ag3 N24 C122 C123 -0.7(16)
C127 N25 C123 C124 0(2)
Ag3 N25 C123 C124 -176.9(11)
C127 N25 C123 C122 173.7(12)
Ag3 N25 C123 C122 -3.3(18)
N24 C122 C123 N25 3(2)
N24 C122 C123 C124 176.6(13)
N25 C123 C124 C125 -3(2)
C122 C123 C124 C125 -176.7(15)
C123 C124 C125 C126 7(2)
C124 C125 C126 C128 170.2(15)
C124 C125 C126 C127 -6.9(16)
C130 N26 C127 N25 177.2(10)
C130 N26 C127 C126 2.9(16)
C123 N25 C127 N26 -175.1(12)
Ag3 N25 C127 N26 1.8(15)
C123 N25 C127 C126 -0.6(17)
Ag3 N25 C127 C126 176.3(7)
C125 C126 C127 N26 177.8(13)
C128 C126 C127 N26 0.4(15)
C125 C126 C127 N25 3.9(13)
C128 C126 C127 N25 -173.5(13)
C125 C126 C128 C129 -176.2(14)
C127 C126 C128 C129 1.0(18)
C126 C128 C129 C130 -6(2)
C127 N26 C130 C129 -8.1(18)
C128 C129 C130 N26 10(2)
C113 N30 C131 C136 51.1(10)
C116 N30 C131 C136 -133.7(8)
C113 N30 C131 C132 -128.9(8)
C116 N30 C131 C132 46.2(10)
C136 C131 C132 C133 -0.8(11)
N30 C131 C132 C133 179.3(7)
C131 C132 C133 C134 -2.9(11)
C132 C133 C134 C135 4.1(11)
C132 C133 C134 N27 -176.5(7)
C137 N27 C134 C135 23.3(12)
Ag12 N27 C134 C135 -139.4(6)
C137 N27 C134 C133 -156.0(8)
Ag12 N27 C134 C133 41.3(9)
C133 C134 C135 C136 -1.6(11)
N27 C134 C135 C136 179.1(7)
C134 C135 C136 C131 -2.2(12)
C132 C131 C136 C135 3.3(12)
N30 C131 C136 C135 -176.8(7)
C134 N27 C137 C138 -174.3(8)
Ag12 N27 C137 C138 -9.2(10)
C142 N28 C138 C139 -4.5(13)
Ag12 N28 C138 C139 -179.5(7)
C142 N28 C138 C137 178.0(8)
Ag12 N28 C138 C137 3.0(10)
N27 C137 C138 N28 5.1(13)
N27 C137 C138 C139 -172.5(9)
N28 C138 C139 C140 7.1(15)
C137 C138 C139 C140 -175.4(10)
C138 C139 C140 C141 -5.4(17)
C139 C140 C141 C143 178.4(11)
C139 C140 C141 C142 1.7(17)
C145 N29 C142 N28 177.1(9)
Ag11 N29 C142 N28 -39.1(10)
C145 N29 C142 C141 -7.0(14)
Ag11 N29 C142 C141 136.8(8)
C138 N28 C142 N29 176.3(8)
Ag12 N28 C142 N29 -8.9(11)
C138 N28 C142 C141 0.4(14)
Ag12 N28 C142 C141 175.2(7)
C143 C141 C142 N29 8.4(16)
C140 C141 C142 N29 -174.7(10)
C143 C141 C142 N28 -176.0(10)
C140 C141 C142 N28 0.9(16)
C142 C141 C143 C144 -3.4(17)
C140 C141 C143 C144 179.9(12)
C141 C143 C144 C145 -2.3(18)
C142 N29 C145 C144 0.9(15)
Ag11 N29 C145 C144 -142.8(9)
C143 C144 C145 N29 3.8(18)
C155 N41 C151 C152 4.5(19)
Ag3 N41 C151 C152 -147.2(11)
N41 C151 C152 C153 4(2)
C151 C152 C153 C154 -8(2)
C152 C153 C154 C156 179.9(16)
C152 C153 C154 C155 3(2)
C158 N42 C155 N41 174.4(10)
Ag4 N42 C155 N41 -16.9(13)
C158 N42 C155 C154 -1.2(14)
Ag4 N42 C155 C154 167.5(7)
C151 N41 C155 N42 174.6(11)
Ag3 N41 C155 N42 -33.4(13)
C151 N41 C155 C154 -10.0(17)
Ag3 N41 C155 C154 142.0(8)
C156 C154 C155 N42 4.2(14)
C153 C154 C155 N42 -178.3(13)
C156 C154 C155 N41 -171.0(13)
C153 C154 C155 N41 6.4(15)
C155 C154 C156 C157 -4.7(17)
C153 C154 C156 C157 178.1(14)
C154 C156 C157 C158 2.1(17)
C155 N42 C158 C157 -1.4(15)
Ag4 N42 C158 C157 -170.3(8)
C155 N42 C158 C159 170.5(9)
Ag4 N42 C158 C159 1.6(12)
C156 C157 C158 N42 1.0(16)
C156 C157 C158 C159 -170.9(11)
C160 N43 C159 C158 -176.9(8)
Ag4 N43 C159 C158 -8.1(11)
N42 C158 C159 N43 5.0(14)
C157 C158 C159 N43 177.3(9)
C159 N43 C160 C165 27.3(12)
Ag4 N43 C160 C165 -140.0(6)
C159 N43 C160 C161 -159.8(8)
Ag4 N43 C160 C161 32.8(9)
C165 C160 C161 C162 0.0(11)
N43 C160 C161 C162 -173.2(7)
C160 C161 C162 C163 -1.3(11)
C161 C162 C163 C164 2.6(11)
C161 C162 C163 N50 175.0(6)
C181 N50 C163 C164 46.4(10)
C166 N50 C163 C164 -138.7(7)
C181 N50 C163 C162 -126.0(8)
C166 N50 C163 C162 48.9(10)
C162 C163 C164 C165 -2.6(11)
N50 C163 C164 C165 -175.2(6)
C163 C164 C165 C160 1.4(11)
C161 C160 C165 C164 0.0(11)
N43 C160 C165 C164 172.8(7)
C181 N50 C166 C171 -161.0(7)
C163 N50 C166 C171 24.2(11)
C181 N50 C166 C167 14.9(12)
C163 N50 C166 C167 -159.9(8)
C171 C166 C167 C168 6.1(14)
N50 C166 C167 C168 -169.8(9)
C166 C167 C168 C169 -4.1(16)
C167 C168 C169 C170 0.6(16)
C167 C168 C169 N44 174.7(10)
C172 N44 C169 C168 24.5(16)
Ag11 N44 C169 C168 -146.6(8)
C172 N44 C169 C170 -161.3(11)
Ag11 N44 C169 C170 27.6(12)
C168 C169 C170 C171 0.7(15)
N44 C169 C170 C171 -173.7(8)
C169 C170 C171 C166 1.3(13)
C167 C166 C171 C170 -4.6(13)
N50 C166 C171 C170 171.4(7)
C169 N44 C172 C173 -174.4(11)
Ag11 N44 C172 C173 -2.7(15)
C177 N45 C173 C174 1.4(19)
Ag11 N45 C173 C174 -171.1(12)
C177 N45 C173 C172 173.0(11)
Ag11 N45 C173 C172 0.5(16)
N44 C172 C173 N45 2(2)
N44 C172 C173 C174 173.6(14)
N45 C173 C174 C175 -4(3)
C172 C173 C174 C175 -175.9(16)
C173 C174 C175 C176 5(3)
C174 C175 C176 C178 175.1(16)
C174 C175 C176 C177 -3(2)
C180 N46 C177 N45 177.7(8)
C180 N46 C177 C176 -1.4(15)
C173 N45 C177 N46 -178.3(10)
Ag11 N45 C177 N46 -6.2(12)
C173 N45 C177 C176 0.7(16)
Ag11 N45 C177 C176 172.9(8)
C175 C176 C177 N46 178.9(12)
C178 C176 C177 N46 0.8(18)
C175 C176 C177 N45 -0.1(19)
C178 C176 C177 N45 -178.2(11)
C175 C176 C178 C179 -176.4(15)
C177 C176 C178 C179 1(2)
C176 C178 C179 C180 -3(2)
C177 N46 C180 C179 -0.3(14)
C178 C179 C180 N46 2.6(18)
C163 N50 C181 C186 38.3(11)
C166 N50 C181 C186 -136.5(9)
C163 N50 C181 C182 -139.6(8)
C166 N50 C181 C182 45.6(12)
C186 C181 C182 C183 3.6(14)
N50 C181 C182 C183 -178.5(8)
C181 C182 C183 C184 1.7(15)
C182 C183 C184 C185 -6.3(14)
C182 C183 C184 N47 178.5(9)
C187 N47 C184 C183 -156.2(10)
Ag8 N47 C184 C183 38.3(12)
C187 N47 C184 C185 28.9(14)
Ag8 N47 C184 C185 -136.7(8)
C183 C184 C185 C186 5.5(14)
N47 C184 C185 C186 -179.5(9)
C184 C185 C186 C181 -0.3(15)
C182 C181 C186 C185 -4.3(15)
N50 C181 C186 C185 177.7(8)
C184 N47 C187 C188 178.6(10)
Ag8 N47 C187 C188 -14.0(14)
C192 N48 C188 C189 7(2)
Ag8 N48 C188 C189 -172.7(12)
C192 N48 C188 C187 179.3(12)
Ag8 N48 C188 C187 0.0(15)
N47 C187 C188 N48 10.0(18)
N47 C187 C188 C189 -176.9(13)
N48 C188 C189 C190 -1(3)
C187 C188 C189 C190 -173.8(16)
C188 C189 C190 C191 -4(3)
C189 C190 C191 C193 178.3(18)
C189 C190 C191 C192 4(3)
C188 N48 C192 N49 176.4(12)
Ag8 N48 C192 N49 -4.4(18)
C188 N48 C192 C191 -6(2)
Ag8 N48 C192 C191 172.9(12)
C195 N49 C192 N48 169.9(14)
Ag7 N49 C192 N48 -10(2)
C195 N49 C192 C191 -7(2)
Ag7 N49 C192 C191 172.2(12)
C190 C191 C192 N48 1(3)
C193 C191 C192 N48 -173.2(16)
C190 C191 C192 N49 178.2(16)
C193 C191 C192 N49 4(3)
C190 C191 C193 C194 -176(2)
C192 C191 C193 C194 -2(3)
C191 C193 C194 C195 4(4)
C192 N49 C195 C194 9(3)
Ag7 N49 C195 C194 -170.2(16)
C193 C194 C195 N49 -8(3)
C205 N51 C201 C202 -1.7(11)
Ag3 N51 C201 C202 -175.7(6)
N51 C201 C202 C203 3.6(13)
C201 C202 C203 C204 -2.0(13)
C202 C203 C204 C206 178.8(8)
C202 C203 C204 C205 -1.1(12)
C208 N52 C205 N51 176.2(6)
Ag4 N52 C205 N51 -15.7(8)
C208 N52 C205 C204 -3.4(10)
Ag4 N52 C205 C204 164.7(5)
C201 N51 C205 N52 178.8(6)
Ag3 N51 C205 N52 -8.3(9)
C201 N51 C205 C204 -1.7(10)
Ag3 N51 C205 C204 171.3(5)
C206 C204 C205 N52 2.7(11)
C203 C204 C205 N52 -177.4(7)
C206 C204 C205 N51 -176.8(7)
C203 C204 C205 N51 3.1(11)
C205 C204 C206 C207 -0.5(12)
C203 C204 C206 C207 179.6(8)
C204 C206 C207 C208 -1.0(12)
C205 N52 C208 C207 1.9(10)
Ag4 N52 C208 C207 -167.3(6)
C205 N52 C208 C209 179.7(6)
Ag4 N52 C208 C209 10.5(8)
C206 C207 C208 N52 0.3(12)
C206 C207 C208 C209 -177.5(7)
C210 N53 C209 C208 -175.8(6)
Ag4 N53 C209 C208 -13.8(8)
N52 C208 C209 N53 3.0(10)
C207 C208 C209 N53 -179.0(7)
C209 N53 C210 C215 -1.8(11)
Ag4 N53 C210 C215 -161.9(6)
C209 N53 C210 C211 177.1(7)
Ag4 N53 C210 C211 17.0(9)
C215 C210 C211 C212 -1.4(12)
N53 C210 C211 C212 179.7(7)
C210 C211 C212 C213 1.3(13)
C211 C212 C213 C214 1.0(12)
C211 C212 C213 N60 174.9(7)
C216 N60 C213 C214 -131.6(8)
C231 N60 C213 C214 46.3(10)
C216 N60 C213 C212 54.5(11)
C231 N60 C213 C212 -127.5(8)
C212 C213 C214 C215 -3.2(12)
N60 C213 C214 C215 -177.2(7)
C213 C214 C215 C210 3.1(11)
C211 C210 C215 C214 -0.8(11)
N53 C210 C215 C214 178.1(7)
C213 N60 C216 C221 -163.0(8)
C231 N60 C216 C221 19.1(12)
C213 N60 C216 C217 13.6(12)
C231 N60 C216 C217 -164.3(8)
C221 C216 C217 C218 2.6(14)
N60 C216 C217 C218 -174.2(9)
C216 C217 C218 C219 -3.8(15)
C217 C218 C219 C220 0.4(15)
C217 C218 C219 N54 -177.9(9)
C222 N54 C219 C218 1.1(14)
Ag5 N54 C219 C218 -168.7(7)
C222 N54 C219 C220 -177.2(8)
Ag5 N54 C219 C220 13.0(11)
C218 C219 C220 C221 4.1(14)
N54 C219 C220 C221 -177.5(8)
C219 C220 C221 C216 -5.4(14)
C217 C216 C221 C220 2.0(14)
N60 C216 C221 C220 178.7(8)
C219 N54 C222 C223 179.1(8)
Ag5 N54 C222 C223 -10.0(11)
C227 N55 C223 C224 -0.3(14)
Ag5 N55 C223 C224 -160.5(7)
C227 N55 C223 C222 176.7(8)
Ag5 N55 C223 C222 16.4(10)
N54 C222 C223 N55 -4.7(13)
N54 C222 C223 C224 172.4(9)
N55 C223 C224 C225 5.4(15)
C222 C223 C224 C225 -171.6(9)
C223 C224 C225 C226 -8.1(15)
C224 C225 C226 C228 -174.6(10)
C224 C225 C226 C227 5.8(14)
C230 N56 C227 N55 -176.0(10)
C230 N56 C227 C226 0.9(15)
C223 N55 C227 N56 174.8(9)
Ag5 N55 C227 N56 -27.8(12)
C223 N55 C227 C226 -2.1(13)
Ag5 N55 C227 C226 155.3(6)
C225 C226 C227 N56 -177.1(10)
C228 C226 C227 N56 3.3(13)
C225 C226 C227 N55 -0.5(13)
C228 C226 C227 N55 179.9(9)
C225 C226 C228 C229 177.7(11)
C227 C226 C228 C229 -2.7(13)
C226 C228 C229 C230 -1.7(15)
C227 N56 C230 C229 -5.9(17)
C228 C229 C230 N56 6.5(17)
C213 N60 C231 C236 55.6(10)
C216 N60 C231 C236 -126.5(8)
C213 N60 C231 C232 -122.4(8)
C216 N60 C231 C232 55.5(11)
C236 C231 C232 C233 -2.8(12)
N60 C231 C232 C233 175.2(7)
C231 C232 C233 C234 2.0(13)
C232 C233 C234 C235 0.4(12)
C232 C233 C234 N57 -177.5(8)
C237 N57 C234 C235 24.8(12)
Ag8 N57 C234 C235 -143.0(7)
C237 N57 C234 C233 -157.4(8)
Ag8 N57 C234 C233 34.7(9)
C233 C234 C235 C236 -2.0(12)
N57 C234 C235 C236 175.7(8)
C234 C235 C236 C231 1.2(13)
C232 C231 C236 C235 1.2(13)
N60 C231 C236 C235 -176.9(7)
C234 N57 C237 C238 -176.3(7)
Ag8 N57 C237 C238 -6.8(10)
C242 N58 C238 C239 -4.9(13)
Ag8 N58 C238 C239 176.8(7)
C242 N58 C238 C237 -177.7(8)
Ag8 N58 C238 C237 3.9(10)
N57 C237 C238 N58 2.5(13)
N57 C237 C238 C239 -170.5(8)
N58 C238 C239 C240 8.9(15)
C237 C238 C239 C240 -178.2(9)
C238 C239 C240 C241 -6.6(16)
C239 C240 C241 C243 179.0(11)
C239 C240 C241 C242 0.9(16)
C245 N59 C242 N58 176.2(8)
Ag7 N59 C242 N58 -44.7(10)
C245 N59 C242 C241 -5.0(14)
Ag7 N59 C242 C241 134.2(8)
C238 N58 C242 N59 177.8(8)
Ag8 N58 C242 N59 -3.9(11)
C238 N58 C242 C241 -1.1(14)
Ag8 N58 C242 C241 177.2(7)
C243 C241 C242 N59 6.0(16)
C240 C241 C242 N59 -175.8(10)
C243 C241 C242 N58 -175.1(10)
C240 C241 C242 N58 3.0(15)
C240 C241 C243 C244 -179.9(12)
C242 C241 C243 C244 -1.9(17)
C241 C243 C244 C245 -2.9(19)
C242 N59 C245 C244 -0.2(15)
Ag7 N59 C245 C244 -136.7(9)
C243 C244 C245 N59 4.2(18)
C255 N61 C251 C252 3.5(15)
Ag5 N61 C251 C252 -139.1(9)
N61 C251 C252 C253 -2(2)
C251 C252 C253 C254 2(2)
C252 C253 C254 C256 174.2(17)
C252 C253 C254 C255 -3(2)
C258 N62 C255 N61 174.6(9)
Ag6 N62 C255 N61 -17.0(11)
C258 N62 C255 C254 0.5(16)
Ag6 N62 C255 C254 169.0(9)
C251 N61 C255 N62 -178.7(8)
Ag5 N61 C255 N62 -34.2(10)
C251 N61 C255 C254 -4.9(15)
Ag5 N61 C255 C254 139.7(10)
C256 C254 C255 N62 1(2)
C253 C254 C255 N62 178.4(13)
C256 C254 C255 N61 -172.8(13)
C253 C254 C255 N61 5(2)
C253 C254 C256 C257 179.7(18)
C255 C254 C256 C257 -3(3)
C254 C256 C257 C258 4(3)
C255 N62 C258 C259 172.9(10)
Ag6 N62 C258 C259 4.0(14)
C255 N62 C258 C257 0.2(17)
Ag6 N62 C258 C257 -168.7(11)
C256 C257 C258 N62 -2(2)
C256 C257 C258 C259 -175.0(15)
C260 N63 C259 C258 -176.3(9)
Ag6 N63 C259 C258 -10.9(13)
N62 C258 C259 N63 5.6(17)
C257 C258 C259 N63 178.4(12)
C259 N63 C260 C265 16.2(12)
Ag6 N63 C260 C265 -146.8(6)
C259 N63 C260 C261 -168.9(9)
Ag6 N63 C260 C261 28.1(9)
C265 C260 C261 C262 -0.1(12)
N63 C260 C261 C262 -175.3(7)
C260 C261 C262 C263 0.6(13)
C261 C262 C263 C264 -0.2(12)
C261 C262 C263 N70 176.1(7)
C281 N70 C263 C264 -134.1(7)
C266 N70 C263 C264 52.2(9)
C281 N70 C263 C262 49.5(10)
C266 N70 C263 C262 -124.2(7)
C262 C263 C264 C265 -0.5(12)
N70 C263 C264 C265 -177.0(7)
C263 C264 C265 C260 0.9(12)
C261 C260 C265 C264 -0.6(12)
N63 C260 C265 C264 174.2(7)
C281 N70 C266 C271 61.9(10)
C263 N70 C266 C271 -124.3(7)
C281 N70 C266 C267 -117.9(8)
C263 N70 C266 C267 55.9(9)
C271 C266 C267 C268 2.6(11)
N70 C266 C267 C268 -177.6(6)
C266 C267 C268 C269 -3.0(11)
C267 C268 C269 C270 0.4(10)
C267 C268 C269 N64 176.7(7)
C272 N64 C269 C268 -0.3(10)
Ag10 N64 C269 C268 -164.2(5)
C272 N64 C269 C270 176.1(6)
Ag10 N64 C269 C270 12.2(8)
C268 C269 C270 C271 2.7(10)
N64 C269 C270 C271 -173.9(6)
C269 C270 C271 C266 -3.1(11)
C267 C266 C271 C270 0.5(11)
N70 C266 C271 C270 -179.3(7)
C269 N64 C272 C273 -173.8(6)
Ag10 N64 C272 C273 -7.5(8)
C277 N65 C273 C274 0.8(10)
Ag10 N65 C273 C274 -172.2(5)
C277 N65 C273 C272 179.1(6)
Ag10 N65 C273 C272 6.1(8)
N64 C272 C273 N65 1.6(10)
N64 C272 C273 C274 180.0(7)
N65 C273 C274 C275 0.6(11)
C272 C273 C274 C275 -177.6(7)
C273 C274 C275 C276 -1.4(11)
C274 C275 C276 C278 177.8(8)
C274 C275 C276 C277 0.7(11)
C280 N66 C277 N65 176.9(6)
Ag9 N66 C277 N65 -11.6(9)
C280 N66 C277 C276 -3.5(10)
Ag9 N66 C277 C276 168.1(5)
C273 N65 C277 N66 178.2(6)
Ag10 N65 C277 N66 -9.7(8)
C273 N65 C277 C276 -1.5(9)
Ag10 N65 C277 C276 170.7(5)
C275 C276 C277 N66 -178.9(6)
C278 C276 C277 N66 3.8(10)
C275 C276 C277 N65 0.7(10)
C278 C276 C277 N65 -176.6(6)
C275 C276 C278 C279 -179.3(8)
C277 C276 C278 C279 -2.2(11)
C276 C278 C279 C280 0.5(13)
C277 N66 C280 C279 1.6(12)
Ag9 N66 C280 C279 -171.2(7)
C278 C279 C280 N66 -0.2(13)
C263 N70 C281 C286 -163.3(7)
C266 N70 C281 C286 10.0(10)
C263 N70 C281 C282 17.3(10)
C266 N70 C281 C282 -169.3(6)
C286 C281 C282 C283 -1.7(11)
N70 C281 C282 C283 177.6(7)
C281 C282 C283 C284 0.5(12)
C282 C283 C284 C285 -0.3(13)
C282 C283 C284 N67 179.5(8)
C287 N67 C284 C285 25.0(15)
Ag7 N67 C284 C285 -148.5(7)
C287 N67 C284 C283 -154.7(10)
Ag7 N67 C284 C283 31.8(11)
C283 C284 C285 C286 1.3(13)
N67 C284 C285 C286 -178.4(9)
C284 C285 C286 C281 -2.6(14)
C282 C281 C286 C285 2.7(12)
N70 C281 C286 C285 -176.6(8)
C284 N67 C287 C288 -176.9(9)
Ag7 N67 C287 C288 -2.7(14)
C292 N68 C288 C289 3.9(15)
Ag7 N68 C288 C289 -176.5(9)
C292 N68 C288 C287 -174.3(9)
Ag7 N68 C288 C287 5.4(13)
N67 C287 C288 N68 -1.5(17)
N67 C287 C288 C289 -179.7(11)
N68 C288 C289 C290 -7.3(17)
C287 C288 C289 C290 170.8(12)
C288 C289 C290 C291 6.2(17)
C289 C290 C291 C293 176.3(11)
C289 C290 C291 C292 -2.1(16)
C295 N69 C292 N68 -179.4(11)
C295 N69 C292 C291 1.7(17)
C288 N68 C292 N69 -178.5(10)
Ag7 N68 C292 N69 1.9(12)
C288 N68 C292 C291 0.5(13)
Ag7 N68 C292 C291 -179.2(7)
C293 C291 C292 N69 -0.9(16)
C290 C291 C292 N69 177.5(11)
C293 C291 C292 N68 -179.7(9)
C290 C291 C292 N68 -1.3(14)
C292 C291 C293 C294 -3.1(16)
C290 C291 C293 C294 178.6(12)
C291 C293 C294 C295 6.1(19)
C292 N69 C295 C294 1(2)
C293 C294 C295 N69 -6(2)
